data_1576092
loop_
_publ_author_name
'Yao, Jun-Fei'
'Zhao, Pei'
'Hu, Feng'
'Yang, Ya-Nan'
'Nan, Zi-Ang'
'Huang, Qiu-Qin'
'Li, Jing-Yu'
'Chen, Jian'
'Lei, Zhen'
'Wei, Qiao-Hua'
'Ehara, Masahiro'
'Wang, Quan-Ming'

_publ_section_title
;
 &#x3b1;-Hydroxyalkynyl-protected copper(I) acetelyenediide nanoclusters
 with anion-dependent photoluminescence.
;
_journal_issue 43
_journal_name_full Nanoscale
_journal_page_first 25289
_journal_page_last 25296
_journal_paper_doi 10.1039/d5nr03301b
_journal_volume 17
_journal_year 2025
_chemical_formula_moiety 'C205 H242 Cl Cu15 O27, 2(Cl O4)'
_chemical_formula_sum 'C205 H242 Cl3 Cu15 O35'
_chemical_formula_weight 4325.42
_space_group_crystal_system monoclinic
_space_group_IT_number 4
_space_group_name_Hall 'P 2yb'
_space_group_name_H-M_alt 'P 1 21 1'
_atom_sites_solution_hydrogens mixed
_atom_sites_solution_primary dual
_audit_creation_date 2025-03-07
_audit_creation_method
;
Olex2 1.5
(compiled 2025.03.04 svn.red2d20d0 for OlexSys, GUI svn.r7181)
;
_audit_update_record
;
2025-03-08 deposited with the CCDC.	2025-10-23 downloaded from the CCDC.
;
_cell_angle_alpha 90
_cell_angle_beta 92.990(2)
_cell_angle_gamma 90
_cell_formula_units_Z 2
_cell_length_a 16.3979(3)
_cell_length_b 23.0681(5)
_cell_length_c 31.5330(5)
_cell_measurement_reflns_used 32780
_cell_measurement_temperature 200.00(10)
_cell_measurement_theta_max 55.7460
_cell_measurement_theta_min 2.0770
_cell_volume 11911.7(4)
_computing_cell_refinement 'CrysAlisPro 1.171.42.49 (Rigaku OD, 2022)'
_computing_data_collection 'CrysAlisPro 1.171.42.49 (Rigaku OD, 2022)'
_computing_data_reduction 'CrysAlisPro 1.171.42.49 (Rigaku OD, 2022)'
_computing_molecular_graphics 'Olex2 1.5 (Dolomanov et al., 2009)'
_computing_publication_material 'Olex2 1.5 (Dolomanov et al., 2009)'
_computing_structure_refinement 'SHELXL 2018/3 (Sheldrick, 2015)'
_computing_structure_solution 'SHELXT 2014/5 (Sheldrick, 2014)'
_diffrn_ambient_environment N~2~
_diffrn_ambient_temperature 200.00(10)
_diffrn_detector 'Hybrid Pixel Array Detector'
_diffrn_detector_area_resol_mean 10.0000
_diffrn_detector_type HyPix
_diffrn_measured_fraction_theta_full 0.950
_diffrn_measured_fraction_theta_max 0.950
_diffrn_measurement_details
;
List of Runs (angles in degrees, time in seconds):

  # Type    Start    End  Width  t~exp~   \w     \q     \k     \f   Frames
#--------------------------------------------------------------------------
  1  \w   -115.00 -45.00   0.50    1.10    --  -69.39 139.00 111.00  140
  2  \w   -115.00 -26.00   0.50    1.10    --  -69.39 130.00 -63.00  178
  3  \w    -83.00 -38.00   0.50    1.10    --  -69.39  57.00 -60.00   90
  4  \w    -20.00   5.00   0.50    1.10    --  -69.39  57.00 -60.00   50
  5  \w     14.00  74.00   0.50    0.30    --   -0.62  57.00-120.00  120
  6  \w   -135.00-105.00   0.50    1.10    --  -69.39 -99.00 -30.00   60
  7  \w   -107.00 -70.00   0.50    1.10    --  -69.39-139.00  51.00   74
  8  \w   -140.00 -79.00   0.50    1.10    --  -69.39-125.00  90.00  122
  9  \w   -139.00 -88.00   0.50    1.10    --  -69.39 -99.00-120.00  102
 10  \w   -109.00 -84.00   0.50    1.10    --  -69.39-130.00-134.00   50
 11  \w    -71.00 -36.00   0.50    0.30    --   -0.62 -57.00-180.00   70
 12  \w      6.00  32.00   0.50    0.30    --   -0.62 -99.00 -60.00   52
 13  \w     62.00  88.00   0.50    1.10    --   68.14-125.00 -30.00   52
 14  \w      9.00  37.00   0.50    0.30    --   -0.62 -99.00 120.00   56
 15  \w     -6.00  91.00   0.50    1.10    --   68.14 -57.00-150.00  194
 16  \w     -5.00  71.00   0.50    1.10    --   68.14 -38.00-120.00  152
 17  \w     84.00 109.00   0.50    1.10    --   68.14 130.00 -63.00   50
 18  \w     81.00 106.00   0.50    1.10    --   68.14 139.00 111.00   50
;
_diffrn_measurement_device 'four-circle diffractometer'
_diffrn_measurement_device_type 'ROD, Synergy Custom system, HyPix'
_diffrn_measurement_method '\w scans'
_diffrn_orient_matrix_type 'CrysAlisPro convention (1999,Acta A55,543-557)'
_diffrn_orient_matrix_UB_11 0.0051167000
_diffrn_orient_matrix_UB_12 0.0087245000
_diffrn_orient_matrix_UB_13 0.0420744000
_diffrn_orient_matrix_UB_21 0.0018867000
_diffrn_orient_matrix_UB_22 0.0573558000
_diffrn_orient_matrix_UB_23 -0.0063713000
_diffrn_orient_matrix_UB_31 -0.0815728000
_diffrn_orient_matrix_UB_32 0.0017897000
_diffrn_orient_matrix_UB_33 0.0002525000
_diffrn_radiation_monochromator mirror
_diffrn_radiation_probe x-ray
_diffrn_radiation_type 'Ga K\a'
_diffrn_radiation_wavelength 1.3405
_diffrn_reflns_av_R_equivalents 0.0927
_diffrn_reflns_av_unetI/netI 0.1087
_diffrn_reflns_Laue_measured_fraction_full 0.950
_diffrn_reflns_Laue_measured_fraction_max 0.950
_diffrn_reflns_limit_h_max 10
_diffrn_reflns_limit_h_min -19
_diffrn_reflns_limit_k_max 26
_diffrn_reflns_limit_k_min -26
_diffrn_reflns_limit_l_max 36
_diffrn_reflns_limit_l_min -36
_diffrn_reflns_number 59823
_diffrn_reflns_point_group_measured_fraction_full 0.759
_diffrn_reflns_point_group_measured_fraction_max 0.759
_diffrn_reflns_theta_full 51.498
_diffrn_reflns_theta_max 51.498
_diffrn_reflns_theta_min 2.440
_diffrn_source 'micro-focus metaljet'
_exptl_absorpt_coefficient_mu 7.589
_exptl_absorpt_correction_T_max 1.00000
_exptl_absorpt_correction_T_min 0.31791
_exptl_absorpt_correction_type multi-scan
_exptl_absorpt_process_details
;
CrysAlisPro 1.171.42.49 (Rigaku Oxford Diffraction, 2022)
Empirical absorption correction using spherical harmonics,
implemented in SCALE3 ABSPACK scaling algorithm.
;
_exptl_crystal_colour yellow
_exptl_crystal_colour_primary yellow
_exptl_crystal_density_diffrn 1.206
_exptl_crystal_description block
_exptl_crystal_F_000 4476
_exptl_crystal_size_max 0.25
_exptl_crystal_size_mid 0.21
_exptl_crystal_size_min 0.1
_refine_diff_density_max 2.051
_refine_diff_density_min -1.187
_refine_diff_density_rms 0.176
_refine_ls_abs_structure_details
;
 Classical Flack method preferred over Parsons because s.u. lower.
;
_refine_ls_abs_structure_Flack 0.238(6)
_refine_ls_extinction_method none
_refine_ls_goodness_of_fit_ref 1.212
_refine_ls_hydrogen_treatment mixed
_refine_ls_matrix_type full
_refine_ls_number_parameters 2345
_refine_ls_number_reflns 30134
_refine_ls_number_restraints 1500
_refine_ls_restrained_S_all 1.188
_refine_ls_R_factor_all 0.1274
_refine_ls_R_factor_gt 0.1088
_refine_ls_shift/su_max 0.036
_refine_ls_shift/su_mean 0.000
_refine_ls_structure_factor_coef Fsqd
_refine_ls_weighting_details 'w=1/[\s^2^(Fo^2^)+(0.2000P)^2^] where P=(Fo^2^+2Fc^2^)/3'
_refine_ls_weighting_scheme calc
_refine_ls_wR_factor_gt 0.2915
_refine_ls_wR_factor_ref 0.3082
_reflns_Friedel_coverage 0.555
_reflns_Friedel_fraction_full 0.558
_reflns_Friedel_fraction_max 0.558
_reflns_number_gt 23796
_reflns_number_total 30134
_reflns_threshold_expression 'I > 2\s(I)'
_cod_data_source_file d5nr03301b2.cif
_cod_data_source_block Cu15
_cod_depositor_comments 'Adding full bibliography for 1576092--1576093.cif.'
_cod_database_code 1576092
_shelx_shelxl_version_number 2018/3
_chemical_oxdiff_formula 'C11 H10 N O'
_shelx_space_group_comment
;
The symmetry employed for this shelxl refinement is uniquely defined
by the following loop, which should always be used as a source of
symmetry information in preference to the above space-group names.
They are only intended as comments.
;
_shelx_estimated_absorpt_t_max 0.517
_shelx_estimated_absorpt_t_min 0.253
_olex2_refinement_description
;
1. Fixed Uiso
 At 1.2 times of:
  All C(H) groups, H3 of O34, All C(H,H) groups
 At 1.5 times of:
  All C(H,H,H) groups, H122 of O122, H422 of O422, H204 of O204, H404 of O404,
   H104 of O104, H504 of O504, H1 of O1, H2 of O2, H304 of O304, H322 of O322,
  H222 of O222, H604 of O604, H944 of O944, H904 of O904, H522 of O522, H926 of
  O926, H622 of O622, H804 of O804, H722 of O722, H822 of O822, H922 of O922,
  H704 of O704
2. Restrained distances
 H3-O3
 0.84 with sigma of 0.001
 Cu15-H3
 2.4 with sigma of 0.02
 O1-H1
 0.87 with sigma of 0.01
 O2-H2
 0.87 with sigma of 0.01
 O204-H204
 0.87 with sigma of 0.01
 O304-H304
 0.87 with sigma of 0.01
 O704-H704
 0.87 with sigma of 0.01
 C3-H1
 1.88063 with sigma of 0.02
 Cu11-H1
 2.583373 with sigma of 0.02
 C4-H2
 1.863491 with sigma of 0.02
 Cu14-H2
 2.725199 with sigma of 0.02
 C203-H204
 1.922186 with sigma of 0.02
 Cu11-H204
 2.802499 with sigma of 0.02
 C303-H304
 1.917379 with sigma of 0.02
 Cu12-H304
 2.699078 with sigma of 0.02
 C703-H704
 1.931909 with sigma of 0.02
 Cu13-H704
 2.692693 with sigma of 0.02
 Cl3-O34 \\sim Cl3-O33 \\sim Cl3-O31 \\sim Cl3-O32
 with sigma of 0.001
 O31-O32 \\sim O31-O33 \\sim O31-O34 \\sim O32-O33 \\sim O32-O34 \\sim O33-O34
 with sigma of 0.001
 O1-C3 \\sim O2-C4 \\sim O3-C5
 with sigma of 0.001
3. Uiso/Uaniso restraints and constraints
O926 \\sim O944 \\sim C923 \\sim C924 \\sim C925 \\sim C927 \\sim C928 \\sim
C929 \\sim C930 \\sim C931 \\sim C932 \\sim C933 \\sim C934 \\sim C935 \\sim
C936 \\sim C937 \\sim C938 \\sim C939 \\sim C940 \\sim C941 \\sim C942 \\sim
C943: within 2A with sigma of 0.001 and sigma for terminal atoms of 0.002
within 2A
Cl3 \\sim O31 \\sim O32 \\sim O33 \\sim O34: within 2A with sigma of 0.001 and
sigma for terminal atoms of 0.002 within 2A
C401 \\sim C402 \\sim C403 \\sim O404: within 2A with sigma of 0.01 and sigma
for terminal atoms of 0.02 within 2A
O604 \\sim O622 \\sim C601 \\sim C602 \\sim C603 \\sim C605 \\sim C606 \\sim
C607 \\sim C608 \\sim C609 \\sim C610 \\sim C611 \\sim C612 \\sim C613 \\sim
C614 \\sim C615 \\sim C616 \\sim C617 \\sim C618 \\sim C619 \\sim C620 \\sim
C621: within 2A with sigma of 0.001 and sigma for terminal atoms of 0.002
within 2A
Cu15 \\sim O3 \\sim C5: within 2A with sigma of 0.001 and sigma for terminal
atoms of 0.002 within 2A
O904 \\sim O922 \\sim C901 \\sim C902 \\sim C903 \\sim C905 \\sim C906 \\sim
C907 \\sim C908 \\sim C909 \\sim C910 \\sim C911 \\sim C912 \\sim C913 \\sim
C914 \\sim C915 \\sim C916 \\sim C917 \\sim C918 \\sim C919 \\sim C920 \\sim
C921: within 2A with sigma of 0.001 and sigma for terminal atoms of 0.002
within 2A
O104 \\sim O122 \\sim C101 \\sim C102 \\sim C103 \\sim C105 \\sim C106 \\sim
C107 \\sim C108 \\sim C109 \\sim C110 \\sim C111 \\sim C112 \\sim C113 \\sim
C114 \\sim C115 \\sim C116 \\sim C117 \\sim C118 \\sim C119 \\sim C120 \\sim
C121: within 2A with sigma of 0.001 and sigma for terminal atoms of 0.002
within 2A
O722 \\sim C701 \\sim C702 \\sim C703 \\sim C705 \\sim C706 \\sim C707 \\sim
C708 \\sim C709 \\sim C710 \\sim C711 \\sim C712 \\sim C713 \\sim C714 \\sim
C715 \\sim C716 \\sim C717 \\sim C718 \\sim C719 \\sim C720 \\sim C721: within
2A with sigma of 0.001 and sigma for terminal atoms of 0.002 within 2A
O204 \\sim O222 \\sim C201 \\sim C202 \\sim C203 \\sim C205 \\sim C206 \\sim
C207 \\sim C208 \\sim C209 \\sim C210 \\sim C211 \\sim C212 \\sim C213 \\sim
C214 \\sim C215 \\sim C216 \\sim C217 \\sim C218 \\sim C219 \\sim C220 \\sim
C221: within 2A with sigma of 0.001 and sigma for terminal atoms of 0.002
within 2A
O804 \\sim O822 \\sim C801 \\sim C802 \\sim C803 \\sim C805 \\sim C806 \\sim
C807 \\sim C808 \\sim C809 \\sim C810 \\sim C811 \\sim C812 \\sim C813 \\sim
C814 \\sim C815 \\sim C816 \\sim C817 \\sim C818 \\sim C819 \\sim C820 \\sim
C821: within 2A with sigma of 0.001 and sigma for terminal atoms of 0.002
within 2A
Cl1 \\sim O11 \\sim O12 \\sim O13 \\sim O14: within 2A with sigma of 0.001 and
sigma for terminal atoms of 0.002 within 2A
Cl2 \\sim O21 \\sim O22 \\sim O23 \\sim O24: within 2A with sigma of 0.001 and
sigma for terminal atoms of 0.002 within 2A
O504 \\sim O522 \\sim C501 \\sim C502 \\sim C503 \\sim C505 \\sim C506 \\sim
C507 \\sim C508 \\sim C509 \\sim C510 \\sim C511 \\sim C512 \\sim C513 \\sim
C514 \\sim C515 \\sim C516 \\sim C517 \\sim C518 \\sim C519 \\sim C520 \\sim
C521: within 2A with sigma of 0.001 and sigma for terminal atoms of 0.002
within 2A
C1 \\sim C2: within 2A with sigma of 0.001 and sigma for terminal atoms of
0.002 within 2A
C419 \\sim C418 \\sim C417 \\sim C416 \\sim C421 \\sim C420: within 2A with
sigma of 0.01 and sigma for terminal atoms of 0.02 within 2A
C305 \\sim C306 \\sim C307 \\sim C313 \\sim C312 \\sim C311 \\sim C310 \\sim
C308 \\sim C303: within 2A with sigma of 0.01 and sigma for terminal atoms of
0.02 within 2A
C412 \\sim C417 \\sim C418 \\sim C419 \\sim C420 \\sim C421 \\sim C416 \\sim
C415 \\sim C413 \\sim C414 \\sim C407 \\sim C408: within 2A with sigma of 0.01
and sigma for terminal atoms of 0.02 within 2A
Uanis(C401) \\sim Ueq: with sigma of 0.005 and sigma for terminal atoms of 0.01
Uanis(C301) \\sim Ueq, Uanis(C302) \\sim Ueq: with sigma of 0.01 and sigma for
terminal atoms of 0.02
Uanis(C417) \\sim Ueq: with sigma of 0.01 and sigma for terminal atoms of 0.02
4.a Ternary CH refined with riding coordinates:
 C107(H107), C112(H112), C113(H113), C207(H207), C212(H212), C213(H213),
 C307(H307), C312(H312), C313(H313), C407(H407), C412(H412), C413(H413),
 C507(H507), C512(H512), C513(H513), C607(H607), C612(H612), C613(H613),
 C707(H707), C712(H712), C713(H713), C807(H807), C812(H812), C813(H813),
 C907(H907), C912(H912), C913(H913), C929(H929), C934(H934), C935(H935)
4.b Secondary CH2 refined with riding coordinates:
 C105(H10A,H10B), C106(H10C,H10D), C110(H11A,H11B), C111(H11C,H11D), C114(H11E,
 H11F), C115(H11G,H11H), C205(H20A,H20B), C206(H20C,H20D), C210(H21A,H21B),
 C211(H21C,H21D), C214(H21E,H21F), C215(H21G,H21H), C305(H30A,H30B), C306(H30C,
 H30D), C310(H31A,H31B), C311(H31C,H31D), C314(H31E,H31F), C315(H31G,H31H),
 C405(H40A,H40B), C406(H40C,H40D), C410(H41A,H41B), C411(H41C,H41D), C414(H41E,
 H41F), C415(H41G,H41H), C505(H50A,H50B), C506(H50C,H50D), C510(H51A,H51B),
 C511(H51C,H51D), C514(H51E,H51F), C515(H51G,H51H), C605(H60A,H60B), C606(H60C,
 H60D), C610(H61A,H61B), C611(H61C,H61D), C614(H61E,H61F), C615(H61G,H61H),
 C705(H70A,H70B), C706(H70C,H70D), C710(H71A,H71B), C711(H71C,H71D), C714(H71E,
 H71F), C715(H71G,H71H), C805(H80A,H80B), C806(H80C,H80D), C810(H81A,H81B),
 C811(H81C,H81D), C814(H81E,H81F), C815(H81G,H81H), C905(H90A,H90B), C906(H90C,
 H90D), C910(H91A,H91B), C911(H91C,H91D), C914(H91E,H91F), C915(H91G,H91H),
 C927(H92A,H92B), C928(H92C,H92D), C932(H93D,H93E), C933(H93F,H93G), C936(H93H,
 H93I), C937(H93J,H93K)
4.c Aromatic/amide H refined with riding coordinates:
 C118(H118), C119(H119), C121(H121), C218(H218), C219(H219), C221(H221),
 C318(H318), C319(H319), C321(H321), C418(H418), C419(H419), C421(H421),
 C518(H518), C519(H519), C521(H521), C618(H618), C619(H619), C621(H621),
 C718(H718), C719(H719), C721(H721), C818(H818), C819(H819), C821(H821),
 C918(H918), C919(H919), C921(H921), C943(H943), C940(H940), C941(H941)
4.d Fitted hexagon refined as free rotating group:
 C616(C617,C618,C619,C620,C621), C942(C943,C938,C939,C940,C941)
4.e Tetrahedral OH refined with riding coordinates:
 O804(H804), O904(H904)
4.f Idealised Me refined as rotating group:
 C3(H3A,H3B,H3C), C4(H4A,H4B,H4C), C5(H5A,H5B,H5C), C109(H10E,H10F,H10G),
 C209(H20E,H20F,H20G), C309(H30E,H30F,H30G), C409(H40E,H40F,H40G), C509(H50E,
 H50F,H50G), C609(H60E,H60F,H60G), C709(H70E,H70F,H70G), C809(H80E,H80F,H80G),
 C909(H90E,H90F,H90G), C931(H93A,H93B,H93C)
4.g Idealised tetrahedral OH refined as rotating group:
 O104(H104), O122(H122), O222(H222), O322(H322), O404(H404), O422(H422),
 O504(H504), O522(H522), O604(H604), O622(H622), O722(H722), O822(H822),
 O922(H922), O926(H926), O944(H944)
;
_smtbx_masks_void_probe_radius 1.2
_smtbx_masks_void_truncation_radius 1.2
_olex2_submission_special_instructions 'No special instructions were received'
_oxdiff_exptl_absorpt_empirical_details
;
Empirical correction (ABSPACK) includes:
- Absorption correction using spherical harmonics
- Frame scaling
;
_oxdiff_exptl_absorpt_empirical_full_max 2.441
_oxdiff_exptl_absorpt_empirical_full_min 0.561

loop_
_space_group_symop_operation_xyz
'x, y, z'
'-x, y+1/2, -z'

loop_
_atom_site_label
_atom_site_type_symbol
_atom_site_fract_x
_atom_site_fract_y
_atom_site_fract_z
_atom_site_U_iso_or_equiv
_atom_site_adp_type
_atom_site_occupancy
_atom_site_site_symmetry_order
_atom_site_calc_flag
_atom_site_refinement_flags_posn
_atom_site_refinement_flags_adp
_atom_site_refinement_flags_occupancy
_atom_site_disorder_assembly
_atom_site_disorder_group
Cu1 Cu 0.34940(13) 0.53866(12) 0.79049(7) 0.0194(5) Uani 1 1 d . . . . .
Cu2 Cu 0.35805(13) 0.43022(12) 0.80178(7) 0.0210(5) Uani 1 1 d . . . . .
Cu3 Cu 0.21181(14) 0.37705(15) 0.80686(8) 0.0309(7) Uani 1 1 d . . . . .
Cu4 Cu 0.12961(13) 0.47185(13) 0.78403(8) 0.0240(6) Uani 1 1 d . . . . .
Cu5 Cu 0.19709(14) 0.58495(14) 0.78914(8) 0.0271(6) Uani 1 1 d . . . . .
Cu6 Cu 0.28421(13) 0.55622(13) 0.70613(8) 0.0234(6) Uani 1 1 d . . . . .
Cu7 Cu 0.42270(15) 0.49898(13) 0.70017(8) 0.0256(6) Uani 1 1 d . . . . .
Cu8 Cu 0.31869(14) 0.40763(14) 0.71358(8) 0.0277(6) Uani 1 1 d . . . . .
Cu9 Cu 0.15724(14) 0.39885(13) 0.70563(8) 0.0242(6) Uani 1 1 d . . . . .
Cu10 Cu 0.14781(13) 0.51321(13) 0.69620(7) 0.0222(6) Uani 1 1 d . . . . .
Cu11 Cu 0.39308(14) 0.62876(14) 0.75141(8) 0.0272(6) Uani 1 1 d D . . . .
Cu12 Cu 0.49073(14) 0.41235(13) 0.76593(7) 0.0240(6) Uani 1 1 d D . . . .
Cu13 Cu 0.33886(14) 0.31804(14) 0.75927(8) 0.0262(6) Uani 1 1 d D . . . .
Cu14 Cu 0.02111(14) 0.41006(14) 0.74312(8) 0.0270(6) Uani 1 1 d D . . . .
Cu15 Cu 0.08435(15) 0.61478(15) 0.73088(8) 0.0325(7) Uani 1 1 d D . . . .
Cl1 Cl 0.6887(3) 0.4398(2) 0.73143(15) 0.0380(9) Uani 1 1 d . U . . .
O1 O 0.3862(8) 0.7128(5) 0.7328(5) 0.044(4) Uani 1 1 d D . . . .
H1 H 0.342(7) 0.723(3) 0.717(7) 0.066 Uiso 1 1 d D U . . .
O2 O -0.0533(7) 0.3380(6) 0.7221(4) 0.042(4) Uani 1 1 d D . . . .
H2 H -0.046(9) 0.3029(18) 0.732(5) 0.063 Uiso 1 1 d D U . . .
O3 O -0.0026(11) 0.6734(9) 0.7425(6) 0.088(6) Uani 1 1 d D U . . .
O11 O 0.6314(7) 0.4248(6) 0.7636(4) 0.0382(12) Uani 1 1 d . U . . .
O12 O 0.6655(7) 0.4147(7) 0.6915(4) 0.0404(16) Uani 1 1 d . U . . .
O13 O 0.7714(7) 0.4168(7) 0.7453(4) 0.0389(16) Uani 1 1 d . U . . .
O14 O 0.6942(8) 0.5032(7) 0.7281(4) 0.0406(16) Uani 1 1 d . U . . .
O104 O 0.1838(7) 0.7322(6) 0.7896(4) 0.0283(16) Uani 1 1 d . U . . .
H104 H 0.197046 0.765885 0.782577 0.042 Uiso 1 1 calc R U . . .
O122 O 0.1411(7) 0.6513(6) 1.1322(4) 0.0320(16) Uani 1 1 d . U . . .
H122 H 0.110534 0.678420 1.139439 0.048 Uiso 1 1 calc R U . . .
O204 O 0.5137(6) 0.6222(6) 0.7846(3) 0.0263(12) Uani 1 1 d D U . . .
H204 H 0.555(4) 0.645(5) 0.780(4) 0.039 Uiso 1 1 d D U . . .
O222 O 0.4983(7) 0.5880(6) 1.1314(4) 0.0308(16) Uani 1 1 d . U . . .
H222 H 0.545654 0.590658 1.142746 0.046 Uiso 1 1 calc R U . . .
O304 O 0.5300(7) 0.3428(6) 0.8084(4) 0.028(3) Uani 1 1 d D . . . .
H304 H 0.560(5) 0.315(2) 0.7990(18) 0.042 Uiso 1 1 d D U . . .
O322 O 0.4319(14) 0.3789(9) 1.1496(5) 0.080(6) Uani 1 1 d . . . . .
H322 H 0.472497 0.361764 1.161001 0.120 Uiso 1 1 calc R U . . .
O404 O 0.0997(7) 0.2424(6) 0.8006(4) 0.030(3) Uani 1 1 d . U . . .
H404 H 0.061157 0.220898 0.791665 0.045 Uiso 1 1 calc R U . . .
O422 O 0.1266(12) 0.2961(11) 1.1459(5) 0.080(7) Uani 1 1 d . . . . .
H422 H 0.164143 0.318129 1.155315 0.120 Uiso 1 1 calc R U . . .
O504 O -0.0734(7) 0.4575(6) 0.7696(4) 0.0300(12) Uani 1 1 d . U . . .
H504 H -0.086362 0.466789 0.744430 0.045 Uiso 1 1 calc R U . . .
O522 O -0.1301(7) 0.5563(6) 1.1038(4) 0.0344(16) Uani 1 1 d . U . . .
H522 H -0.170043 0.578353 1.107087 0.052 Uiso 1 1 calc R U . . .
O604 O 0.5991(9) 0.5970(7) 0.7132(4) 0.0413(17) Uani 1 1 d . U . . .
H604 H 0.606327 0.561274 0.717001 0.062 Uiso 1 1 calc R U . . .
O622 O 0.5377(10) 0.5222(7) 0.3638(4) 0.0506(18) Uani 1 1 d . U . . .
H622 H 0.584316 0.517087 0.354564 0.076 Uiso 1 1 calc R U . . .
O704 O 0.4174(7) 0.2699(5) 0.7249(4) 0.030(3) Uani 1 1 d D . . . .
H704 H 0.431(7) 0.2336(16) 0.727(4) 0.045 Uiso 1 1 d D U . . .
O722 O 0.5318(8) 0.3249(7) 0.3855(4) 0.0419(17) Uani 1 1 d . U . . .
H722 H 0.487550 0.326469 0.370900 0.063 Uiso 1 1 calc R U . . .
O804 O 0.0643(7) 0.2580(7) 0.7170(4) 0.0395(17) Uani 1 1 d . U . . .
H804 H 0.044967 0.224728 0.720721 0.059 Uiso 1 1 calc R U . . .
O822 O 0.1479(9) 0.2587(8) 0.3735(5) 0.0494(18) Uani 1 1 d . U . . .
H822 H 0.185774 0.236010 0.367773 0.074 Uiso 1 1 calc R U . . .
O904 O -0.0231(8) 0.5791(7) 0.6781(4) 0.0444(18) Uani 1 1 d . U . . .
H904 H -0.008433 0.605112 0.661521 0.067 Uiso 1 1 calc R U . . .
O922 O -0.0605(9) 0.4050(8) 0.3522(5) 0.0563(19) Uani 1 1 d . U . . .
H922 H -0.041263 0.431326 0.337241 0.085 Uiso 1 1 calc R U . . .
O926 O 0.2294(8) 0.7329(7) 0.7051(4) 0.0407(17) Uani 1 1 d . U . . .
H926 H 0.202157 0.744775 0.725161 0.061 Uiso 1 1 calc R U . . .
O944 O 0.2716(9) 0.6593(7) 0.3649(4) 0.0472(18) Uani 1 1 d . U . . .
H944 H 0.244797 0.686703 0.353488 0.071 Uiso 1 1 calc R U . . .
C1 C 0.2637(9) 0.4750(8) 0.7711(6) 0.026(3) Uani 1 1 d . U . . .
C2 C 0.2429(9) 0.4742(8) 0.7325(6) 0.025(3) Uani 1 1 d . U . . .
C3 C 0.4349(12) 0.7597(7) 0.7377(8) 0.054(6) Uani 1 1 d D . . . .
H3A H 0.436652 0.780353 0.710629 0.081 Uiso 1 1 calc R U . . .
H3B H 0.490188 0.747258 0.746960 0.081 Uiso 1 1 calc R U . . .
H3C H 0.413357 0.785439 0.759145 0.081 Uiso 1 1 calc R U . . .
C4 C -0.1072(11) 0.3398(10) 0.6884(5) 0.045(5) Uani 1 1 d D . . . .
H4A H -0.081823 0.358580 0.664477 0.067 Uiso 1 1 calc R U . . .
H4B H -0.155476 0.361980 0.695743 0.067 Uiso 1 1 calc R U . . .
H4C H -0.123559 0.300303 0.680326 0.067 Uiso 1 1 calc R U . . .
C5 C -0.0162(19) 0.7119(12) 0.7736(8) 0.088(6) Uani 1 1 d D U . . .
H5A H -0.023878 0.750585 0.761196 0.132 Uiso 1 1 calc R U . . .
H5B H 0.030799 0.712333 0.794086 0.132 Uiso 1 1 calc R U . . .
H5C H -0.065290 0.700633 0.787962 0.132 Uiso 1 1 calc R U . . .
C101 C 0.3072(10) 0.6177(9) 0.7964(5) 0.0287(14) Uani 1 1 d . U . . .
C102 C 0.2672(10) 0.6541(9) 0.8098(6) 0.0289(12) Uani 1 1 d . U . . .
C103 C 0.2374(10) 0.7126(8) 0.8234(6) 0.0291(11) Uani 1 1 d . U . . .
C105 C 0.3135(10) 0.7563(9) 0.8311(5) 0.0292(11) Uani 1 1 d . U . . .
H10A H 0.362578 0.740365 0.818262 0.035 Uiso 1 1 calc R U . . .
H10B H 0.300699 0.794413 0.817935 0.035 Uiso 1 1 calc R U . . .
C106 C 0.3288(11) 0.7629(9) 0.8788(5) 0.0294(11) Uani 1 1 d . U . . .
H10C H 0.313595 0.802205 0.888181 0.035 Uiso 1 1 calc R U . . .
H10D H 0.386868 0.755750 0.887259 0.035 Uiso 1 1 calc R U . . .
C107 C 0.2722(10) 0.7155(9) 0.8982(6) 0.0295(10) Uani 1 1 d . U . . .
H107 H 0.301629 0.677821 0.895416 0.035 Uiso 1 1 calc R U . . .
C108 C 0.1981(10) 0.7121(8) 0.8672(6) 0.0294(10) Uani 1 1 d . U . . .
C109 C 0.1449(10) 0.7690(9) 0.8704(6) 0.0294(17) Uani 1 1 d . U . . .
H10E H 0.173887 0.801754 0.858342 0.044 Uiso 1 1 calc R U . . .
H10F H 0.135377 0.777035 0.900294 0.044 Uiso 1 1 calc R U . . .
H10G H 0.092354 0.763562 0.854637 0.044 Uiso 1 1 calc R U . . .
C110 C 0.1490(11) 0.6598(9) 0.8771(6) 0.0298(11) Uani 1 1 d . U . . .
H11A H 0.180704 0.624425 0.871156 0.036 Uiso 1 1 calc R U . . .
H11B H 0.098367 0.659167 0.858525 0.036 Uiso 1 1 calc R U . . .
C111 C 0.1258(10) 0.6598(9) 0.9259(5) 0.0299(11) Uani 1 1 d . U . . .
H11C H 0.085373 0.690776 0.930362 0.036 Uiso 1 1 calc R U . . .
H11D H 0.100376 0.622239 0.932683 0.036 Uiso 1 1 calc R U . . .
C112 C 0.1998(10) 0.6694(9) 0.9555(6) 0.0300(10) Uani 1 1 d . U . . .
H112 H 0.235027 0.634866 0.950797 0.036 Uiso 1 1 calc R U . . .
C113 C 0.2538(11) 0.7208(9) 0.9456(6) 0.0298(10) Uani 1 1 d . U . . .
H113 H 0.220272 0.756661 0.948665 0.036 Uiso 1 1 calc R U . . .
C114 C 0.3262(11) 0.7265(9) 0.9751(6) 0.0300(11) Uani 1 1 d . U . . .
H11E H 0.359441 0.760090 0.966829 0.036 Uiso 1 1 calc R U . . .
H11F H 0.360315 0.691199 0.973809 0.036 Uiso 1 1 calc R U . . .
C115 C 0.2979(10) 0.7352(9) 1.0216(6) 0.0302(11) Uani 1 1 d . U . . .
H11G H 0.344321 0.726893 1.042066 0.036 Uiso 1 1 calc R U . . .
H11H H 0.281886 0.776212 1.025421 0.036 Uiso 1 1 calc R U . . .
C116 C 0.2299(10) 0.6981(9) 1.0308(6) 0.0303(11) Uani 1 1 d . U . . .
C117 C 0.1816(10) 0.6656(9) 1.0020(6) 0.0302(10) Uani 1 1 d . U . . .
C118 C 0.1164(10) 0.6332(9) 1.0165(6) 0.0303(11) Uani 1 1 d . U . . .
H118 H 0.080918 0.613876 0.996422 0.036 Uiso 1 1 calc R U . . .
C119 C 0.1027(11) 0.6288(9) 1.0576(6) 0.0305(12) Uani 1 1 d . U . . .
H119 H 0.057195 0.606784 1.065882 0.037 Uiso 1 1 calc R U . . .
C120 C 0.1526(10) 0.6550(9) 1.0884(6) 0.0306(12) Uani 1 1 d . U . . .
C121 C 0.2145(11) 0.6904(9) 1.0762(6) 0.0305(11) Uani 1 1 d . U . . .
H121 H 0.247766 0.710107 1.097098 0.037 Uiso 1 1 calc R U . . .
C201 C 0.4533(10) 0.4821(8) 0.8011(5) 0.0255(14) Uani 1 1 d . U . . .
C202 C 0.4834(9) 0.5285(9) 0.8057(5) 0.0258(12) Uani 1 1 d . U . . .
C203 C 0.5316(10) 0.5809(8) 0.8158(5) 0.0263(10) Uani 1 1 d D U . . .
C205 C 0.6281(9) 0.5667(9) 0.8166(5) 0.0264(11) Uani 1 1 d . U . . .
H20A H 0.637796 0.529332 0.802226 0.032 Uiso 1 1 calc R U . . .
H20B H 0.657753 0.597622 0.802098 0.032 Uiso 1 1 calc R U . . .
C206 C 0.6571(10) 0.5632(9) 0.8644(5) 0.0267(11) Uani 1 1 d . U . . .
H20C H 0.688622 0.527268 0.870178 0.032 Uiso 1 1 calc R U . . .
H20D H 0.691938 0.596927 0.872423 0.032 Uiso 1 1 calc R U . . .
C207 C 0.5803(10) 0.5636(9) 0.8887(5) 0.0270(10) Uani 1 1 d . U . . .
H207 H 0.557407 0.523486 0.885885 0.032 Uiso 1 1 calc R U . . .
C208 C 0.5181(10) 0.6040(9) 0.8627(5) 0.0269(10) Uani 1 1 d . U . . .
C209 C 0.5502(10) 0.6666(8) 0.8646(5) 0.0275(17) Uani 1 1 d . U . . .
H20E H 0.600026 0.669369 0.848905 0.041 Uiso 1 1 calc R U . . .
H20F H 0.562264 0.677617 0.894299 0.041 Uiso 1 1 calc R U . . .
H20G H 0.508632 0.692772 0.851892 0.041 Uiso 1 1 calc R U . . .
C210 C 0.4359(10) 0.5952(9) 0.8809(5) 0.0272(11) Uani 1 1 d . U . . .
H21A H 0.417882 0.554714 0.876017 0.033 Uiso 1 1 calc R U . . .
H21B H 0.395404 0.621142 0.866253 0.033 Uiso 1 1 calc R U . . .
C211 C 0.4396(10) 0.6082(9) 0.9289(5) 0.0275(11) Uani 1 1 d . U . . .
H21C H 0.453877 0.649499 0.933657 0.033 Uiso 1 1 calc R U . . .
H21D H 0.385208 0.601414 0.940201 0.033 Uiso 1 1 calc R U . . .
C212 C 0.5026(10) 0.5702(9) 0.9529(5) 0.0278(10) Uani 1 1 d . U . . .
H212 H 0.485185 0.529319 0.946830 0.033 Uiso 1 1 calc R U . . .
C213 C 0.5858(10) 0.5760(9) 0.9351(5) 0.0277(10) Uani 1 1 d . U . . .
H213 H 0.603096 0.617312 0.938768 0.033 Uiso 1 1 calc R U . . .
C214 C 0.6454(10) 0.5396(9) 0.9609(5) 0.0281(11) Uani 1 1 d . U . . .
H21E H 0.698977 0.539381 0.947770 0.034 Uiso 1 1 calc R U . . .
H21F H 0.625457 0.499144 0.962283 0.034 Uiso 1 1 calc R U . . .
C215 C 0.6540(10) 0.5664(9) 1.0064(5) 0.0283(11) Uani 1 1 d . U . . .
H21G H 0.688686 0.540831 1.025000 0.034 Uiso 1 1 calc R U . . .
H21H H 0.681528 0.604510 1.004990 0.034 Uiso 1 1 calc R U . . .
C216 C 0.5746(10) 0.5741(9) 1.0252(5) 0.0286(10) Uani 1 1 d . U . . .
C217 C 0.5011(10) 0.5768(9) 1.0003(6) 0.0285(10) Uani 1 1 d . U . . .
C218 C 0.4294(10) 0.5826(9) 1.0193(5) 0.0289(11) Uani 1 1 d . U . . .
H218 H 0.379644 0.581021 1.002521 0.035 Uiso 1 1 calc R U . . .
C219 C 0.4272(10) 0.5910(9) 1.0637(5) 0.0292(12) Uani 1 1 d . U . . .
H219 H 0.377656 0.601094 1.076252 0.035 Uiso 1 1 calc R U . . .
C220 C 0.5026(10) 0.5839(9) 1.0898(5) 0.0294(11) Uani 1 1 d . U . . .
C221 C 0.5730(10) 0.5771(9) 1.0690(5) 0.0291(11) Uani 1 1 d . U . . .
H221 H 0.623156 0.574259 1.085400 0.035 Uiso 1 1 calc R U . . .
C301 C 0.3194(9) 0.3444(7) 0.8187(5) 0.020(4) Uani 1 1 d . U . . .
C302 C 0.3941(11) 0.3366(8) 0.8210(6) 0.030(4) Uani 1 1 d . U . . .
C303 C 0.4752(10) 0.3177(9) 0.8384(6) 0.030(3) Uani 1 1 d D U . . .
C305 C 0.4833(12) 0.2505(9) 0.8394(6) 0.035(4) Uani 1 1 d . U . . .
H30A H 0.537708 0.238243 0.830565 0.042 Uiso 1 1 calc R U . . .
H30B H 0.440747 0.232174 0.820405 0.042 Uiso 1 1 calc R U . . .
C306 C 0.4716(11) 0.2344(8) 0.8866(5) 0.028(3) Uani 1 1 d . U . . .
H30C H 0.429030 0.204205 0.888627 0.033 Uiso 1 1 calc R U . . .
H30D H 0.523278 0.219699 0.900250 0.033 Uiso 1 1 calc R U . . .
C307 C 0.4460(11) 0.2894(8) 0.9073(6) 0.029(3) Uani 1 1 d . U . . .
H307 H 0.386371 0.294808 0.900165 0.035 Uiso 1 1 calc R U . . .
C308 C 0.4925(10) 0.3375(8) 0.8837(5) 0.027(3) Uani 1 1 d . U . . .
C309 C 0.5838(12) 0.3328(10) 0.8948(6) 0.041(5) Uani 1 1 d . . . . .
H30E H 0.603041 0.294254 0.886871 0.062 Uiso 1 1 calc R U . . .
H30F H 0.594105 0.338613 0.925372 0.062 Uiso 1 1 calc R U . . .
H30G H 0.612841 0.362424 0.879216 0.062 Uiso 1 1 calc R U . . .
C310 C 0.4603(11) 0.3963(9) 0.8982(6) 0.032(3) Uani 1 1 d . U . . .
H31A H 0.491505 0.427438 0.884644 0.039 Uiso 1 1 calc R U . . .
H31B H 0.402504 0.400134 0.887870 0.039 Uiso 1 1 calc R U . . .
C311 C 0.4659(11) 0.4056(9) 0.9463(5) 0.029(3) Uani 1 1 d . U . . .
H31C H 0.438030 0.442183 0.953296 0.035 Uiso 1 1 calc R U . . .
H31D H 0.523946 0.408829 0.956374 0.035 Uiso 1 1 calc R U . . .
C312 C 0.4249(11) 0.3534(8) 0.9690(5) 0.029(3) Uani 1 1 d . U . . .
H312 H 0.365580 0.353727 0.959918 0.035 Uiso 1 1 calc R U . . .
C313 C 0.4597(11) 0.2960(9) 0.9548(5) 0.029(3) Uani 1 1 d . U . . .
H313 H 0.519362 0.293889 0.963040 0.034 Uiso 1 1 calc R U . . .
C314 C 0.4120(11) 0.2460(10) 0.9776(7) 0.038(5) Uani 1 1 d . . . . .
H31E H 0.352748 0.249400 0.970378 0.046 Uiso 1 1 calc R U . . .
H31F H 0.430614 0.207702 0.967658 0.046 Uiso 1 1 calc R U . . .
C315 C 0.4282(12) 0.2509(9) 1.0257(6) 0.037(5) Uani 1 1 d . . . . .
H31G H 0.387518 0.226617 1.039563 0.044 Uiso 1 1 calc R U . . .
H31H H 0.482691 0.234017 1.033019 0.044 Uiso 1 1 calc R U . . .
C316 C 0.4258(14) 0.3111(11) 1.0450(7) 0.052(6) Uani 1 1 d . . . . .
C317 C 0.4311(10) 0.3581(8) 1.0173(6) 0.026(4) Uani 1 1 d . . . . .
C318 C 0.4399(14) 0.4158(11) 1.0368(7) 0.052(6) Uani 1 1 d . . . . .
H318 H 0.444307 0.449318 1.019562 0.062 Uiso 1 1 calc R U . . .
C319 C 0.4418(17) 0.4203(11) 1.0793(7) 0.057(7) Uani 1 1 d . . . . .
H319 H 0.448960 0.457533 1.091847 0.069 Uiso 1 1 calc R U . . .
C320 C 0.4338(15) 0.3744(12) 1.1047(7) 0.051(6) Uani 1 1 d . . . . .
C321 C 0.4274(12) 0.3174(10) 1.0877(6) 0.039(5) Uani 1 1 d . . . . .
H321 H 0.424320 0.284686 1.105815 0.047 Uiso 1 1 calc R U . . .
C401 C 0.0946(9) 0.3907(8) 0.7971(5) 0.021(3) Uani 1 1 d . U . . .
C402 C 0.0931(10) 0.3409(8) 0.8141(5) 0.025(3) Uani 1 1 d . U . . .
C403 C 0.0692(10) 0.2849(8) 0.8298(6) 0.028(3) Uani 1 1 d . U . . .
C405 C -0.0255(11) 0.2789(9) 0.8265(6) 0.032(4) Uani 1 1 d . . . . .
H40A H -0.049655 0.306256 0.805078 0.038 Uiso 1 1 calc R U . . .
H40B H -0.041641 0.238998 0.818165 0.038 Uiso 1 1 calc R U . . .
C406 C -0.0548(10) 0.2935(9) 0.8714(6) 0.031(4) Uani 1 1 d . . . . .
H40C H -0.085022 0.260623 0.883212 0.038 Uiso 1 1 calc R U . . .
H40D H -0.090168 0.328345 0.870618 0.038 Uiso 1 1 calc R U . . .
C407 C 0.0282(9) 0.3051(9) 0.8982(5) 0.026(3) Uani 1 1 d . U . . .
H407 H 0.043297 0.346598 0.893616 0.031 Uiso 1 1 calc R U . . .
C408 C 0.0911(9) 0.2677(9) 0.8765(5) 0.026(3) Uani 1 1 d . U . . .
C409 C 0.0831(13) 0.2024(9) 0.8831(7) 0.040(5) Uani 1 1 d . . . . .
H40E H 0.109408 0.181838 0.860282 0.061 Uiso 1 1 calc R U . . .
H40F H 0.025139 0.191858 0.882630 0.061 Uiso 1 1 calc R U . . .
H40G H 0.109502 0.191571 0.910534 0.061 Uiso 1 1 calc R U . . .
C410 C 0.1753(11) 0.2887(10) 0.8935(6) 0.036(5) Uani 1 1 d . . . . .
H41A H 0.183434 0.329539 0.885151 0.043 Uiso 1 1 calc R U . . .
H41B H 0.218480 0.264969 0.881165 0.043 Uiso 1 1 calc R U . . .
C411 C 0.1818(12) 0.2834(8) 0.9427(5) 0.030(4) Uani 1 1 d . . . . .
H41C H 0.182787 0.241838 0.950393 0.036 Uiso 1 1 calc R U . . .
H41D H 0.234371 0.300585 0.953298 0.036 Uiso 1 1 calc R U . . .
C412 C 0.1123(10) 0.3130(9) 0.9653(5) 0.026(3) Uani 1 1 d . U . . .
H412 H 0.118126 0.355418 0.959558 0.032 Uiso 1 1 calc R U . . .
C413 C 0.0272(10) 0.2957(9) 0.9455(5) 0.026(3) Uani 1 1 d . U . . .
H413 H 0.021228 0.253008 0.949978 0.031 Uiso 1 1 calc R U . . .
C414 C -0.0412(10) 0.3251(9) 0.9687(5) 0.030(3) Uani 1 1 d . U . . .
H41E H -0.034801 0.367749 0.967104 0.035 Uiso 1 1 calc R U . . .
H41F H -0.094690 0.314820 0.954701 0.035 Uiso 1 1 calc R U . . .
C415 C -0.0394(10) 0.3070(9) 1.0136(5) 0.030(3) Uani 1 1 d . U . . .
H41G H -0.063846 0.267893 1.015126 0.036 Uiso 1 1 calc R U . . .
H41H H -0.074097 0.333859 1.029235 0.036 Uiso 1 1 calc R U . . .
C416 C 0.0504(10) 0.3053(9) 1.0375(5) 0.030(3) Uani 1 1 d . U . . .
C417 C 0.1190(10) 0.3069(8) 1.0122(5) 0.028(3) Uani 1 1 d . U . . .
C418 C 0.1924(12) 0.3056(9) 1.0369(6) 0.036(4) Uani 1 1 d . U . . .
H418 H 0.242289 0.309335 1.023148 0.043 Uiso 1 1 calc R U . . .
C419 C 0.1948(13) 0.2992(11) 1.0792(6) 0.046(4) Uani 1 1 d . U . . .
H419 H 0.246286 0.298095 1.094456 0.055 Uiso 1 1 calc R U . . .
C420 C 0.1266(14) 0.2944(11) 1.1004(7) 0.050(4) Uani 1 1 d . U . . .
C421 C 0.0522(12) 0.2995(10) 1.0804(6) 0.041(4) Uani 1 1 d . U . . .
H421 H 0.003572 0.299022 1.095512 0.049 Uiso 1 1 calc R U . . .
C501 C 0.0877(10) 0.5531(9) 0.7843(5) 0.0294(14) Uani 1 1 d . U . . .
C502 C 0.0272(10) 0.5284(9) 0.7872(5) 0.0296(12) Uani 1 1 d . U . . .
C503 C -0.0621(10) 0.5088(9) 0.7948(5) 0.0300(11) Uani 1 1 d . U . . .
C505 C -0.1215(10) 0.5571(9) 0.7797(5) 0.0302(11) Uani 1 1 d . U . . .
H50A H -0.096436 0.582675 0.758810 0.036 Uiso 1 1 calc R U . . .
H50B H -0.172702 0.540668 0.766787 0.036 Uiso 1 1 calc R U . . .
C506 C -0.1375(10) 0.5902(9) 0.8205(5) 0.0305(11) Uani 1 1 d . U . . .
H50C H -0.123777 0.631664 0.817035 0.037 Uiso 1 1 calc R U . . .
H50D H -0.196078 0.587430 0.826490 0.037 Uiso 1 1 calc R U . . .
C507 C -0.0878(10) 0.5657(9) 0.8560(5) 0.0307(10) Uani 1 1 d . U . . .
H507 H -0.031967 0.582808 0.854538 0.037 Uiso 1 1 calc R U . . .
C508 C -0.0817(10) 0.5017(9) 0.8410(6) 0.0304(10) Uani 1 1 d . U . . .
C509 C -0.1595(10) 0.4696(9) 0.8431(5) 0.0305(17) Uani 1 1 d . U . . .
H50E H -0.198621 0.483990 0.821058 0.046 Uiso 1 1 calc R U . . .
H50F H -0.181586 0.475373 0.871095 0.046 Uiso 1 1 calc R U . . .
H50G H -0.149696 0.428196 0.838639 0.046 Uiso 1 1 calc R U . . .
C510 C -0.0150(10) 0.4731(9) 0.8708(5) 0.0307(11) Uani 1 1 d . U . . .
H51A H -0.011229 0.431249 0.864088 0.037 Uiso 1 1 calc R U . . .
H51B H 0.038641 0.491055 0.866103 0.037 Uiso 1 1 calc R U . . .
C511 C -0.0357(11) 0.4808(9) 0.9173(6) 0.0311(11) Uani 1 1 d . U . . .
H51C H -0.084991 0.457509 0.922356 0.037 Uiso 1 1 calc R U . . .
H51D H 0.009741 0.464664 0.935545 0.037 Uiso 1 1 calc R U . . .
C512 C -0.0503(11) 0.5394(9) 0.9308(6) 0.0315(10) Uani 1 1 d . U . . .
H512 H 0.002936 0.560147 0.928793 0.038 Uiso 1 1 calc R U . . .
C513 C -0.1114(11) 0.5722(9) 0.9016(6) 0.0314(10) Uani 1 1 d . U . . .
H513 H -0.165714 0.553085 0.903862 0.038 Uiso 1 1 calc R U . . .
C514 C -0.1210(11) 0.6367(9) 0.9153(6) 0.0319(11) Uani 1 1 d . U . . .
H51E H -0.067195 0.656186 0.916081 0.038 Uiso 1 1 calc R U . . .
H51F H -0.157924 0.657131 0.894476 0.038 Uiso 1 1 calc R U . . .
C515 C -0.1553(11) 0.6393(9) 0.9583(6) 0.0322(12) Uani 1 1 d . U . . .
H51G H -0.215389 0.634864 0.955133 0.039 Uiso 1 1 calc R U . . .
H51H H -0.143586 0.677895 0.970853 0.039 Uiso 1 1 calc R U . . .
C516 C -0.1198(10) 0.5910(9) 0.9899(6) 0.0323(11) Uani 1 1 d . U . . .
C517 C -0.0722(10) 0.5443(9) 0.9778(6) 0.0320(11) Uani 1 1 d . U . . .
C518 C -0.0462(11) 0.5042(9) 1.0069(6) 0.0323(12) Uani 1 1 d . U . . .
H518 H -0.017008 0.471149 0.998152 0.039 Uiso 1 1 calc R U . . .
C519 C -0.0625(10) 0.5113(9) 1.0509(6) 0.0328(12) Uani 1 1 d . U . . .
H519 H -0.039457 0.486003 1.072103 0.039 Uiso 1 1 calc R U . . .
C520 C -0.1119(11) 0.5553(9) 1.0607(6) 0.0329(12) Uani 1 1 d . U . . .
C521 C -0.1396(11) 0.5952(9) 1.0332(6) 0.0327(12) Uani 1 1 d . U . . .
H521 H -0.172329 0.626310 1.042347 0.039 Uiso 1 1 calc R U . . .
C601 C 0.3928(13) 0.5772(10) 0.6936(6) 0.0410(16) Uani 1 1 d . U . . .
C602 C 0.4627(13) 0.5879(10) 0.6860(6) 0.0413(14) Uani 1 1 d . U . . .
C603 C 0.5466(13) 0.6058(10) 0.6764(6) 0.0419(12) Uani 1 1 d . U . . .
C605 C 0.5441(14) 0.6714(10) 0.6710(6) 0.0422(13) Uani 1 1 d . U . . .
H60A H 0.589486 0.689326 0.688297 0.051 Uiso 1 1 calc R U . . .
H60B H 0.491998 0.686749 0.680819 0.051 Uiso 1 1 calc R U . . .
C606 C 0.5522(14) 0.6866(10) 0.6228(6) 0.0426(13) Uani 1 1 d . U . . .
H60C H 0.512785 0.716937 0.613233 0.051 Uiso 1 1 calc R U . . .
H60D H 0.608243 0.699390 0.617178 0.051 Uiso 1 1 calc R U . . .
C607 C 0.5323(14) 0.6291(10) 0.6021(6) 0.0430(12) Uani 1 1 d . U . . .
H607 H 0.472208 0.622870 0.603643 0.052 Uiso 1 1 calc R U . . .
C608 C 0.5765(13) 0.5832(10) 0.6322(6) 0.0427(12) Uani 1 1 d . U . . .
C609 C 0.6668(13) 0.5907(10) 0.6338(6) 0.0428(18) Uani 1 1 d . U . . .
H60E H 0.682873 0.619430 0.655540 0.064 Uiso 1 1 calc R U . . .
H60F H 0.683760 0.603918 0.606100 0.064 Uiso 1 1 calc R U . . .
H60G H 0.693191 0.553530 0.640895 0.064 Uiso 1 1 calc R U . . .
C610 C 0.5468(14) 0.5259(10) 0.6193(6) 0.0434(13) Uani 1 1 d . U . . .
H61A H 0.487313 0.523613 0.623038 0.052 Uiso 1 1 calc R U . . .
H61B H 0.573960 0.496141 0.637708 0.052 Uiso 1 1 calc R U . . .
C611 C 0.5639(14) 0.5132(10) 0.5721(6) 0.0443(13) Uani 1 1 d . U . . .
H61C H 0.623642 0.512539 0.568868 0.053 Uiso 1 1 calc R U . . .
H61D H 0.542125 0.474376 0.564226 0.053 Uiso 1 1 calc R U . . .
C612 C 0.5256(14) 0.5579(10) 0.5424(6) 0.0449(12) Uani 1 1 d . U . . .
H612 H 0.465265 0.555829 0.545511 0.054 Uiso 1 1 calc R U . . .
C613 C 0.5531(14) 0.6198(10) 0.5563(6) 0.0442(12) Uani 1 1 d . U . . .
H613 H 0.613751 0.622247 0.554725 0.053 Uiso 1 1 calc R U . . .
C614 C 0.5146(14) 0.6658(10) 0.5268(6) 0.0449(13) Uani 1 1 d . U . . .
H61E H 0.531154 0.704949 0.536912 0.054 Uiso 1 1 calc R U . . .
H61F H 0.454351 0.663173 0.526676 0.054 Uiso 1 1 calc R U . . .
C615 C 0.5438(15) 0.6558(10) 0.4812(6) 0.0457(13) Uani 1 1 d . U . . .
H61G H 0.508602 0.678781 0.461052 0.055 Uiso 1 1 calc R U . . .
H61H H 0.600133 0.670803 0.479963 0.055 Uiso 1 1 calc R U . . .
C616 C 0.5428(10) 0.5960(5) 0.4670(4) 0.0466(12) Uani 1 1 d G U . . .
C617 C 0.5395(10) 0.5494(6) 0.4949(3) 0.0464(12) Uani 1 1 d G U . . .
C618 C 0.5387(10) 0.4931(5) 0.4793(3) 0.0475(13) Uani 1 1 d G U . . .
H618 H 0.536397 0.461242 0.498347 0.057 Uiso 1 1 calc R U . . .
C619 C 0.5413(10) 0.4832(5) 0.4359(4) 0.0482(14) Uani 1 1 d G U . . .
H619 H 0.540719 0.444676 0.425288 0.058 Uiso 1 1 calc R U . . .
C620 C 0.5446(10) 0.5298(6) 0.4081(3) 0.0484(13) Uani 1 1 d G U . . .
C621 C 0.5454(10) 0.5862(5) 0.4236(3) 0.0476(13) Uani 1 1 d G U . . .
H621 H 0.547713 0.617966 0.404594 0.057 Uiso 1 1 calc R U . . .
C701 C 0.4444(12) 0.4161(10) 0.7036(6) 0.0381(16) Uani 1 1 d . U . . .
C702 C 0.4584(12) 0.3653(10) 0.7081(6) 0.0381(14) Uani 1 1 d . U . . .
C703 C 0.4755(12) 0.3007(9) 0.6993(6) 0.0382(12) Uani 1 1 d D U . . .
C705 C 0.5635(12) 0.2857(10) 0.7112(6) 0.0384(13) Uani 1 1 d . U . . .
H70A H 0.567423 0.247021 0.724798 0.046 Uiso 1 1 calc R U . . .
H70B H 0.587983 0.314788 0.731176 0.046 Uiso 1 1 calc R U . . .
C706 C 0.6086(12) 0.2859(10) 0.6680(6) 0.0384(13) Uani 1 1 d . U . . .
H70C H 0.658869 0.309745 0.670488 0.046 Uiso 1 1 calc R U . . .
H70D H 0.623127 0.246076 0.659556 0.046 Uiso 1 1 calc R U . . .
C707 C 0.5462(12) 0.3123(10) 0.6364(6) 0.0385(12) Uani 1 1 d . U . . .
H707 H 0.546380 0.355205 0.641136 0.046 Uiso 1 1 calc R U . . .
C708 C 0.4650(12) 0.2892(9) 0.6498(6) 0.0382(12) Uani 1 1 d . U . . .
C709 C 0.4503(12) 0.2237(9) 0.6450(6) 0.0378(18) Uani 1 1 d . U . . .
H70E H 0.476162 0.203379 0.669457 0.057 Uiso 1 1 calc R U . . .
H70F H 0.473904 0.210035 0.618893 0.057 Uiso 1 1 calc R U . . .
H70G H 0.391470 0.215960 0.643568 0.057 Uiso 1 1 calc R U . . .
C710 C 0.3958(12) 0.3198(10) 0.6254(6) 0.0382(12) Uani 1 1 d . U . . .
H71A H 0.396422 0.361536 0.632778 0.046 Uiso 1 1 calc R U . . .
H71B H 0.342956 0.303382 0.633333 0.046 Uiso 1 1 calc R U . . .
C711 C 0.4045(12) 0.3127(10) 0.5772(6) 0.0384(12) Uani 1 1 d . U . . .
H71C H 0.362238 0.336255 0.561688 0.046 Uiso 1 1 calc R U . . .
H71D H 0.395201 0.271567 0.569294 0.046 Uiso 1 1 calc R U . . .
C712 C 0.4927(12) 0.3321(10) 0.5631(6) 0.0389(12) Uani 1 1 d . U . . .
H712 H 0.497535 0.374390 0.569834 0.047 Uiso 1 1 calc R U . . .
C713 C 0.5599(12) 0.3020(10) 0.5902(6) 0.0389(12) Uani 1 1 d . U . . .
H713 H 0.557904 0.259410 0.584354 0.047 Uiso 1 1 calc R U . . .
C714 C 0.6398(12) 0.3263(10) 0.5760(6) 0.0394(12) Uani 1 1 d . U . . .
H71E H 0.685359 0.310769 0.594415 0.047 Uiso 1 1 calc R U . . .
H71F H 0.639529 0.369017 0.579144 0.047 Uiso 1 1 calc R U . . .
C715 C 0.6536(12) 0.3108(10) 0.5297(6) 0.0395(12) Uani 1 1 d . U . . .
H71G H 0.669274 0.269439 0.528125 0.047 Uiso 1 1 calc R U . . .
H71H H 0.699580 0.334160 0.519843 0.047 Uiso 1 1 calc R U . . .
C716 C 0.5769(12) 0.3214(10) 0.4993(6) 0.0396(12) Uani 1 1 d . U . . .
C717 C 0.5008(12) 0.3267(10) 0.5157(6) 0.0394(12) Uani 1 1 d . U . . .
C718 C 0.4301(12) 0.3317(9) 0.4865(6) 0.0398(13) Uani 1 1 d . U . . .
H718 H 0.377099 0.336344 0.496859 0.048 Uiso 1 1 calc R U . . .
C719 C 0.4407(13) 0.3295(9) 0.4430(6) 0.0402(13) Uani 1 1 d . U . . .
H719 H 0.394374 0.330900 0.423581 0.048 Uiso 1 1 calc R U . . .
C720 C 0.5161(12) 0.3255(10) 0.4282(6) 0.0404(13) Uani 1 1 d . U . . .
C721 C 0.5849(13) 0.3222(10) 0.4572(6) 0.0400(13) Uani 1 1 d . U . . .
H721 H 0.637949 0.320507 0.446611 0.048 Uiso 1 1 calc R U . . .
C801 C 0.2465(12) 0.3359(10) 0.7122(6) 0.0402(15) Uani 1 1 d . U . . .
C802 C 0.1899(12) 0.3042(10) 0.7028(6) 0.0405(14) Uani 1 1 d . U . . .
C803 C 0.1338(12) 0.2539(10) 0.6897(7) 0.0412(12) Uani 1 1 d . U . . .
C805 C 0.1797(12) 0.1943(10) 0.6974(6) 0.0417(13) Uani 1 1 d . U . . .
H80A H 0.231065 0.200155 0.714828 0.050 Uiso 1 1 calc R U . . .
H80B H 0.144868 0.166691 0.712355 0.050 Uiso 1 1 calc R U . . .
C806 C 0.1976(12) 0.1714(10) 0.6538(6) 0.0422(13) Uani 1 1 d . U . . .
H80C H 0.161594 0.138194 0.646005 0.051 Uiso 1 1 calc R U . . .
H80D H 0.255194 0.158700 0.653092 0.051 Uiso 1 1 calc R U . . .
C807 C 0.1806(12) 0.2228(10) 0.6236(7) 0.0426(12) Uani 1 1 d . U . . .
H807 H 0.229080 0.248940 0.627463 0.051 Uiso 1 1 calc R U . . .
C808 C 0.1075(12) 0.2567(10) 0.6422(6) 0.0420(12) Uani 1 1 d . U . . .
C809 C 0.0318(12) 0.2164(10) 0.6367(7) 0.0413(18) Uani 1 1 d . U . . .
H80E H 0.035678 0.185642 0.658178 0.062 Uiso 1 1 calc R U . . .
H80F H 0.029947 0.199058 0.608318 0.062 Uiso 1 1 calc R U . . .
H80G H -0.017935 0.239065 0.640197 0.062 Uiso 1 1 calc R U . . .
C810 C 0.0897(12) 0.3125(11) 0.6206(6) 0.0427(13) Uani 1 1 d . U . . .
H81A H 0.133109 0.340658 0.629058 0.051 Uiso 1 1 calc R U . . .
H81B H 0.037362 0.327905 0.630132 0.051 Uiso 1 1 calc R U . . .
C811 C 0.0844(12) 0.3075(11) 0.5737(7) 0.0434(13) Uani 1 1 d . U . . .
H81C H 0.082038 0.346986 0.561499 0.052 Uiso 1 1 calc R U . . .
H81D H 0.032530 0.287750 0.565095 0.052 Uiso 1 1 calc R U . . .
C812 C 0.1545(12) 0.2747(11) 0.5545(7) 0.0441(12) Uani 1 1 d . U . . .
H812 H 0.205200 0.297131 0.562333 0.053 Uiso 1 1 calc R U . . .
C813 C 0.1657(12) 0.2154(10) 0.5754(7) 0.0437(12) Uani 1 1 d . U . . .
H813 H 0.115585 0.191398 0.569400 0.052 Uiso 1 1 calc R U . . .
C814 C 0.2395(12) 0.1856(11) 0.5564(7) 0.0444(13) Uani 1 1 d . U . . .
H81E H 0.253650 0.149343 0.571949 0.053 Uiso 1 1 calc R U . . .
H81F H 0.287626 0.211520 0.557836 0.053 Uiso 1 1 calc R U . . .
C815 C 0.2112(13) 0.1718(11) 0.5080(7) 0.0450(13) Uani 1 1 d . U . . .
H81G H 0.258224 0.156592 0.492946 0.054 Uiso 1 1 calc R U . . .
H81H H 0.168263 0.141619 0.507206 0.054 Uiso 1 1 calc R U . . .
C816 C 0.1818(12) 0.2205(11) 0.4877(7) 0.0454(12) Uani 1 1 d . U . . .
C817 C 0.1517(12) 0.2678(11) 0.5054(7) 0.0451(12) Uani 1 1 d . U . . .
C818 C 0.1231(12) 0.3123(11) 0.4793(7) 0.0457(13) Uani 1 1 d . U . . .
H818 H 0.110045 0.347598 0.492857 0.055 Uiso 1 1 calc R U . . .
C819 C 0.1114(13) 0.3108(11) 0.4358(7) 0.0462(14) Uani 1 1 d . U . . .
H819 H 0.081282 0.339459 0.420091 0.055 Uiso 1 1 calc R U . . .
C820 C 0.1464(13) 0.2652(11) 0.4175(7) 0.0465(13) Uani 1 1 d . U . . .
C821 C 0.1795(12) 0.2208(11) 0.4394(7) 0.0460(13) Uani 1 1 d . U . . .
H821 H 0.201757 0.189075 0.424667 0.055 Uiso 1 1 calc R U . . .
C901 C 0.0612(12) 0.4440(11) 0.6893(6) 0.0451(16) Uani 1 1 d . U . . .
C902 C 0.0276(12) 0.4882(11) 0.6752(6) 0.0454(15) Uani 1 1 d . U . . .
C903 C -0.0373(12) 0.5271(11) 0.6553(6) 0.0460(13) Uani 1 1 d . U . . .
C905 C -0.1234(12) 0.5034(11) 0.6652(6) 0.0465(14) Uani 1 1 d . U . . .
H90A H -0.160015 0.535341 0.673067 0.056 Uiso 1 1 calc R U . . .
H90B H -0.119326 0.474982 0.688746 0.056 Uiso 1 1 calc R U . . .
C906 C -0.1560(13) 0.4736(12) 0.6228(6) 0.0471(14) Uani 1 1 d . U . . .
H90C H -0.173923 0.433350 0.628037 0.056 Uiso 1 1 calc R U . . .
H90D H -0.202210 0.495650 0.609319 0.056 Uiso 1 1 calc R U . . .
C907 C -0.0834(13) 0.4746(12) 0.5959(6) 0.0478(13) Uani 1 1 d . U . . .
H907 H -0.046998 0.442633 0.606881 0.057 Uiso 1 1 calc R U . . .
C908 C -0.0381(12) 0.5305(11) 0.6073(6) 0.0471(13) Uani 1 1 d . U . . .
C909 C -0.0894(12) 0.5807(11) 0.5937(6) 0.0469(19) Uani 1 1 d . U . . .
H90E H -0.135483 0.584002 0.612139 0.070 Uiso 1 1 calc R U . . .
H90F H -0.110039 0.575128 0.564260 0.070 Uiso 1 1 calc R U . . .
H90G H -0.056638 0.616230 0.595750 0.070 Uiso 1 1 calc R U . . .
C910 C 0.0444(12) 0.5287(12) 0.5862(6) 0.0479(13) Uani 1 1 d . U . . .
H91A H 0.074940 0.564699 0.593177 0.058 Uiso 1 1 calc R U . . .
H91B H 0.076831 0.495643 0.597919 0.058 Uiso 1 1 calc R U . . .
C911 C 0.0345(13) 0.5224(12) 0.5378(6) 0.0490(13) Uani 1 1 d . U . . .
H91C H 0.088931 0.521077 0.525642 0.059 Uiso 1 1 calc R U . . .
H91D H 0.004533 0.556254 0.525569 0.059 Uiso 1 1 calc R U . . .
C912 C -0.0158(13) 0.4628(12) 0.5258(7) 0.0499(13) Uani 1 1 d . U . . .
H912 H 0.017516 0.430337 0.538661 0.060 Uiso 1 1 calc R U . . .
C913 C -0.0976(13) 0.4630(12) 0.5491(7) 0.0494(13) Uani 1 1 d . U . . .
H913 H -0.133014 0.494655 0.536650 0.059 Uiso 1 1 calc R U . . .
C914 C -0.1412(13) 0.4027(12) 0.5387(7) 0.0504(14) Uani 1 1 d . U . . .
H91E H -0.106268 0.371011 0.550510 0.060 Uiso 1 1 calc R U . . .
H91F H -0.193523 0.401402 0.552985 0.060 Uiso 1 1 calc R U . . .
C915 C -0.1580(13) 0.3923(12) 0.4918(7) 0.0513(14) Uani 1 1 d . U . . .
H91G H -0.166629 0.350262 0.486976 0.062 Uiso 1 1 calc R U . . .
H91H H -0.209016 0.412551 0.482455 0.062 Uiso 1 1 calc R U . . .
C916 C -0.0919(13) 0.4121(12) 0.4659(7) 0.0519(13) Uani 1 1 d . U . . .
C917 C -0.0255(13) 0.4504(12) 0.4809(7) 0.0514(13) Uani 1 1 d . U . . .
C918 C 0.0184(13) 0.4772(12) 0.4482(7) 0.0522(14) Uani 1 1 d . U . . .
H918 H 0.052440 0.509449 0.455326 0.063 Uiso 1 1 calc R U . . .
C919 C 0.0129(13) 0.4573(12) 0.4052(7) 0.0528(15) Uani 1 1 d . U . . .
H919 H 0.049899 0.469872 0.384910 0.063 Uiso 1 1 calc R U . . .
C920 C -0.0483(14) 0.4195(12) 0.3953(7) 0.0533(14) Uani 1 1 d . U . . .
C921 C -0.1048(14) 0.3990(12) 0.4204(7) 0.0526(14) Uani 1 1 d . U . . .
H921 H -0.150525 0.377266 0.409513 0.063 Uiso 1 1 calc R U . . .
C923 C 0.1750(12) 0.5939(10) 0.6902(6) 0.0402(15) Uani 1 1 d . U . . .
C924 C 0.1664(12) 0.6448(10) 0.6845(6) 0.0404(14) Uani 1 1 d . U . . .
C925 C 0.1777(12) 0.7082(10) 0.6744(6) 0.0407(12) Uani 1 1 d . U . . .
C927 C 0.0913(12) 0.7359(11) 0.6663(6) 0.0409(13) Uani 1 1 d . U . . .
H92A H 0.049451 0.711879 0.679386 0.049 Uiso 1 1 calc R U . . .
H92B H 0.090160 0.775198 0.678875 0.049 Uiso 1 1 calc R U . . .
C928 C 0.0741(12) 0.7393(11) 0.6194(6) 0.0412(13) Uani 1 1 d . U . . .
H92C H 0.077359 0.779909 0.609495 0.049 Uiso 1 1 calc R U . . .
H92D H 0.018921 0.724065 0.611585 0.049 Uiso 1 1 calc R U . . .
C929 C 0.1390(12) 0.7025(11) 0.5997(6) 0.0413(12) Uani 1 1 d . U . . .
H929 H 0.123088 0.661349 0.605059 0.050 Uiso 1 1 calc R U . . .
C930 C 0.2154(12) 0.7134(10) 0.6286(6) 0.0410(12) Uani 1 1 d . U . . .
C931 C 0.2498(12) 0.7710(10) 0.6243(6) 0.0411(18) Uani 1 1 d . U . . .
H93A H 0.216643 0.799144 0.639150 0.062 Uiso 1 1 calc R U . . .
H93B H 0.250097 0.781314 0.594191 0.062 Uiso 1 1 calc R U . . .
H93C H 0.305827 0.771545 0.636775 0.062 Uiso 1 1 calc R U . . .
C932 C 0.2779(12) 0.6685(10) 0.6190(6) 0.0412(12) Uani 1 1 d . U . . .
H93D H 0.258778 0.630095 0.628292 0.049 Uiso 1 1 calc R U . . .
H93E H 0.329590 0.677380 0.635398 0.049 Uiso 1 1 calc R U . . .
C933 C 0.2950(12) 0.6658(11) 0.5699(6) 0.0416(12) Uani 1 1 d . U . . .
H93F H 0.324287 0.701439 0.562029 0.050 Uiso 1 1 calc R U . . .
H93G H 0.330958 0.632358 0.564842 0.050 Uiso 1 1 calc R U . . .
C934 C 0.2185(12) 0.6603(11) 0.5420(6) 0.0421(12) Uani 1 1 d . U . . .
H934 H 0.194752 0.621470 0.548191 0.050 Uiso 1 1 calc R U . . .
C935 C 0.1552(12) 0.7054(11) 0.5539(6) 0.0419(12) Uani 1 1 d . U . . .
H935 H 0.177198 0.744770 0.547760 0.050 Uiso 1 1 calc R U . . .
C936 C 0.0729(12) 0.6954(11) 0.5241(6) 0.0424(13) Uani 1 1 d . U . . .
H93H H 0.053566 0.654931 0.526294 0.051 Uiso 1 1 calc R U . . .
H93I H 0.028953 0.721809 0.532523 0.051 Uiso 1 1 calc R U . . .
C937 C 0.0966(12) 0.7088(11) 0.4782(6) 0.0429(13) Uani 1 1 d . U . . .
H93J H 0.052650 0.693835 0.458498 0.051 Uiso 1 1 calc R U . . .
H93K H 0.097819 0.751436 0.474824 0.051 Uiso 1 1 calc R U . . .
C942 C 0.2616(8) 0.6596(7) 0.4074(3) 0.0444(13) Uani 1 1 d G U . . .
C943 C 0.1905(7) 0.6844(7) 0.4214(3) 0.0439(13) Uani 1 1 d G U . . .
H943 H 0.151718 0.700926 0.401450 0.053 Uiso 1 1 calc R U . . .
C938 C 0.1763(7) 0.6851(7) 0.4644(4) 0.0433(12) Uani 1 1 d G U . . .
C939 C 0.2331(8) 0.6610(7) 0.4936(3) 0.0429(12) Uani 1 1 d G U . . .
C940 C 0.3041(7) 0.6361(7) 0.4796(3) 0.0436(13) Uani 1 1 d G U . . .
H940 H 0.342968 0.619634 0.499517 0.052 Uiso 1 1 calc R U . . .
C941 C 0.3184(7) 0.6354(7) 0.4365(4) 0.0441(13) Uani 1 1 d G U . . .
H941 H 0.366925 0.618441 0.427014 0.053 Uiso 1 1 calc R U . . .
Cl2 Cl 0.2766(3) 0.1410(3) 0.82794(17) 0.0523(12) Uani 1 1 d . U . . .
O21 O 0.2672(9) 0.1971(8) 0.8146(5) 0.0537(18) Uani 1 1 d . U . . .
O22 O 0.2672(9) 0.1339(8) 0.8722(5) 0.0536(18) Uani 1 1 d . U . . .
O23 O 0.2132(9) 0.0980(8) 0.8033(5) 0.0539(18) Uani 1 1 d . U . . .
O24 O 0.3577(8) 0.1212(8) 0.8200(5) 0.0510(17) Uani 1 1 d . U . . .
Cl3 Cl 0.6867(5) 0.75734(14) 0.7922(2) 0.138(4) Uani 1 1 d D U . . .
O31 O 0.6624(10) 0.7088(5) 0.7662(5) 0.138(4) Uani 1 1 d D U . . .
O32 O 0.6163(9) 0.7912(6) 0.8009(5) 0.138(4) Uani 1 1 d D U . . .
O33 O 0.7432(10) 0.7923(6) 0.7704(5) 0.138(4) Uani 1 1 d D U . . .
O34 O 0.7248(10) 0.7371(7) 0.8313(4) 0.138(4) Uani 1 1 d D U . . .
H3 H -0.040(3) 0.669(4) 0.7237(18) 0.166 Uiso 1 1 d D U . . .

loop_
_atom_site_aniso_label
_atom_site_aniso_U_11
_atom_site_aniso_U_22
_atom_site_aniso_U_33
_atom_site_aniso_U_23
_atom_site_aniso_U_13
_atom_site_aniso_U_12
Cu1 0.0165(12) 0.0250(13) 0.0169(12) -0.0029(10) 0.0038(9) 0.0036(10)
Cu2 0.0153(12) 0.0300(14) 0.0180(12) 0.0014(10) 0.0030(9) -0.0005(10)
Cu3 0.0159(13) 0.0577(19) 0.0191(13) 0.0014(12) -0.0006(9) 0.0034(12)
Cu4 0.0138(12) 0.0354(15) 0.0233(14) 0.0054(11) 0.0053(9) -0.0031(10)
Cu5 0.0169(12) 0.0446(17) 0.0201(13) -0.0042(12) 0.0033(9) -0.0100(11)
Cu6 0.0107(11) 0.0388(16) 0.0209(13) 0.0020(11) 0.0031(9) -0.0028(10)
Cu7 0.0252(13) 0.0280(14) 0.0239(14) -0.0011(11) 0.0041(10) 0.0084(11)
Cu8 0.0193(12) 0.0410(16) 0.0230(13) -0.0041(12) 0.0019(9) -0.0038(11)
Cu9 0.0155(12) 0.0384(16) 0.0188(13) 0.0027(11) 0.0009(9) 0.0080(10)
Cu10 0.0170(12) 0.0323(15) 0.0174(12) 0.0043(11) 0.0018(9) 0.0002(10)
Cu11 0.0238(13) 0.0400(16) 0.0180(13) 0.0020(11) 0.0031(9) -0.0009(11)
Cu12 0.0209(12) 0.0345(15) 0.0167(12) -0.0060(11) 0.0035(9) 0.0078(11)
Cu13 0.0213(13) 0.0399(16) 0.0171(13) -0.0027(11) -0.0011(9) 0.0083(11)
Cu14 0.0170(12) 0.0439(16) 0.0204(13) 0.0047(12) 0.0033(9) -0.0040(11)
Cu15 0.0210(13) 0.056(2) 0.0205(14) 0.0045(13) 0.0047(10) 0.0107(12)
Cl1 0.0261(19) 0.055(3) 0.033(2) -0.0004(19) 0.0026(15) -0.0019(17)
O1 0.044(8) 0.022(7) 0.066(11) 0.010(7) 0.001(7) -0.009(6)
O2 0.031(7) 0.059(9) 0.035(8) 0.023(7) -0.005(6) -0.018(7)
O3 0.085(11) 0.110(15) 0.072(12) -0.032(10) 0.034(9) 0.014(10)
O11 0.026(2) 0.056(3) 0.033(2) 0.000(2) 0.0029(19) -0.002(2)
O12 0.029(3) 0.058(4) 0.035(3) -0.002(3) 0.002(3) -0.002(3)
O13 0.026(3) 0.056(3) 0.034(3) 0.000(3) 0.002(3) 0.000(3)
O14 0.030(3) 0.056(3) 0.037(3) 0.000(3) 0.002(3) -0.001(3)
O104 0.027(3) 0.037(3) 0.020(3) -0.001(3) 0.002(3) 0.008(3)
O122 0.029(3) 0.043(3) 0.024(3) -0.002(3) 0.004(3) 0.008(3)
O204 0.019(2) 0.044(3) 0.016(2) -0.004(2) 0.002(2) -0.002(2)
O222 0.026(3) 0.047(3) 0.019(3) -0.006(3) 0.000(3) -0.005(3)
O304 0.024(6) 0.043(8) 0.017(6) 0.004(5) 0.006(4) 0.006(5)
O322 0.144(18) 0.085(15) 0.012(8) 0.008(8) -0.001(9) -0.029(13)
O404 0.041(7) 0.034(7) 0.016(6) 0.004(5) 0.007(5) -0.005(6)
O422 0.085(13) 0.136(19) 0.018(8) 0.012(9) 0.006(8) -0.054(12)
O504 0.022(2) 0.050(3) 0.019(2) -0.003(2) 0.007(2) -0.004(2)
O522 0.030(3) 0.053(4) 0.021(3) -0.005(3) 0.007(3) -0.004(3)
O604 0.059(4) 0.049(4) 0.017(3) 0.009(3) 0.009(3) -0.002(3)
O622 0.073(4) 0.055(4) 0.025(3) 0.008(3) 0.008(3) 0.000(3)
O704 0.024(6) 0.028(7) 0.040(8) 0.009(6) 0.018(5) -0.002(5)
O722 0.049(3) 0.047(4) 0.031(3) -0.001(3) 0.013(3) 0.004(3)
O804 0.030(3) 0.059(4) 0.029(3) -0.015(3) 0.002(3) -0.003(3)
O822 0.044(4) 0.068(4) 0.036(4) -0.014(3) 0.002(3) -0.004(3)
O904 0.038(3) 0.074(4) 0.022(3) -0.006(3) 0.006(3) -0.001(3)
O922 0.053(4) 0.084(4) 0.033(4) -0.009(3) 0.005(3) 0.001(3)
O926 0.036(3) 0.060(4) 0.027(3) 0.006(3) 0.008(3) 0.007(3)
O944 0.046(4) 0.067(4) 0.029(3) 0.006(3) 0.008(3) 0.005(3)
C1 0.008(5) 0.034(7) 0.035(6) 0.017(6) 0.004(5) -0.003(5)
C2 0.008(5) 0.034(7) 0.035(6) 0.018(6) 0.004(5) -0.003(5)
C3 0.067(15) 0.037(13) 0.059(16) -0.021(12) 0.018(12) 0.015(11)
C4 0.043(12) 0.048(13) 0.044(13) -0.002(10) 0.009(9) 0.012(10)
C5 0.084(11) 0.111(15) 0.073(12) -0.032(10) 0.035(9) 0.014(10)
C101 0.026(3) 0.039(3) 0.021(3) -0.003(3) 0.000(2) 0.005(3)
C102 0.027(2) 0.039(3) 0.021(3) -0.003(2) 0.001(2) 0.005(2)
C103 0.027(2) 0.039(2) 0.021(2) -0.003(2) 0.0020(18) 0.005(2)
C105 0.027(2) 0.040(3) 0.021(2) -0.003(2) 0.0022(19) 0.005(2)
C106 0.027(2) 0.040(3) 0.021(2) -0.003(2) 0.0023(19) 0.005(2)
C107 0.027(2) 0.040(2) 0.021(2) -0.0028(19) 0.0027(17) 0.0046(19)
C108 0.027(2) 0.040(2) 0.021(2) -0.0028(19) 0.0026(17) 0.0051(19)
C109 0.027(3) 0.041(3) 0.021(3) -0.003(3) 0.004(3) 0.007(3)
C110 0.028(2) 0.040(2) 0.021(2) -0.003(2) 0.0027(19) 0.004(2)
C111 0.028(2) 0.041(2) 0.022(2) -0.003(2) 0.0027(19) 0.004(2)
C112 0.028(2) 0.041(2) 0.022(2) -0.0030(19) 0.0026(17) 0.0040(19)
C113 0.028(2) 0.040(2) 0.022(2) -0.0030(19) 0.0028(17) 0.0040(19)
C114 0.028(2) 0.041(2) 0.021(2) -0.003(2) 0.0031(19) 0.004(2)
C115 0.028(2) 0.041(2) 0.022(2) -0.003(2) 0.0031(19) 0.004(2)
C116 0.028(2) 0.041(2) 0.022(2) -0.003(2) 0.0029(18) 0.004(2)
C117 0.028(2) 0.041(2) 0.022(2) -0.003(2) 0.0026(18) 0.0042(19)
C118 0.028(2) 0.041(3) 0.022(2) -0.003(2) 0.0025(19) 0.004(2)
C119 0.028(2) 0.041(3) 0.022(2) -0.003(2) 0.003(2) 0.004(2)
C120 0.028(2) 0.041(3) 0.022(2) -0.003(2) 0.003(2) 0.005(2)
C121 0.028(2) 0.041(3) 0.022(2) -0.003(2) 0.003(2) 0.005(2)
C201 0.018(3) 0.043(3) 0.015(3) -0.004(3) 0.001(2) -0.001(2)
C202 0.018(2) 0.044(3) 0.016(2) -0.004(2) 0.001(2) -0.002(2)
C203 0.019(2) 0.044(3) 0.016(2) -0.0046(19) 0.0012(17) -0.0019(19)
C205 0.019(2) 0.044(3) 0.016(2) -0.005(2) 0.0011(18) -0.002(2)
C206 0.019(2) 0.044(3) 0.016(2) -0.005(2) 0.0007(18) -0.002(2)
C207 0.020(2) 0.045(2) 0.017(2) -0.0048(19) 0.0005(16) -0.0023(18)
C208 0.019(2) 0.044(2) 0.017(2) -0.0049(19) 0.0009(16) -0.0020(18)
C209 0.020(3) 0.044(3) 0.018(3) -0.005(3) 0.000(3) -0.001(3)
C210 0.020(2) 0.045(3) 0.017(2) -0.005(2) 0.0008(18) -0.002(2)
C211 0.020(2) 0.045(3) 0.017(2) -0.005(2) 0.0004(18) -0.002(2)
C212 0.021(2) 0.045(2) 0.018(2) -0.0050(19) 0.0000(16) -0.0028(18)
C213 0.021(2) 0.045(2) 0.018(2) -0.0048(19) 0.0002(16) -0.0028(18)
C214 0.021(2) 0.045(3) 0.018(2) -0.005(2) 0.0000(18) -0.003(2)
C215 0.022(2) 0.045(3) 0.018(2) -0.004(2) -0.0001(18) -0.003(2)
C216 0.022(2) 0.045(3) 0.018(2) -0.0046(19) -0.0005(17) -0.0030(19)
C217 0.022(2) 0.045(2) 0.018(2) -0.0048(19) -0.0005(17) -0.0030(19)
C218 0.023(2) 0.045(3) 0.018(2) -0.005(2) -0.0008(19) -0.003(2)
C219 0.023(2) 0.046(3) 0.018(2) -0.005(2) -0.001(2) -0.003(2)
C220 0.024(2) 0.046(3) 0.019(2) -0.005(2) -0.0007(19) -0.004(2)
C221 0.023(2) 0.045(3) 0.019(2) -0.005(2) -0.0007(19) -0.003(2)
C301 0.013(7) 0.018(7) 0.029(8) 0.005(6) -0.001(6) 0.010(6)
C302 0.028(8) 0.026(8) 0.036(9) 0.018(7) 0.003(7) -0.011(7)
C303 0.023(7) 0.046(8) 0.021(7) 0.008(7) -0.004(6) 0.005(7)
C305 0.037(8) 0.049(8) 0.019(7) 0.011(7) -0.008(6) 0.000(7)
C306 0.029(7) 0.034(7) 0.020(7) 0.021(6) -0.004(6) -0.002(6)
C307 0.028(6) 0.038(7) 0.022(6) 0.012(6) 0.002(5) -0.015(6)
C308 0.024(6) 0.036(7) 0.021(6) 0.014(6) 0.000(5) -0.006(6)
C309 0.046(12) 0.045(13) 0.031(11) 0.011(9) -0.012(8) -0.030(10)
C310 0.027(7) 0.041(8) 0.030(8) 0.008(7) 0.002(6) -0.002(6)
C311 0.038(7) 0.037(8) 0.012(7) -0.001(6) -0.015(6) -0.006(7)
C312 0.035(7) 0.037(8) 0.014(7) 0.002(6) -0.009(6) -0.011(6)
C313 0.030(7) 0.044(8) 0.012(7) 0.000(6) -0.005(6) -0.007(6)
C314 0.027(10) 0.046(12) 0.042(12) 0.017(10) -0.001(8) -0.006(9)
C315 0.035(10) 0.041(12) 0.036(11) -0.003(9) 0.019(8) -0.015(9)
C316 0.062(14) 0.069(16) 0.023(11) 0.027(11) -0.014(9) -0.024(12)
C317 0.028(9) 0.027(10) 0.024(10) 0.011(8) 0.011(7) 0.008(7)
C318 0.063(15) 0.044(13) 0.048(14) -0.006(11) 0.001(11) -0.030(11)
C319 0.11(2) 0.043(14) 0.021(11) -0.010(10) 0.009(11) -0.003(13)
C320 0.068(15) 0.066(17) 0.021(11) 0.001(11) 0.016(10) 0.002(12)
C321 0.041(11) 0.055(13) 0.023(10) -0.001(10) 0.000(8) -0.002(10)
C401 0.015(5) 0.029(6) 0.019(5) 0.006(5) 0.009(4) 0.000(4)
C402 0.021(6) 0.031(7) 0.024(7) -0.001(6) 0.010(6) -0.002(6)
C403 0.025(7) 0.025(8) 0.036(8) 0.012(7) 0.012(6) 0.001(6)
C405 0.032(10) 0.041(11) 0.021(10) 0.001(8) -0.008(7) -0.006(8)
C406 0.025(9) 0.049(12) 0.021(10) 0.016(8) 0.007(7) 0.000(8)
C407 0.014(6) 0.044(8) 0.021(7) 0.005(6) 0.002(5) 0.000(6)
C408 0.006(7) 0.047(9) 0.024(8) -0.001(7) 0.000(6) -0.001(6)
C409 0.052(13) 0.037(12) 0.033(11) 0.002(9) 0.006(9) 0.017(10)
C410 0.025(10) 0.058(14) 0.025(10) 0.000(9) 0.003(7) -0.003(9)
C411 0.052(12) 0.021(9) 0.018(9) 0.006(7) 0.000(8) -0.012(8)
C412 0.027(7) 0.040(8) 0.013(6) 0.003(6) 0.001(5) -0.008(6)
C413 0.020(6) 0.042(7) 0.016(6) -0.003(6) 0.005(5) 0.001(6)
C414 0.020(7) 0.048(8) 0.022(7) 0.007(7) 0.012(6) 0.003(6)
C415 0.024(7) 0.053(8) 0.013(7) 0.002(6) 0.002(6) 0.008(6)
C416 0.028(6) 0.050(7) 0.011(6) 0.009(6) 0.002(5) -0.002(6)
C417 0.031(6) 0.041(6) 0.011(6) 0.013(5) 0.002(5) -0.009(5)
C418 0.036(7) 0.057(9) 0.015(7) 0.010(7) -0.001(6) -0.003(7)
C419 0.047(8) 0.068(10) 0.021(7) 0.010(7) -0.018(6) -0.002(8)
C420 0.054(9) 0.073(10) 0.023(7) 0.018(7) -0.005(7) -0.004(8)
C421 0.047(8) 0.062(9) 0.015(7) 0.018(7) 0.010(6) -0.012(7)
C501 0.021(3) 0.049(3) 0.018(3) -0.002(3) 0.007(2) -0.005(3)
C502 0.022(2) 0.049(3) 0.019(3) -0.003(2) 0.007(2) -0.004(2)
C503 0.023(2) 0.049(3) 0.019(2) -0.003(2) 0.0069(17) -0.004(2)
C505 0.023(2) 0.049(3) 0.019(2) -0.003(2) 0.0068(19) -0.004(2)
C506 0.024(2) 0.049(3) 0.019(2) -0.003(2) 0.0069(19) -0.003(2)
C507 0.024(2) 0.050(3) 0.019(2) -0.003(2) 0.0070(17) -0.0034(19)
C508 0.023(2) 0.050(3) 0.019(2) -0.003(2) 0.0071(17) -0.0032(19)
C509 0.023(3) 0.050(4) 0.019(3) -0.004(3) 0.007(3) -0.003(3)
C510 0.024(2) 0.050(3) 0.019(2) -0.003(2) 0.0071(18) -0.003(2)
C511 0.025(2) 0.050(3) 0.019(2) -0.003(2) 0.0069(18) -0.003(2)
C512 0.025(2) 0.050(3) 0.020(2) -0.003(2) 0.0070(17) -0.0032(19)
C513 0.025(2) 0.050(3) 0.020(2) -0.0032(19) 0.0071(17) -0.0034(19)
C514 0.026(2) 0.050(3) 0.020(2) -0.003(2) 0.0071(19) -0.003(2)
C515 0.027(2) 0.050(3) 0.020(2) -0.003(2) 0.0070(19) -0.004(2)
C516 0.027(2) 0.050(3) 0.020(2) -0.003(2) 0.0068(18) -0.004(2)
C517 0.026(2) 0.050(3) 0.020(2) -0.003(2) 0.0068(18) -0.004(2)
C518 0.027(2) 0.051(3) 0.020(2) -0.004(2) 0.0067(19) -0.004(2)
C519 0.027(2) 0.051(3) 0.020(2) -0.003(2) 0.007(2) -0.004(2)
C520 0.028(2) 0.051(3) 0.021(2) -0.004(2) 0.007(2) -0.004(2)
C521 0.027(2) 0.051(3) 0.020(2) -0.003(2) 0.0067(19) -0.004(2)
C601 0.060(3) 0.048(3) 0.016(3) 0.011(3) 0.009(3) -0.003(3)
C602 0.060(3) 0.048(3) 0.016(3) 0.011(2) 0.009(2) -0.002(3)
C603 0.060(3) 0.049(3) 0.017(2) 0.010(2) 0.009(2) -0.002(2)
C605 0.061(3) 0.049(3) 0.017(2) 0.010(2) 0.009(2) -0.002(3)
C606 0.061(3) 0.049(3) 0.018(2) 0.011(2) 0.009(2) -0.002(3)
C607 0.062(3) 0.050(3) 0.018(2) 0.010(2) 0.009(2) -0.002(2)
C608 0.061(3) 0.050(3) 0.018(2) 0.010(2) 0.009(2) -0.002(2)
C609 0.061(4) 0.051(4) 0.018(3) 0.011(3) 0.010(3) -0.002(3)
C610 0.062(3) 0.050(3) 0.018(2) 0.010(2) 0.009(2) -0.002(2)
C611 0.064(3) 0.051(3) 0.019(2) 0.010(2) 0.009(2) -0.001(2)
C612 0.064(3) 0.051(3) 0.020(2) 0.010(2) 0.009(2) -0.001(2)
C613 0.064(3) 0.051(3) 0.019(2) 0.010(2) 0.009(2) -0.001(2)
C614 0.065(3) 0.051(3) 0.020(2) 0.010(2) 0.009(2) -0.001(3)
C615 0.066(3) 0.052(3) 0.020(2) 0.010(2) 0.009(2) -0.001(3)
C616 0.067(3) 0.052(3) 0.021(2) 0.010(2) 0.009(2) -0.001(2)
C617 0.067(3) 0.052(3) 0.021(2) 0.009(2) 0.009(2) -0.001(2)
C618 0.068(3) 0.053(3) 0.022(3) 0.009(2) 0.009(2) -0.001(3)
C619 0.069(3) 0.053(3) 0.023(3) 0.009(2) 0.009(2) -0.001(3)
C620 0.069(3) 0.054(3) 0.023(3) 0.009(2) 0.008(2) -0.001(3)
C621 0.068(3) 0.053(3) 0.022(3) 0.009(2) 0.009(2) -0.001(3)
C701 0.041(3) 0.047(3) 0.027(3) -0.003(3) 0.008(3) 0.004(3)
C702 0.041(3) 0.047(3) 0.027(3) -0.003(3) 0.008(2) 0.004(3)
C703 0.041(3) 0.047(3) 0.028(3) -0.003(2) 0.008(2) 0.004(2)
C705 0.041(3) 0.047(3) 0.028(3) -0.003(2) 0.008(2) 0.004(2)
C706 0.041(3) 0.047(3) 0.028(3) -0.003(2) 0.008(2) 0.004(2)
C707 0.041(2) 0.047(3) 0.028(3) -0.003(2) 0.009(2) 0.004(2)
C708 0.041(2) 0.046(3) 0.028(3) -0.003(2) 0.009(2) 0.004(2)
C709 0.040(3) 0.046(4) 0.028(3) -0.004(3) 0.009(3) 0.005(3)
C710 0.041(3) 0.046(3) 0.028(3) -0.003(2) 0.009(2) 0.004(2)
C711 0.042(3) 0.047(3) 0.028(3) -0.003(2) 0.009(2) 0.004(2)
C712 0.042(2) 0.047(3) 0.028(2) -0.003(2) 0.010(2) 0.003(2)
C713 0.042(2) 0.047(3) 0.028(2) -0.003(2) 0.009(2) 0.004(2)
C714 0.043(3) 0.047(3) 0.029(3) -0.003(2) 0.010(2) 0.004(2)
C715 0.044(3) 0.047(3) 0.029(3) -0.003(2) 0.010(2) 0.003(2)
C716 0.044(3) 0.047(3) 0.029(3) -0.003(2) 0.011(2) 0.003(2)
C717 0.043(3) 0.047(3) 0.029(2) -0.002(2) 0.010(2) 0.003(2)
C718 0.044(3) 0.047(3) 0.029(3) -0.002(2) 0.010(2) 0.004(2)
C719 0.045(3) 0.047(3) 0.029(3) -0.002(2) 0.011(2) 0.004(2)
C720 0.046(3) 0.047(3) 0.029(3) -0.002(2) 0.011(2) 0.003(2)
C721 0.045(3) 0.047(3) 0.029(3) -0.003(2) 0.011(2) 0.003(2)
C801 0.032(3) 0.059(3) 0.030(3) -0.015(3) 0.005(3) -0.002(3)
C802 0.032(3) 0.059(3) 0.030(3) -0.015(3) 0.004(2) -0.002(3)
C803 0.033(3) 0.060(3) 0.031(3) -0.015(2) 0.004(2) -0.002(2)
C805 0.034(3) 0.061(3) 0.031(3) -0.015(2) 0.004(2) -0.002(2)
C806 0.034(3) 0.061(3) 0.031(3) -0.015(2) 0.004(2) -0.002(2)
C807 0.035(2) 0.061(3) 0.032(2) -0.015(2) 0.0034(19) -0.002(2)
C808 0.034(2) 0.061(3) 0.031(2) -0.015(2) 0.0033(19) -0.002(2)
C809 0.033(3) 0.060(4) 0.031(3) -0.014(3) 0.003(3) -0.003(3)
C810 0.035(3) 0.061(3) 0.032(3) -0.014(2) 0.003(2) -0.003(2)
C811 0.036(3) 0.062(3) 0.032(3) -0.014(2) 0.003(2) -0.003(2)
C812 0.037(2) 0.063(3) 0.033(2) -0.015(2) 0.003(2) -0.003(2)
C813 0.037(2) 0.062(3) 0.032(2) -0.015(2) 0.0032(19) -0.003(2)
C814 0.037(3) 0.063(3) 0.033(3) -0.015(2) 0.003(2) -0.003(2)
C815 0.038(3) 0.064(3) 0.033(3) -0.015(2) 0.003(2) -0.003(2)
C816 0.039(3) 0.064(3) 0.033(3) -0.015(2) 0.003(2) -0.004(2)
C817 0.038(3) 0.064(3) 0.033(3) -0.014(2) 0.003(2) -0.004(2)
C818 0.040(3) 0.064(3) 0.034(3) -0.014(2) 0.003(2) -0.004(2)
C819 0.040(3) 0.065(3) 0.034(3) -0.014(3) 0.003(2) -0.004(3)
C820 0.040(3) 0.065(3) 0.034(3) -0.014(3) 0.003(2) -0.004(2)
C821 0.040(3) 0.065(3) 0.034(3) -0.015(2) 0.003(2) -0.004(2)
C901 0.039(3) 0.074(4) 0.023(3) -0.006(3) 0.007(3) 0.001(3)
C902 0.039(3) 0.075(4) 0.023(3) -0.006(3) 0.007(2) 0.001(3)
C903 0.040(3) 0.075(3) 0.024(3) -0.006(2) 0.007(2) 0.000(2)
C905 0.040(3) 0.075(4) 0.024(3) -0.006(2) 0.007(2) 0.000(3)
C906 0.041(3) 0.076(3) 0.025(3) -0.006(2) 0.007(2) 0.000(3)
C907 0.042(3) 0.076(3) 0.026(2) -0.006(2) 0.007(2) 0.000(2)
C908 0.041(3) 0.076(3) 0.025(2) -0.006(2) 0.007(2) 0.000(2)
C909 0.041(4) 0.075(4) 0.025(3) -0.004(3) 0.006(3) 0.001(3)
C910 0.042(3) 0.076(3) 0.026(3) -0.006(2) 0.007(2) 0.000(2)
C911 0.043(3) 0.077(3) 0.027(3) -0.006(2) 0.007(2) 0.000(2)
C912 0.045(3) 0.078(3) 0.028(2) -0.006(2) 0.007(2) -0.001(2)
C913 0.044(3) 0.077(3) 0.027(2) -0.006(2) 0.006(2) 0.000(2)
C914 0.045(3) 0.078(3) 0.028(3) -0.006(2) 0.007(2) -0.001(3)
C915 0.046(3) 0.079(4) 0.029(3) -0.006(3) 0.006(2) -0.001(3)
C916 0.047(3) 0.079(3) 0.030(3) -0.007(2) 0.006(2) -0.001(2)
C917 0.046(3) 0.079(3) 0.029(3) -0.007(2) 0.006(2) -0.001(2)
C918 0.047(3) 0.080(4) 0.030(3) -0.007(3) 0.006(2) -0.001(3)
C919 0.048(3) 0.080(4) 0.031(3) -0.007(3) 0.006(2) 0.000(3)
C920 0.049(3) 0.081(4) 0.031(3) -0.007(3) 0.006(2) 0.000(3)
C921 0.048(3) 0.080(4) 0.030(3) -0.007(3) 0.006(2) 0.000(3)
C923 0.036(3) 0.061(3) 0.025(3) 0.007(3) 0.006(3) 0.007(3)
C924 0.036(3) 0.061(3) 0.025(3) 0.007(3) 0.006(2) 0.007(3)
C925 0.037(2) 0.061(3) 0.025(2) 0.007(2) 0.006(2) 0.007(2)
C927 0.037(3) 0.061(3) 0.025(3) 0.007(2) 0.006(2) 0.007(2)
C928 0.037(3) 0.061(3) 0.025(3) 0.007(2) 0.006(2) 0.007(2)
C929 0.038(2) 0.061(3) 0.025(2) 0.007(2) 0.0058(19) 0.007(2)
C930 0.037(2) 0.061(3) 0.025(2) 0.007(2) 0.0059(19) 0.007(2)
C931 0.038(3) 0.061(4) 0.025(3) 0.007(3) 0.006(3) 0.006(3)
C932 0.038(3) 0.061(3) 0.025(3) 0.007(2) 0.006(2) 0.007(2)
C933 0.038(3) 0.062(3) 0.025(3) 0.006(2) 0.006(2) 0.007(2)
C934 0.039(2) 0.062(3) 0.025(2) 0.006(2) 0.0057(19) 0.007(2)
C935 0.039(2) 0.062(3) 0.025(2) 0.007(2) 0.0057(19) 0.007(2)
C936 0.039(3) 0.063(3) 0.025(3) 0.006(2) 0.006(2) 0.007(2)
C937 0.040(3) 0.063(3) 0.026(3) 0.006(2) 0.005(2) 0.007(2)
C942 0.043(3) 0.064(3) 0.027(3) 0.006(2) 0.006(2) 0.006(2)
C943 0.042(3) 0.064(3) 0.026(3) 0.006(2) 0.006(2) 0.006(2)
C938 0.041(3) 0.063(3) 0.026(2) 0.006(2) 0.006(2) 0.006(2)
C939 0.040(2) 0.063(3) 0.026(2) 0.006(2) 0.006(2) 0.006(2)
C940 0.042(3) 0.064(3) 0.026(3) 0.006(2) 0.006(2) 0.006(2)
C941 0.042(3) 0.064(3) 0.026(3) 0.006(3) 0.006(2) 0.006(3)
Cl2 0.046(2) 0.071(3) 0.040(2) 0.005(2) 0.0065(18) 0.012(2)
O21 0.048(3) 0.073(4) 0.041(3) 0.006(3) 0.006(3) 0.011(3)
O22 0.047(3) 0.073(4) 0.040(3) 0.005(3) 0.006(3) 0.012(3)
O23 0.048(3) 0.072(4) 0.042(3) 0.005(3) 0.005(3) 0.011(3)
O24 0.046(3) 0.071(4) 0.037(3) 0.005(3) 0.007(3) 0.013(3)
Cl3 0.137(7) 0.197(11) 0.080(6) -0.045(6) 0.018(5) -0.041(7)
O31 0.137(8) 0.197(11) 0.080(6) -0.046(6) 0.018(5) -0.041(7)
O32 0.138(8) 0.197(11) 0.081(6) -0.045(6) 0.018(5) -0.041(7)
O33 0.137(8) 0.197(11) 0.080(6) -0.045(6) 0.018(5) -0.041(7)
O34 0.138(8) 0.198(11) 0.080(6) -0.044(6) 0.017(5) -0.041(7)

loop_
_atom_type_symbol
_atom_type_description
_atom_type_scat_dispersion_real
_atom_type_scat_dispersion_imag
_atom_type_scat_source
C C 0.0137 0.0067 'International Tables Vol C Tables 4.2.6.8 and 6.1.1.4'
H H 0.0000 0.0000 'International Tables Vol C Tables 4.2.6.8 and 6.1.1.4'
Cl Cl 0.3281 0.5435 'International Tables Vol C Tables 4.2.6.8 and 6.1.1.4'
Cu Cu -2.7974 3.6876 'International Tables Vol C Tables 4.2.6.8 and 6.1.1.4'
O O 0.0389 0.0241 'International Tables Vol C Tables 4.2.6.8 and 6.1.1.4'

loop_
_geom_angle_atom_site_label_1
_geom_angle_atom_site_label_2
_geom_angle_atom_site_label_3
_geom_angle
_geom_angle_site_symmetry_1
_geom_angle_site_symmetry_3
_geom_angle_publ_flag
Cu2 Cu1 Cu5 115.85(11) . . ?
Cu2 Cu1 Cu6 106.74(11) . . ?
Cu2 Cu1 Cu11 149.63(12) . . ?
Cu5 Cu1 Cu6 68.20(9) . . ?
Cu11 Cu1 Cu5 87.30(11) . . ?
Cu11 Cu1 Cu6 62.03(9) . . ?
C1 Cu1 Cu2 51.8(5) . . ?
C1 Cu1 Cu5 70.7(5) . . ?
C1 Cu1 Cu6 67.3(5) . . ?
C1 Cu1 Cu11 129.2(5) . . ?
C1 Cu1 C201 97.6(7) . . ?
C1 Cu1 C202 128.6(7) . . ?
C101 Cu1 Cu2 157.3(5) . . ?
C101 Cu1 Cu5 46.2(5) . . ?
C101 Cu1 Cu6 80.8(5) . . ?
C101 Cu1 Cu11 52.8(5) . . ?
C101 Cu1 C1 116.3(7) . . ?
C101 Cu1 C201 145.7(7) . . ?
C101 Cu1 C202 115.1(7) . . ?
C201 Cu1 Cu2 48.9(5) . . ?
C201 Cu1 Cu5 163.4(5) . . ?
C201 Cu1 Cu6 119.1(4) . . ?
C201 Cu1 Cu11 109.3(5) . . ?
C201 Cu1 C202 31.2(7) . . ?
C202 Cu1 Cu2 79.6(5) . . ?
C202 Cu1 Cu5 159.6(5) . . ?
C202 Cu1 Cu6 122.2(4) . . ?
C202 Cu1 Cu11 83.8(5) . . ?
Cu1 Cu2 Cu3 114.41(12) . . ?
Cu1 Cu2 Cu8 92.01(11) . . ?
Cu1 Cu2 Cu12 98.11(11) . . ?
Cu1 Cu2 Cu13 143.78(12) . . ?
Cu3 Cu2 Cu8 79.62(10) . . ?
Cu3 Cu2 Cu13 63.35(9) . . ?
Cu8 Cu2 Cu13 51.80(9) . . ?
Cu12 Cu2 Cu3 137.38(13) . . ?
Cu12 Cu2 Cu8 72.14(9) . . ?
Cu12 Cu2 Cu13 74.11(10) . . ?
C1 Cu2 Cu1 53.3(5) . . ?
C1 Cu2 Cu3 67.0(5) . . ?
C1 Cu2 Cu8 60.7(5) . . ?
C1 Cu2 Cu12 120.8(5) . . ?
C1 Cu2 Cu13 99.7(6) . . ?
C1 Cu2 C301 110.7(6) . . ?
C1 Cu2 C302 140.1(7) . . ?
C201 Cu2 Cu1 55.7(5) . . ?
C201 Cu2 Cu3 169.2(5) . . ?
C201 Cu2 Cu8 103.8(5) . . ?
C201 Cu2 Cu12 52.7(5) . . ?
C201 Cu2 Cu13 126.8(5) . . ?
C201 Cu2 C1 105.5(7) . . ?
C201 Cu2 C301 143.6(7) . . ?
C201 Cu2 C302 112.2(7) . . ?
C301 Cu2 Cu1 158.2(4) . . ?
C301 Cu2 Cu3 45.2(4) . . ?
C301 Cu2 Cu8 91.1(5) . . ?
C301 Cu2 Cu12 103.4(4) . . ?
C301 Cu2 Cu13 43.5(5) . . ?
C301 Cu2 C302 31.9(6) . . ?
C302 Cu2 Cu1 166.5(5) . . ?
C302 Cu2 Cu3 77.1(4) . . ?
C302 Cu2 Cu8 97.2(5) . . ?
C302 Cu2 Cu12 75.6(4) . . ?
C302 Cu2 Cu13 46.6(5) . . ?
Cu2 Cu3 Cu13 61.92(9) . . ?
Cu4 Cu3 Cu2 92.84(12) . . ?
Cu4 Cu3 Cu13 127.09(12) . . ?
C301 Cu3 Cu2 52.2(5) . . ?
C301 Cu3 Cu4 145.0(5) . . ?
C301 Cu3 Cu13 42.4(5) . . ?
C301 Cu3 C401 166.1(7) . . ?
C301 Cu3 C402 130.7(7) . . ?
C401 Cu3 Cu2 141.6(5) . . ?
C401 Cu3 Cu4 48.9(5) . . ?
C401 Cu3 Cu13 134.9(5) . . ?
C401 Cu3 C402 35.8(7) . . ?
C402 Cu3 Cu2 175.2(5) . . ?
C402 Cu3 Cu4 84.2(5) . . ?
C402 Cu3 Cu13 122.8(5) . . ?
Cu3 Cu4 Cu5 123.55(11) . . ?
Cu3 Cu4 Cu9 70.67(9) . . ?
Cu3 Cu4 Cu10 116.48(11) . . ?
Cu5 Cu4 Cu9 118.75(10) . . ?
Cu5 Cu4 Cu10 72.45(9) . . ?
Cu10 Cu4 Cu9 52.54(8) . . ?
Cu14 Cu4 Cu3 90.44(12) . . ?
Cu14 Cu4 Cu5 142.73(13) . . ?
Cu14 Cu4 Cu9 54.19(9) . . ?
Cu14 Cu4 Cu10 79.06(10) . . ?
C1 Cu4 Cu3 65.7(4) . . ?
C1 Cu4 Cu5 66.4(5) . . ?
C1 Cu4 Cu9 71.6(5) . . ?
C1 Cu4 Cu10 71.0(4) . . ?
C1 Cu4 Cu14 125.6(5) . . ?
C1 Cu4 C2 29.5(6) . . ?
C2 Cu4 Cu3 79.2(4) . . ?
C2 Cu4 Cu5 73.7(4) . . ?
C2 Cu4 Cu9 49.1(4) . . ?
C2 Cu4 Cu10 43.9(4) . . ?
C2 Cu4 Cu14 101.6(4) . . ?
C401 Cu4 Cu3 47.3(4) . . ?
C401 Cu4 Cu5 164.1(5) . . ?
C401 Cu4 Cu9 72.9(5) . . ?
C401 Cu4 Cu10 122.4(5) . . ?
C401 Cu4 Cu14 52.3(5) . . ?
C401 Cu4 C1 111.0(6) . . ?
C401 Cu4 C2 112.3(6) . . ?
C401 Cu4 C502 109.0(7) . . ?
C501 Cu4 Cu3 160.8(5) . . ?
C501 Cu4 Cu5 43.0(5) . . ?
C501 Cu4 Cu9 126.1(5) . . ?
C501 Cu4 Cu10 75.7(5) . . ?
C501 Cu4 Cu14 107.0(5) . . ?
C501 Cu4 C1 108.0(7) . . ?
C501 Cu4 C2 104.3(6) . . ?
C501 Cu4 C401 140.6(6) . . ?
C501 Cu4 C502 32.2(7) . . ?
C502 Cu4 Cu3 152.0(5) . . ?
C502 Cu4 Cu5 75.0(5) . . ?
C502 Cu4 Cu9 121.8(5) . . ?
C502 Cu4 Cu10 88.0(5) . . ?
C502 Cu4 Cu14 80.6(5) . . ?
C502 Cu4 C1 139.9(7) . . ?
C502 Cu4 C2 128.6(6) . . ?
Cu1 Cu5 Cu4 89.71(11) . . ?
Cu15 Cu5 Cu1 136.62(12) . . ?
Cu15 Cu5 Cu4 86.73(11) . . ?
C101 Cu5 Cu1 46.3(6) . . ?
C101 Cu5 Cu4 135.7(6) . . ?
C101 Cu5 Cu15 126.2(6) . . ?
C101 Cu5 C102 33.4(7) . . ?
C102 Cu5 Cu1 78.5(5) . . ?
C102 Cu5 Cu4 160.7(5) . . ?
C102 Cu5 Cu15 112.4(5) . . ?
C501 Cu5 Cu1 134.4(6) . . ?
C501 Cu5 Cu4 44.7(6) . . ?
C501 Cu5 Cu15 55.2(6) . . ?
C501 Cu5 C101 177.7(7) . . ?
C501 Cu5 C102 145.2(8) . . ?
Cu7 Cu6 Cu1 73.31(9) . . ?
Cu7 Cu6 Cu11 78.84(10) . . ?
Cu10 Cu6 Cu1 110.96(11) . . ?
Cu10 Cu6 Cu7 124.78(13) . . ?
Cu10 Cu6 Cu11 149.82(13) . . ?
Cu11 Cu6 Cu1 53.60(8) . . ?
C2 Cu6 Cu1 68.3(5) . . ?
C2 Cu6 Cu7 83.1(4) . . ?
C2 Cu6 Cu10 53.2(4) . . ?
C2 Cu6 Cu11 121.8(5) . . ?
C601 Cu6 Cu1 85.4(6) . . ?
C601 Cu6 Cu7 45.3(7) . . ?
C601 Cu6 Cu10 158.7(6) . . ?
C601 Cu6 Cu11 51.2(6) . . ?
C601 Cu6 C2 127.5(8) . . ?
C601 Cu6 C923 131.5(9) . . ?
C923 Cu6 Cu1 125.1(6) . . ?
C923 Cu6 Cu7 161.3(6) . . ?
C923 Cu6 Cu10 49.8(7) . . ?
C923 Cu6 Cu11 113.8(7) . . ?
C923 Cu6 C2 100.2(8) . . ?
Cu6 Cu7 Cu8 80.22(10) . . ?
Cu6 Cu7 Cu12 124.37(11) . . ?
Cu8 Cu7 Cu12 66.56(9) . . ?
C601 Cu7 Cu6 46.1(7) . . ?
C601 Cu7 Cu8 126.2(7) . . ?
C601 Cu7 Cu12 142.1(6) . . ?
C601 Cu7 C602 33.2(8) . . ?
C601 Cu7 C701 174.5(9) . . ?
C602 Cu7 Cu6 79.4(6) . . ?
C602 Cu7 Cu8 159.1(6) . . ?
C602 Cu7 Cu12 130.2(6) . . ?
C701 Cu7 Cu6 130.0(6) . . ?
C701 Cu7 Cu8 49.8(6) . . ?
C701 Cu7 Cu12 42.2(6) . . ?
C701 Cu7 C602 150.3(8) . . ?
Cu7 Cu8 Cu2 84.27(10) . . ?
Cu9 Cu8 Cu2 106.15(10) . . ?
Cu9 Cu8 Cu7 131.75(13) . . ?
Cu13 Cu8 Cu2 65.20(10) . . ?
Cu13 Cu8 Cu7 130.37(12) . . ?
Cu13 Cu8 Cu9 95.25(12) . . ?
C2 Cu8 Cu2 72.3(5) . . ?
C2 Cu8 Cu7 82.2(4) . . ?
C2 Cu8 Cu9 58.4(5) . . ?
C2 Cu8 Cu13 120.1(5) . . ?
C2 Cu8 C701 125.2(8) . . ?
C2 Cu8 C702 150.4(7) . . ?
C701 Cu8 Cu2 87.4(5) . . ?
C701 Cu8 Cu7 44.7(6) . . ?
C701 Cu8 Cu9 166.0(6) . . ?
C701 Cu8 Cu13 93.5(6) . . ?
C701 Cu8 C702 28.6(8) . . ?
C702 Cu8 Cu2 88.7(5) . . ?
C702 Cu8 Cu7 73.3(5) . . ?
C702 Cu8 Cu9 151.1(5) . . ?
C702 Cu8 Cu13 68.2(5) . . ?
C801 Cu8 Cu2 105.6(6) . . ?
C801 Cu8 Cu7 169.3(6) . . ?
C801 Cu8 Cu9 50.2(6) . . ?
C801 Cu8 Cu13 53.6(6) . . ?
C801 Cu8 C2 104.6(7) . . ?
C801 Cu8 C701 130.1(8) . . ?
C801 Cu8 C702 102.4(8) . . ?
Cu8 Cu9 Cu4 94.07(10) . . ?
Cu8 Cu9 Cu10 89.24(11) . . ?
Cu10 Cu9 Cu4 62.07(9) . . ?
Cu14 Cu9 Cu4 53.59(8) . . ?
Cu14 Cu9 Cu8 145.85(13) . . ?
Cu14 Cu9 Cu10 84.58(11) . . ?
C2 Cu9 Cu4 54.1(4) . . ?
C2 Cu9 Cu8 48.6(4) . . ?
C2 Cu9 Cu10 48.7(4) . . ?
C2 Cu9 Cu14 105.8(4) . . ?
C801 Cu9 Cu4 116.2(6) . . ?
C801 Cu9 Cu8 49.1(6) . . ?
C801 Cu9 Cu10 138.2(6) . . ?
C801 Cu9 Cu14 130.3(6) . . ?
C801 Cu9 C2 94.4(7) . . ?
C801 Cu9 C802 32.1(7) . . ?
C802 Cu9 Cu4 127.9(5) . . ?
C802 Cu9 Cu8 80.8(5) . . ?
C802 Cu9 Cu10 166.1(5) . . ?
C802 Cu9 Cu14 109.1(5) . . ?
C802 Cu9 C2 126.1(7) . . ?
C901 Cu9 Cu4 76.4(6) . . ?
C901 Cu9 Cu8 141.1(7) . . ?
C901 Cu9 Cu10 52.7(7) . . ?
C901 Cu9 Cu14 50.2(6) . . ?
C901 Cu9 C2 99.2(8) . . ?
C901 Cu9 C801 165.5(9) . . ?
C901 Cu9 C802 134.7(9) . . ?
Cu6 Cu10 Cu4 98.44(10) . . ?
Cu6 Cu10 Cu9 109.87(12) . . ?
Cu6 Cu10 Cu15 88.09(11) . . ?
Cu9 Cu10 Cu4 65.39(9) . . ?
Cu9 Cu10 Cu15 143.61(12) . . ?
Cu15 Cu10 Cu4 81.20(10) . . ?
C2 Cu10 Cu4 57.1(4) . . ?
C2 Cu10 Cu6 56.9(5) . . ?
C2 Cu10 Cu9 58.3(5) . . ?
C2 Cu10 Cu15 115.3(6) . . ?
C2 Cu10 C901 101.9(8) . . ?
C2 Cu10 C902 135.0(9) . . ?
C901 Cu10 Cu4 75.9(5) . . ?
C901 Cu10 Cu6 155.6(6) . . ?
C901 Cu10 Cu9 46.0(6) . . ?
C901 Cu10 Cu15 113.9(6) . . ?
C902 Cu10 Cu4 93.8(6) . . ?
C902 Cu10 Cu6 167.0(6) . . ?
C902 Cu10 Cu9 79.2(7) . . ?
C902 Cu10 Cu15 89.5(6) . . ?
C902 Cu10 C901 33.6(9) . . ?
C923 Cu10 Cu4 116.0(6) . . ?
C923 Cu10 Cu6 53.6(6) . . ?
C923 Cu10 Cu9 163.3(6) . . ?
C923 Cu10 Cu15 47.5(6) . . ?
C923 Cu10 C2 107.4(8) . . ?
C923 Cu10 C901 150.1(9) . . ?
C923 Cu10 C902 116.6(9) . . ?
Cu1 Cu11 Cu6 64.37(10) . . ?
O1 Cu11 Cu1 155.6(4) . . ?
O1 Cu11 Cu6 113.7(4) . . ?
O1 Cu11 O204 103.8(5) . . ?
O1 Cu11 C101 106.7(7) . . ?
O1 Cu11 C601 106.4(7) . . ?
O204 Cu11 Cu1 89.0(3) . . ?
O204 Cu11 Cu6 137.8(4) . . ?
C101 Cu11 Cu1 49.2(5) . . ?
C101 Cu11 Cu6 80.6(5) . . ?
C101 Cu11 O204 107.1(6) . . ?
C101 Cu11 C601 122.4(8) . . ?
C601 Cu11 Cu1 88.3(6) . . ?
C601 Cu11 Cu6 43.0(6) . . ?
C601 Cu11 O204 108.9(7) . . ?
Cu2 Cu12 Cu7 84.54(10) . . ?
O11 Cu12 Cu2 150.2(4) . . ?
O11 Cu12 Cu7 103.0(4) . . ?
O304 Cu12 Cu2 94.5(3) . . ?
O304 Cu12 Cu7 172.9(4) . . ?
O304 Cu12 O11 81.3(5) . . ?
C201 Cu12 Cu2 49.3(5) . . ?
C201 Cu12 Cu7 75.3(5) . . ?
C201 Cu12 O11 104.1(6) . . ?
C201 Cu12 O304 109.3(6) . . ?
C201 Cu12 C701 111.9(8) . . ?
C201 Cu12 C702 141.0(7) . . ?
C701 Cu12 Cu2 97.8(5) . . ?
C701 Cu12 Cu7 39.1(6) . . ?
C701 Cu12 O11 106.2(6) . . ?
C701 Cu12 O304 134.5(7) . . ?
C701 Cu12 C702 32.9(8) . . ?
C702 Cu12 Cu2 106.2(5) . . ?
C702 Cu12 Cu7 72.0(6) . . ?
C702 Cu12 O11 103.6(6) . . ?
C702 Cu12 O304 101.6(7) . . ?
Cu2 Cu13 Cu3 54.73(8) . . ?
Cu8 Cu13 Cu2 63.00(10) . . ?
Cu8 Cu13 Cu3 80.72(10) . . ?
O704 Cu13 Cu2 131.7(4) . . ?
O704 Cu13 Cu3 173.5(4) . . ?
O704 Cu13 Cu8 102.0(3) . . ?
O704 Cu13 C302 109.9(6) . . ?
O704 Cu13 C801 100.5(6) . . ?
C301 Cu13 Cu2 47.5(5) . . ?
C301 Cu13 Cu3 40.5(4) . . ?
C301 Cu13 Cu8 105.2(5) . . ?
C301 Cu13 O704 142.2(6) . . ?
C301 Cu13 C302 34.4(7) . . ?
C301 Cu13 C801 117.1(7) . . ?
C302 Cu13 Cu2 51.5(5) . . ?
C302 Cu13 Cu3 74.0(5) . . ?
C302 Cu13 Cu8 113.0(5) . . ?
C801 Cu13 Cu2 101.9(6) . . ?
C801 Cu13 Cu3 76.6(5) . . ?
C801 Cu13 Cu8 51.0(6) . . ?
C801 Cu13 C302 148.7(8) . . ?
Cu4 Cu14 Cu9 72.22(10) . . ?
O2 Cu14 Cu4 161.9(4) . . ?
O2 Cu14 Cu9 105.7(4) . . ?
O504 Cu14 Cu4 91.0(3) . . ?
O504 Cu14 Cu9 154.4(4) . . ?
O504 Cu14 O2 96.1(5) . . ?
C401 Cu14 Cu4 49.7(5) . . ?
C401 Cu14 Cu9 82.9(4) . . ?
C401 Cu14 O2 112.4(6) . . ?
C401 Cu14 O504 101.2(5) . . ?
C901 Cu14 Cu4 87.7(6) . . ?
C901 Cu14 Cu9 47.7(6) . . ?
C901 Cu14 O2 104.3(7) . . ?
C901 Cu14 O504 114.4(8) . . ?
C901 Cu14 C401 124.9(7) . . ?
Cu5 Cu15 Cu10 78.02(10) . . ?
O3 Cu15 Cu5 121.9(6) . . ?
O3 Cu15 Cu10 155.8(6) . . ?
O3 Cu15 C501 106.5(8) . . ?
O3 Cu15 C923 143.9(9) . . ?
O3 Cu15 C924 112.4(9) . . ?
C501 Cu15 Cu5 46.2(4) . . ?
C501 Cu15 Cu10 76.3(5) . . ?
C923 Cu15 Cu5 82.5(6) . . ?
C923 Cu15 Cu10 43.3(7) . . ?
C923 Cu15 C501 109.4(8) . . ?
C923 Cu15 C924 32.9(8) . . ?
C924 Cu15 Cu5 96.7(5) . . ?
C924 Cu15 Cu10 75.3(6) . . ?
C924 Cu15 C501 137.4(7) . . ?
O11 Cl1 O13 108.5(8) . . ?
O11 Cl1 O14 109.2(8) . . ?
O12 Cl1 O11 111.5(8) . . ?
O12 Cl1 O13 108.1(8) . . ?
O12 Cl1 O14 111.0(9) . . ?
O14 Cl1 O13 108.4(8) . . ?
Cu11 O1 H1 116(2) . . ?
C3 O1 Cu11 135.2(13) . . ?
C3 O1 H1 109(2) . . ?
Cu14 O2 H2 123(2) . . ?
C4 O2 Cu14 123.9(13) . . ?
C4 O2 H2 112(3) . . ?
Cu15 O3 H3 107(3) . . ?
C5 O3 Cu15 136(2) . . ?
C5 O3 H3 116(4) . . ?
Cl1 O11 Cu12 136.5(8) . . ?
C103 O104 H104 109.5 . . ?
C120 O122 H122 109.5 . . ?
Cu11 O204 H204 125(2) . . ?
C203 O204 Cu11 122.5(9) . . ?
C203 O204 H204 113(2) . . ?
C220 O222 H222 109.5 . . ?
Cu12 O304 H304 119(3) . . ?
C303 O304 Cu12 121.5(9) . . ?
C303 O304 H304 108(3) . . ?
C320 O322 H322 109.5 . . ?
C403 O404 H404 109.5 . . ?
C420 O422 H422 109.5 . . ?
Cu14 O504 H504 85.0 . . ?
C503 O504 Cu14 125.0(10) . . ?
C503 O504 H504 109.5 . . ?
C520 O522 H522 109.5 . . ?
C603 O604 H604 109.5 . . ?
C620 O622 H622 109.5 . . ?
Cu13 O704 H704 130(3) . . ?
C703 O704 Cu13 118.3(10) . . ?
C703 O704 H704 110(3) . . ?
C720 O722 H722 109.5 . . ?
C803 O804 H804 109.5 . . ?
C820 O822 H822 109.5 . . ?
C903 O904 H904 109.5 . . ?
C920 O922 H922 109.5 . . ?
C925 O926 H926 109.5 . . ?
C942 O944 H944 109.5 . . ?
Cu1 C1 Cu4 127.8(9) . . ?
Cu2 C1 Cu1 74.9(6) . . ?
Cu2 C1 Cu4 127.8(8) . . ?
C2 C1 Cu1 116.1(13) . . ?
C2 C1 Cu2 127.8(14) . . ?
C2 C1 Cu4 87.5(11) . . ?
Cu6 C2 Cu4 121.0(8) . . ?
Cu6 C2 Cu9 133.6(8) . . ?
Cu8 C2 Cu4 129.6(8) . . ?
Cu8 C2 Cu6 109.1(7) . . ?
Cu8 C2 Cu9 73.0(6) . . ?
Cu8 C2 Cu10 126.9(10) . . ?
Cu9 C2 Cu4 76.8(4) . . ?
Cu10 C2 Cu4 79.0(5) . . ?
Cu10 C2 Cu6 69.9(5) . . ?
Cu10 C2 Cu9 73.0(5) . . ?
C1 C2 Cu4 63.1(10) . . ?
C1 C2 Cu6 106.5(13) . . ?
C1 C2 Cu8 98.8(12) . . ?
C1 C2 Cu9 119.2(13) . . ?
C1 C2 Cu10 133.4(14) . . ?
O1 C3 H3A 109.5 . . ?
O1 C3 H3B 109.5 . . ?
O1 C3 H3C 109.5 . . ?
H3A C3 H3B 109.5 . . ?
H3A C3 H3C 109.5 . . ?
H3B C3 H3C 109.5 . . ?
O2 C4 H4A 109.5 . . ?
O2 C4 H4B 109.5 . . ?
O2 C4 H4C 109.5 . . ?
H4A C4 H4B 109.5 . . ?
H4A C4 H4C 109.5 . . ?
H4B C4 H4C 109.5 . . ?
O3 C5 H5A 109.5 . . ?
O3 C5 H5B 109.5 . . ?
O3 C5 H5C 109.5 . . ?
H5A C5 H5B 109.5 . . ?
H5A C5 H5C 109.5 . . ?
H5B C5 H5C 109.5 . . ?
Cu1 C101 Cu11 78.0(6) . . ?
Cu5 C101 Cu1 87.6(8) . . ?
Cu5 C101 Cu11 128.5(9) . . ?
C102 C101 Cu1 156.5(17) . . ?
C102 C101 Cu5 77.6(13) . . ?
C102 C101 Cu11 125.5(16) . . ?
C101 C102 Cu5 68.9(13) . . ?
C101 C102 C103 162(2) . . ?
C103 C102 Cu5 127.0(12) . . ?
O104 C103 C102 105.5(14) . . ?
O104 C103 C105 111.0(15) . . ?
O104 C103 C108 113.7(14) . . ?
C102 C103 C105 110.0(14) . . ?
C102 C103 C108 113.7(15) . . ?
C108 C103 C105 103.0(14) . . ?
C103 C105 H10A 110.3 . . ?
C103 C105 H10B 110.3 . . ?
H10A C105 H10B 108.5 . . ?
C106 C105 C103 107.3(14) . . ?
C106 C105 H10A 110.3 . . ?
C106 C105 H10B 110.3 . . ?
C105 C106 H10C 110.9 . . ?
C105 C106 H10D 110.9 . . ?
C105 C106 C107 104.2(15) . . ?
H10C C106 H10D 108.9 . . ?
C107 C106 H10C 110.9 . . ?
C107 C106 H10D 110.9 . . ?
C106 C107 H107 105.8 . . ?
C108 C107 C106 104.6(15) . . ?
C108 C107 H107 105.8 . . ?
C108 C107 C113 115.8(14) . . ?
C113 C107 C106 117.9(15) . . ?
C113 C107 H107 105.8 . . ?
C103 C108 C109 107.8(14) . . ?
C107 C108 C103 102.4(13) . . ?
C107 C108 C109 110.0(15) . . ?
C110 C108 C103 116.3(15) . . ?
C110 C108 C107 109.2(15) . . ?
C110 C108 C109 110.7(14) . . ?
C108 C109 H10E 109.5 . . ?
C108 C109 H10F 109.5 . . ?
C108 C109 H10G 109.5 . . ?
H10E C109 H10F 109.5 . . ?
H10E C109 H10G 109.5 . . ?
H10F C109 H10G 109.5 . . ?
C108 C110 H11A 109.5 . . ?
C108 C110 H11B 109.5 . . ?
C108 C110 C111 110.9(15) . . ?
H11A C110 H11B 108.1 . . ?
C111 C110 H11A 109.5 . . ?
C111 C110 H11B 109.5 . . ?
C110 C111 H11C 109.3 . . ?
C110 C111 H11D 109.3 . . ?
H11C C111 H11D 107.9 . . ?
C112 C111 C110 111.8(14) . . ?
C112 C111 H11C 109.3 . . ?
C112 C111 H11D 109.3 . . ?
C111 C112 H112 104.1 . . ?
C111 C112 C113 116.4(16) . . ?
C111 C112 C117 113.5(14) . . ?
C113 C112 H112 104.1 . . ?
C117 C112 H112 104.1 . . ?
C117 C112 C113 112.9(15) . . ?
C107 C113 H113 107.2 . . ?
C112 C113 C107 106.3(15) . . ?
C112 C113 H113 107.2 . . ?
C114 C113 C107 115.2(14) . . ?
C114 C113 C112 113.4(16) . . ?
C114 C113 H113 107.2 . . ?
C113 C114 H11E 109.8 . . ?
C113 C114 H11F 109.8 . . ?
C113 C114 C115 109.4(14) . . ?
H11E C114 H11F 108.2 . . ?
C115 C114 H11E 109.8 . . ?
C115 C114 H11F 109.8 . . ?
C114 C115 H11G 109.2 . . ?
C114 C115 H11H 109.2 . . ?
H11G C115 H11H 107.9 . . ?
C116 C115 C114 112.2(15) . . ?
C116 C115 H11G 109.2 . . ?
C116 C115 H11H 109.2 . . ?
C115 C116 C121 115.9(16) . . ?
C117 C116 C115 127.3(16) . . ?
C117 C116 C121 116.6(17) . . ?
C116 C117 C112 117.9(16) . . ?
C116 C117 C118 119.4(16) . . ?
C118 C117 C112 122.6(16) . . ?
C117 C118 H118 119.0 . . ?
C119 C118 C117 122.1(17) . . ?
C119 C118 H118 119.0 . . ?
C118 C119 H119 119.1 . . ?
C118 C119 C120 121.9(18) . . ?
C120 C119 H119 119.1 . . ?
C119 C120 O122 124.2(16) . . ?
C121 C120 O122 116.8(16) . . ?
C121 C120 C119 118.9(17) . . ?
C116 C121 H121 119.7 . . ?
C120 C121 C116 120.7(16) . . ?
C120 C121 H121 119.7 . . ?
Cu2 C201 Cu1 75.4(6) . . ?
Cu2 C201 Cu12 77.9(7) . . ?
Cu12 C201 Cu1 129.9(8) . . ?
C202 C201 Cu1 78.0(13) . . ?
C202 C201 Cu2 150.8(16) . . ?
C202 C201 Cu12 129.5(14) . . ?
C201 C202 Cu1 70.8(11) . . ?
C201 C202 C203 170.1(19) . . ?
C203 C202 Cu1 118.2(12) . . ?
O204 C203 C202 108.5(13) . . ?
O204 C203 C205 108.7(12) . . ?
O204 C203 C208 113.1(14) . . ?
C202 C203 C205 110.6(15) . . ?
C202 C203 C208 112.0(13) . . ?
C208 C203 C205 103.7(12) . . ?
C203 C205 H20A 110.5 . . ?
C203 C205 H20B 110.5 . . ?
H20A C205 H20B 108.7 . . ?
C206 C205 C203 105.9(12) . . ?
C206 C205 H20A 110.5 . . ?
C206 C205 H20B 110.5 . . ?
C205 C206 H20C 110.6 . . ?
C205 C206 H20D 110.6 . . ?
H20C C206 H20D 108.7 . . ?
C207 C206 C205 105.8(13) . . ?
C207 C206 H20C 110.6 . . ?
C207 C206 H20D 110.6 . . ?
C206 C207 H207 105.6 . . ?
C206 C207 C208 105.7(14) . . ?
C208 C207 H207 105.6 . . ?
C213 C207 C206 119.5(14) . . ?
C213 C207 H207 105.6 . . ?
C213 C207 C208 113.7(14) . . ?
C207 C208 C203 99.6(13) . . ?
C209 C208 C203 106.7(14) . . ?
C209 C208 C207 108.9(14) . . ?
C210 C208 C203 118.6(13) . . ?
C210 C208 C207 106.8(14) . . ?
C210 C208 C209 114.9(15) . . ?
C208 C209 H20E 109.5 . . ?
C208 C209 H20F 109.5 . . ?
C208 C209 H20G 109.5 . . ?
H20E C209 H20F 109.5 . . ?
H20E C209 H20G 109.5 . . ?
H20F C209 H20G 109.5 . . ?
C208 C210 H21A 109.4 . . ?
C208 C210 H21B 109.4 . . ?
C208 C210 C211 111.0(13) . . ?
H21A C210 H21B 108.0 . . ?
C211 C210 H21A 109.4 . . ?
C211 C210 H21B 109.4 . . ?
C210 C211 H21C 109.3 . . ?
C210 C211 H21D 109.3 . . ?
H21C C211 H21D 108.0 . . ?
C212 C211 C210 111.5(14) . . ?
C212 C211 H21C 109.3 . . ?
C212 C211 H21D 109.3 . . ?
C211 C212 H212 105.5 . . ?
C213 C212 C211 111.5(15) . . ?
C213 C212 H212 105.5 . . ?
C217 C212 C211 112.8(14) . . ?
C217 C212 H212 105.5 . . ?
C217 C212 C213 115.0(14) . . ?
C207 C213 C212 109.8(13) . . ?
C207 C213 H213 107.4 . . ?
C207 C213 C214 115.4(15) . . ?
C212 C213 H213 107.4 . . ?
C214 C213 C212 109.0(15) . . ?
C214 C213 H213 107.4 . . ?
C213 C214 H21E 110.2 . . ?
C213 C214 H21F 110.2 . . ?
C213 C214 C215 107.5(15) . . ?
H21E C214 H21F 108.5 . . ?
C215 C214 H21E 110.2 . . ?
C215 C214 H21F 110.2 . . ?
C214 C215 H21G 109.2 . . ?
C214 C215 H21H 109.2 . . ?
H21G C215 H21H 107.9 . . ?
C216 C215 C214 112.2(14) . . ?
C216 C215 H21G 109.2 . . ?
C216 C215 H21H 109.2 . . ?
C217 C216 C215 122.3(16) . . ?
C221 C216 C215 118.0(15) . . ?
C221 C216 C217 119.6(15) . . ?
C216 C217 C212 119.4(15) . . ?
C218 C217 C212 120.6(15) . . ?
C218 C217 C216 119.8(16) . . ?
C217 C218 H218 119.4 . . ?
C217 C218 C219 121.3(16) . . ?
C219 C218 H218 119.4 . . ?
C218 C219 H219 120.8 . . ?
C218 C219 C220 118.5(15) . . ?
C220 C219 H219 120.8 . . ?
O222 C220 C219 117.7(15) . . ?
O222 C220 C221 125.0(15) . . ?
C221 C220 C219 117.2(16) . . ?
C216 C221 H221 118.5 . . ?
C220 C221 C216 122.9(16) . . ?
C220 C221 H221 118.5 . . ?
Cu3 C301 Cu2 82.6(6) . . ?
Cu3 C301 Cu13 97.2(7) . . ?
Cu13 C301 Cu2 89.1(6) . . ?
C302 C301 Cu2 81.1(11) . . ?
C302 C301 Cu3 163.2(14) . . ?
C302 C301 Cu13 78.7(12) . . ?
Cu13 C302 Cu2 81.9(6) . . ?
C301 C302 Cu2 67.0(11) . . ?
C301 C302 Cu13 66.9(11) . . ?
C301 C302 C303 159.0(18) . . ?
C303 C302 Cu2 125.8(13) . . ?
C303 C302 Cu13 127.4(14) . . ?
O304 C303 C302 102.4(14) . . ?
O304 C303 C305 110.7(14) . . ?
O304 C303 C308 113.6(15) . . ?
C302 C303 C305 112.1(15) . . ?
C302 C303 C308 112.6(15) . . ?
C308 C303 C305 105.7(14) . . ?
C303 C305 H30A 110.9 . . ?
C303 C305 H30B 110.9 . . ?
C303 C305 C306 104.1(15) . . ?
H30A C305 H30B 109.0 . . ?
C306 C305 H30A 110.9 . . ?
C306 C305 H30B 110.9 . . ?
C305 C306 H30C 110.7 . . ?
C305 C306 H30D 110.7 . . ?
H30C C306 H30D 108.8 . . ?
C307 C306 C305 105.3(15) . . ?
C307 C306 H30C 110.7 . . ?
C307 C306 H30D 110.7 . . ?
C306 C307 H307 107.6 . . ?
C306 C307 C308 104.0(14) . . ?
C306 C307 C313 119.2(16) . . ?
C308 C307 H307 107.6 . . ?
C313 C307 H307 107.6 . . ?
C313 C307 C308 110.4(15) . . ?
C303 C308 C307 99.3(15) . . ?
C303 C308 C309 109.2(15) . . ?
C303 C308 C310 119.8(15) . . ?
C309 C308 C307 109.8(15) . . ?
C309 C308 C310 110.2(16) . . ?
C310 C308 C307 107.7(14) . . ?
C308 C309 H30E 109.5 . . ?
C308 C309 H30F 109.5 . . ?
C308 C309 H30G 109.5 . . ?
H30E C309 H30F 109.5 . . ?
H30E C309 H30G 109.5 . . ?
H30F C309 H30G 109.5 . . ?
C308 C310 H31A 108.6 . . ?
C308 C310 H31B 108.6 . . ?
H31A C310 H31B 107.6 . . ?
C311 C310 C308 114.5(15) . . ?
C311 C310 H31A 108.6 . . ?
C311 C310 H31B 108.6 . . ?
C310 C311 H31C 109.7 . . ?
C310 C311 H31D 109.7 . . ?
C310 C311 C312 109.9(14) . . ?
H31C C311 H31D 108.2 . . ?
C312 C311 H31C 109.7 . . ?
C312 C311 H31D 109.7 . . ?
C311 C312 H312 107.3 . . ?
C313 C312 C311 111.0(15) . . ?
C313 C312 H312 107.3 . . ?
C313 C312 C317 110.5(14) . . ?
C317 C312 C311 113.2(14) . . ?
C317 C312 H312 107.3 . . ?
C307 C313 C312 110.0(15) . . ?
C307 C313 H313 110.2 . . ?
C307 C313 C314 108.9(15) . . ?
C312 C313 H313 110.2 . . ?
C312 C313 C314 107.5(15) . . ?
C314 C313 H313 110.2 . . ?
C313 C314 H31E 109.8 . . ?
C313 C314 H31F 109.8 . . ?
H31E C314 H31F 108.3 . . ?
C315 C314 C313 109.3(16) . . ?
C315 C314 H31E 109.8 . . ?
C315 C314 H31F 109.8 . . ?
C314 C315 H31G 108.0 . . ?
C314 C315 H31H 108.0 . . ?
H31G C315 H31H 107.2 . . ?
C316 C315 C314 117.3(18) . . ?
C316 C315 H31G 108.0 . . ?
C316 C315 H31H 108.0 . . ?
C317 C316 C315 117.0(19) . . ?
C321 C316 C315 120(2) . . ?
C321 C316 C317 123(2) . . ?
C316 C317 C312 124.5(19) . . ?
C316 C317 C318 116.6(19) . . ?
C318 C317 C312 118.8(17) . . ?
C317 C318 H318 120.5 . . ?
C319 C318 C317 119(2) . . ?
C319 C318 H318 120.5 . . ?
C318 C319 H319 118.8 . . ?
C320 C319 C318 122(2) . . ?
C320 C319 H319 118.8 . . ?
C319 C320 O322 123(2) . . ?
C319 C320 C321 121(2) . . ?
C321 C320 O322 116(2) . . ?
C316 C321 C320 118(2) . . ?
C316 C321 H321 120.9 . . ?
C320 C321 H321 120.9 . . ?
Cu3 C401 Cu4 83.9(6) . . ?
Cu3 C401 Cu14 133.3(8) . . ?
Cu4 C401 Cu14 78.0(6) . . ?
C402 C401 Cu3 80.0(11) . . ?
C402 C401 Cu4 160.6(15) . . ?
C402 C401 Cu14 121.1(14) . . ?
C401 C402 Cu3 64.2(10) . . ?
C401 C402 C403 164.9(18) . . ?
C403 C402 Cu3 130.5(13) . . ?
O404 C403 C405 105.9(15) . . ?
O404 C403 C408 111.1(14) . . ?
C402 C403 O404 106.1(14) . . ?
C402 C403 C405 110.1(15) . . ?
C402 C403 C408 120.0(17) . . ?
C408 C403 C405 102.9(13) . . ?
C403 C405 H40A 110.6 . . ?
C403 C405 H40B 110.6 . . ?
H40A C405 H40B 108.7 . . ?
C406 C405 C403 105.9(14) . . ?
C406 C405 H40A 110.6 . . ?
C406 C405 H40B 110.6 . . ?
C405 C406 H40C 111.2 . . ?
C405 C406 H40D 111.2 . . ?
C405 C406 C407 103.0(13) . . ?
H40C C406 H40D 109.1 . . ?
C407 C406 H40C 111.2 . . ?
C407 C406 H40D 111.2 . . ?
C406 C407 H407 107.3 . . ?
C408 C407 C406 104.3(14) . . ?
C408 C407 H407 107.3 . . ?
C413 C407 C406 116.7(13) . . ?
C413 C407 H407 107.3 . . ?
C413 C407 C408 113.7(14) . . ?
C407 C408 C403 98.7(13) . . ?
C409 C408 C403 111.3(15) . . ?
C409 C408 C407 115.5(15) . . ?
C409 C408 C410 110.2(16) . . ?
C410 C408 C403 114.4(14) . . ?
C410 C408 C407 106.4(15) . . ?
C408 C409 H40E 109.5 . . ?
C408 C409 H40F 109.5 . . ?
C408 C409 H40G 109.5 . . ?
H40E C409 H40F 109.5 . . ?
H40E C409 H40G 109.5 . . ?
H40F C409 H40G 109.5 . . ?
C408 C410 H41A 109.7 . . ?
C408 C410 H41B 109.7 . . ?
C408 C410 C411 109.8(15) . . ?
H41A C410 H41B 108.2 . . ?
C411 C410 H41A 109.7 . . ?
C411 C410 H41B 109.7 . . ?
C410 C411 H41C 108.6 . . ?
C410 C411 H41D 108.6 . . ?
H41C C411 H41D 107.6 . . ?
C412 C411 C410 114.5(15) . . ?
C412 C411 H41C 108.6 . . ?
C412 C411 H41D 108.6 . . ?
C411 C412 H412 105.7 . . ?
C411 C412 C413 111.9(15) . . ?
C413 C412 H412 105.7 . . ?
C417 C412 C411 113.7(15) . . ?
C417 C412 H412 105.7 . . ?
C417 C412 C413 113.2(14) . . ?
C407 C413 C412 107.8(13) . . ?
C407 C413 H413 106.8 . . ?
C407 C413 C414 117.1(15) . . ?
C412 C413 H413 106.8 . . ?
C414 C413 C412 111.0(15) . . ?
C414 C413 H413 106.8 . . ?
C413 C414 H41E 109.5 . . ?
C413 C414 H41F 109.5 . . ?
H41E C414 H41F 108.1 . . ?
C415 C414 C413 110.8(15) . . ?
C415 C414 H41E 109.5 . . ?
C415 C414 H41F 109.5 . . ?
C414 C415 H41G 108.5 . . ?
C414 C415 H41H 108.5 . . ?
C414 C415 C416 115.2(14) . . ?
H41G C415 H41H 107.5 . . ?
C416 C415 H41G 108.5 . . ?
C416 C415 H41H 108.5 . . ?
C417 C416 C415 118.0(15) . . ?
C421 C416 C415 115.9(15) . . ?
C421 C416 C417 126.0(17) . . ?
C416 C417 C412 123.0(16) . . ?
C418 C417 C412 124.9(15) . . ?
C418 C417 C416 111.9(16) . . ?
C417 C418 H418 118.8 . . ?
C419 C418 C417 122.4(18) . . ?
C419 C418 H418 118.8 . . ?
C418 C419 H419 119.2 . . ?
C420 C419 C418 121.6(19) . . ?
C420 C419 H419 119.2 . . ?
C419 C420 O422 123(2) . . ?
C419 C420 C421 121(2) . . ?
C421 C420 O422 115(2) . . ?
C416 C421 H421 121.8 . . ?
C420 C421 C416 116.4(18) . . ?
C420 C421 H421 121.8 . . ?
Cu4 C501 Cu15 126.7(8) . . ?
Cu5 C501 Cu4 92.2(7) . . ?
Cu5 C501 Cu15 78.5(6) . . ?
C502 C501 Cu4 80.5(15) . . ?
C502 C501 Cu5 168.3(17) . . ?
C502 C501 Cu15 113.2(14) . . ?
C501 C502 Cu4 67.3(13) . . ?
C501 C502 C503 167(2) . . ?
C503 C502 Cu4 125.2(14) . . ?
O504 C503 C502 104.4(13) . . ?
O504 C503 C505 111.5(14) . . ?
O504 C503 C508 114.6(16) . . ?
C505 C503 C502 109.0(16) . . ?
C508 C503 C502 115.2(14) . . ?
C508 C503 C505 102.3(14) . . ?
C503 C505 H50A 111.0 . . ?
C503 C505 H50B 111.0 . . ?
H50A C505 H50B 109.0 . . ?
C506 C505 C503 103.6(14) . . ?
C506 C505 H50A 111.0 . . ?
C506 C505 H50B 111.0 . . ?
C505 C506 H50C 109.7 . . ?
C505 C506 H50D 109.7 . . ?
H50C C506 H50D 108.2 . . ?
C507 C506 C505 109.7(16) . . ?
C507 C506 H50C 109.7 . . ?
C507 C506 H50D 109.7 . . ?
C506 C507 H507 106.6 . . ?
C506 C507 C508 100.1(15) . . ?
C506 C507 C513 121.8(15) . . ?
C508 C507 H507 106.6 . . ?
C513 C507 H507 106.6 . . ?
C513 C507 C508 114.0(16) . . ?
C503 C508 C507 102.1(15) . . ?
C503 C508 C510 116.7(14) . . ?
C509 C508 C503 108.9(14) . . ?
C509 C508 C507 113.1(15) . . ?
C509 C508 C510 110.0(16) . . ?
C510 C508 C507 105.9(15) . . ?
C508 C509 H50E 109.5 . . ?
C508 C509 H50F 109.5 . . ?
C508 C509 H50G 109.5 . . ?
H50E C509 H50F 109.5 . . ?
H50E C509 H50G 109.5 . . ?
H50F C509 H50G 109.5 . . ?
C508 C510 H51A 109.6 . . ?
C508 C510 H51B 109.6 . . ?
H51A C510 H51B 108.1 . . ?
C511 C510 C508 110.2(14) . . ?
C511 C510 H51A 109.6 . . ?
C511 C510 H51B 109.6 . . ?
C510 C511 H51C 108.3 . . ?
C510 C511 H51D 108.3 . . ?
H51C C511 H51D 107.4 . . ?
C512 C511 C510 116.1(17) . . ?
C512 C511 H51C 108.3 . . ?
C512 C511 H51D 108.3 . . ?
C511 C512 H512 105.8 . . ?
C511 C512 C513 113.6(16) . . ?
C511 C512 C517 113.6(17) . . ?
C513 C512 H512 105.8 . . ?
C513 C512 C517 111.4(14) . . ?
C517 C512 H512 105.8 . . ?
C507 C513 C512 109.3(15) . . ?
C507 C513 H513 107.3 . . ?
C507 C513 C514 113.1(16) . . ?
C512 C513 H513 107.3 . . ?
C512 C513 C514 112.2(15) . . ?
C514 C513 H513 107.3 . . ?
C513 C514 H51E 109.7 . . ?
C513 C514 H51F 109.7 . . ?
H51E C514 H51F 108.2 . . ?
C515 C514 C513 109.8(16) . . ?
C515 C514 H51E 109.7 . . ?
C515 C514 H51F 109.7 . . ?
C514 C515 H51G 108.9 . . ?
C514 C515 H51H 108.9 . . ?
C514 C515 C516 113.5(16) . . ?
H51G C515 H51H 107.7 . . ?
C516 C515 H51G 108.9 . . ?
C516 C515 H51H 108.9 . . ?
C517 C516 C515 124.2(15) . . ?
C517 C516 C521 118.3(18) . . ?
C521 C516 C515 117.5(17) . . ?
C516 C517 C512 118.6(17) . . ?
C518 C517 C512 121.3(17) . . ?
C518 C517 C516 120.1(17) . . ?
C517 C518 H518 119.7 . . ?
C517 C518 C519 120.7(19) . . ?
C519 C518 H518 119.7 . . ?
C518 C519 H519 121.6 . . ?
C520 C519 C518 116.9(18) . . ?
C520 C519 H519 121.6 . . ?
C519 C520 O522 113.3(17) . . ?
C521 C520 O522 122.5(17) . . ?
C521 C520 C519 124.2(17) . . ?
C516 C521 H521 120.3 . . ?
C520 C521 C516 119.5(19) . . ?
C520 C521 H521 120.3 . . ?
Cu6 C601 Cu11 85.8(8) . . ?
Cu7 C601 Cu6 88.6(9) . . ?
Cu7 C601 Cu11 116.3(9) . . ?
C602 C601 Cu6 177(2) . . ?
C602 C601 Cu7 88.5(17) . . ?
C602 C601 Cu11 95.3(16) . . ?
C601 C602 Cu7 58.3(14) . . ?
C601 C602 C603 176(2) . . ?
C603 C602 Cu7 126.1(16) . . ?
O604 C603 C602 108.8(15) . . ?
O604 C603 C605 104.2(17) . . ?
O604 C603 C608 117.8(17) . . ?
C602 C603 C605 106.3(18) . . ?
C602 C603 C608 114.8(18) . . ?
C605 C603 C608 103.7(15) . . ?
C603 C605 H60A 109.9 . . ?
C603 C605 H60B 109.9 . . ?
C603 C605 C606 109.1(17) . . ?
H60A C605 H60B 108.3 . . ?
C606 C605 H60A 109.9 . . ?
C606 C605 H60B 109.9 . . ?
C605 C606 H60C 111.5 . . ?
C605 C606 H60D 111.5 . . ?
H60C C606 H60D 109.3 . . ?
C607 C606 C605 101.3(16) . . ?
C607 C606 H60C 111.5 . . ?
C607 C606 H60D 111.5 . . ?
C606 C607 H607 107.3 . . ?
C606 C607 C608 104.4(17) . . ?
C606 C607 C613 118.9(17) . . ?
C608 C607 H607 107.3 . . ?
C613 C607 H607 107.3 . . ?
C613 C607 C608 111.1(18) . . ?
C607 C608 C603 98.9(16) . . ?
C609 C608 C603 106.4(17) . . ?
C609 C608 C607 111.6(17) . . ?
C610 C608 C603 115.4(17) . . ?
C610 C608 C607 107.8(18) . . ?
C610 C608 C609 116(2) . . ?
C608 C609 H60E 109.5 . . ?
C608 C609 H60F 109.5 . . ?
C608 C609 H60G 109.5 . . ?
H60E C609 H60F 109.5 . . ?
H60E C609 H60G 109.5 . . ?
H60F C609 H60G 109.5 . . ?
C608 C610 H61A 109.4 . . ?
C608 C610 H61B 109.4 . . ?
C608 C610 C611 111.3(17) . . ?
H61A C610 H61B 108.0 . . ?
C611 C610 H61A 109.4 . . ?
C611 C610 H61B 109.4 . . ?
C610 C611 H61C 109.2 . . ?
C610 C611 H61D 109.2 . . ?
H61C C611 H61D 107.9 . . ?
C612 C611 C610 112.0(18) . . ?
C612 C611 H61C 109.2 . . ?
C612 C611 H61D 109.2 . . ?
C611 C612 H612 106.8 . . ?
C611 C612 C613 110.3(18) . . ?
C611 C612 C617 116.1(18) . . ?
C613 C612 H612 106.8 . . ?
C617 C612 H612 106.8 . . ?
C617 C612 C613 109.6(15) . . ?
C607 C613 C612 108.8(16) . . ?
C607 C613 H613 108.2 . . ?
C607 C613 C614 112.1(18) . . ?
C612 C613 H613 108.2 . . ?
C614 C613 C612 111.3(18) . . ?
C614 C613 H613 108.2 . . ?
C613 C614 H61E 109.9 . . ?
C613 C614 H61F 109.9 . . ?
C613 C614 C615 108.8(18) . . ?
H61E C614 H61F 108.3 . . ?
C615 C614 H61E 109.9 . . ?
C615 C614 H61F 109.9 . . ?
C614 C615 H61G 108.4 . . ?
C614 C615 H61H 108.4 . . ?
H61G C615 H61H 107.5 . . ?
C616 C615 C614 115.4(17) . . ?
C616 C615 H61G 108.4 . . ?
C616 C615 H61H 108.4 . . ?
C617 C616 C615 122.7(11) . . ?
C617 C616 C621 120.0 . . ?
C621 C616 C615 117.3(11) . . ?
C616 C617 C612 122.0(12) . . ?
C618 C617 C612 117.5(12) . . ?
C618 C617 C616 120.0 . . ?
C617 C618 H618 120.0 . . ?
C617 C618 C619 120.0 . . ?
C619 C618 H618 120.0 . . ?
C618 C619 H619 120.0 . . ?
C620 C619 C618 120.0 . . ?
C620 C619 H619 120.0 . . ?
C619 C620 O622 121.9(11) . . ?
C621 C620 O622 117.7(11) . . ?
C621 C620 C619 120.0 . . ?
C616 C621 H621 120.0 . . ?
C620 C621 C616 120.0 . . ?
C620 C621 H621 120.0 . . ?
Cu7 C701 Cu8 85.5(8) . . ?
Cu7 C701 Cu12 98.7(9) . . ?
Cu12 C701 Cu8 99.7(8) . . ?
C702 C701 Cu7 176.5(18) . . ?
C702 C701 Cu8 94.2(15) . . ?
C702 C701 Cu12 77.9(14) . . ?
Cu12 C702 Cu8 86.0(7) . . ?
C701 C702 Cu8 57.2(12) . . ?
C701 C702 Cu12 69.2(13) . . ?
C701 C702 C703 163(2) . . ?
C703 C702 Cu8 124.4(13) . . ?
C703 C702 Cu12 126.6(14) . . ?
O704 C703 C702 103.9(15) . . ?
O704 C703 C705 113.1(16) . . ?
O704 C703 C708 114.9(16) . . ?
C702 C703 C708 109.1(16) . . ?
C705 C703 C702 110.9(17) . . ?
C705 C703 C708 105.1(15) . . ?
C703 C705 H70A 110.6 . . ?
C703 C705 H70B 110.6 . . ?
C703 C705 C706 105.5(16) . . ?
H70A C705 H70B 108.8 . . ?
C706 C705 H70A 110.6 . . ?
C706 C705 H70B 110.6 . . ?
C705 C706 H70C 111.0 . . ?
C705 C706 H70D 111.0 . . ?
H70C C706 H70D 109.0 . . ?
C707 C706 C705 103.8(15) . . ?
C707 C706 H70C 111.0 . . ?
C707 C706 H70D 111.0 . . ?
C706 C707 H707 107.6 . . ?
C708 C707 C706 104.3(17) . . ?
C708 C707 H707 107.6 . . ?
C713 C707 C706 116.3(16) . . ?
C713 C707 H707 107.6 . . ?
C713 C707 C708 113.1(17) . . ?
C707 C708 C703 99.5(16) . . ?
C707 C708 C709 117.0(17) . . ?
C709 C708 C703 105.7(16) . . ?
C710 C708 C703 117.7(16) . . ?
C710 C708 C707 109.9(18) . . ?
C710 C708 C709 107.4(17) . . ?
C708 C709 H70E 109.5 . . ?
C708 C709 H70F 109.5 . . ?
C708 C709 H70G 109.5 . . ?
H70E C709 H70F 109.5 . . ?
H70E C709 H70G 109.5 . . ?
H70F C709 H70G 109.5 . . ?
C708 C710 H71A 109.6 . . ?
C708 C710 H71B 109.6 . . ?
C708 C710 C711 110.3(16) . . ?
H71A C710 H71B 108.1 . . ?
C711 C710 H71A 109.6 . . ?
C711 C710 H71B 109.6 . . ?
C710 C711 H71C 109.2 . . ?
C710 C711 H71D 109.2 . . ?
C710 C711 C712 112.0(16) . . ?
H71C C711 H71D 107.9 . . ?
C712 C711 H71C 109.2 . . ?
C712 C711 H71D 109.2 . . ?
C711 C712 H712 106.2 . . ?
C713 C712 C711 110.8(17) . . ?
C713 C712 H712 106.2 . . ?
C717 C712 C711 112.2(16) . . ?
C717 C712 H712 106.2 . . ?
C717 C712 C713 114.6(16) . . ?
C707 C713 C712 109.3(16) . . ?
C707 C713 H713 109.2 . . ?
C707 C713 C714 113.7(17) . . ?
C712 C713 H713 109.2 . . ?
C714 C713 C712 106.1(17) . . ?
C714 C713 H713 109.2 . . ?
C713 C714 H71E 109.3 . . ?
C713 C714 H71F 109.3 . . ?
C713 C714 C715 111.6(17) . . ?
H71E C714 H71F 108.0 . . ?
C715 C714 H71E 109.3 . . ?
C715 C714 H71F 109.3 . . ?
C714 C715 H71G 108.9 . . ?
C714 C715 H71H 108.9 . . ?
C714 C715 C716 113.2(16) . . ?
H71G C715 H71H 107.7 . . ?
C716 C715 H71G 108.9 . . ?
C716 C715 H71H 108.9 . . ?
C717 C716 C715 119.9(18) . . ?
C721 C716 C715 119.6(17) . . ?
C721 C716 C717 120(2) . . ?
C716 C717 C712 120.4(18) . . ?
C716 C717 C718 118.5(18) . . ?
C718 C717 C712 120.9(16) . . ?
C717 C718 H718 120.4 . . ?
C719 C718 C717 119.2(18) . . ?
C719 C718 H718 120.4 . . ?
C718 C719 H719 119.7 . . ?
C720 C719 C718 121(2) . . ?
C720 C719 H719 119.7 . . ?
O722 C720 C721 116.5(16) . . ?
C719 C720 O722 124.0(19) . . ?
C719 C720 C721 119.5(19) . . ?
C716 C721 C720 121.8(18) . . ?
C716 C721 H721 119.1 . . ?
C720 C721 H721 119.1 . . ?
Cu8 C801 Cu9 80.7(9) . . ?
Cu8 C801 Cu13 75.4(7) . . ?
Cu9 C801 Cu13 133.5(10) . . ?
C802 C801 Cu8 160(2) . . ?
C802 C801 Cu9 82.4(15) . . ?
C802 C801 Cu13 124.8(19) . . ?
C801 C802 Cu9 65.5(14) . . ?
C801 C802 C803 167(2) . . ?
C803 C802 Cu9 127.5(14) . . ?
O804 C803 C802 105.6(16) . . ?
O804 C803 C805 110.1(18) . . ?
O804 C803 C808 112.4(15) . . ?
C802 C803 C805 110.2(17) . . ?
C802 C803 C808 111.5(19) . . ?
C808 C803 C805 107.1(16) . . ?
C803 C805 H80A 110.5 . . ?
C803 C805 H80B 110.5 . . ?
H80A C805 H80B 108.7 . . ?
C806 C805 C803 106.1(17) . . ?
C806 C805 H80A 110.5 . . ?
C806 C805 H80B 110.5 . . ?
C805 C806 H80C 110.8 . . ?
C805 C806 H80D 110.8 . . ?
C805 C806 C807 104.8(18) . . ?
H80C C806 H80D 108.9 . . ?
C807 C806 H80C 110.8 . . ?
C807 C806 H80D 110.8 . . ?
C806 C807 H807 105.8 . . ?
C806 C807 C808 105.6(17) . . ?
C808 C807 H807 105.8 . . ?
C813 C807 C806 122.8(19) . . ?
C813 C807 H807 105.8 . . ?
C813 C807 C808 109.9(17) . . ?
C803 C808 C807 99.3(16) . . ?
C803 C808 C809 105.5(17) . . ?
C809 C808 C807 106.4(17) . . ?
C810 C808 C803 121.6(19) . . ?
C810 C808 C807 113.3(18) . . ?
C810 C808 C809 109.4(18) . . ?
C808 C809 H80E 109.5 . . ?
C808 C809 H80F 109.5 . . ?
C808 C809 H80G 109.5 . . ?
H80E C809 H80F 109.5 . . ?
H80E C809 H80G 109.5 . . ?
H80F C809 H80G 109.5 . . ?
C808 C810 H81A 109.0 . . ?
C808 C810 H81B 109.0 . . ?
C808 C810 C811 113.1(19) . . ?
H81A C810 H81B 107.8 . . ?
C811 C810 H81A 109.0 . . ?
C811 C810 H81B 109.0 . . ?
C810 C811 H81C 108.4 . . ?
C810 C811 H81D 108.4 . . ?
C810 C811 C812 115.4(18) . . ?
H81C C811 H81D 107.5 . . ?
C812 C811 H81C 108.4 . . ?
C812 C811 H81D 108.4 . . ?
C811 C812 H812 106.2 . . ?
C811 C812 C817 117.5(18) . . ?
C813 C812 C811 110.5(18) . . ?
C813 C812 H812 106.2 . . ?
C813 C812 C817 109.6(18) . . ?
C817 C812 H812 106.2 . . ?
C807 C813 H813 109.6 . . ?
C807 C813 C814 110.3(17) . . ?
C812 C813 C807 109.6(18) . . ?
C812 C813 H813 109.6 . . ?
C812 C813 C814 108.2(18) . . ?
C814 C813 H813 109.6 . . ?
C813 C814 H81E 110.7 . . ?
C813 C814 H81F 110.7 . . ?
C813 C814 C815 105.3(16) . . ?
H81E C814 H81F 108.8 . . ?
C815 C814 H81E 110.7 . . ?
C815 C814 H81F 110.7 . . ?
C814 C815 H81G 109.4 . . ?
C814 C815 H81H 109.4 . . ?
H81G C815 H81H 108.0 . . ?
C816 C815 C814 111(2) . . ?
C816 C815 H81G 109.4 . . ?
C816 C815 H81H 109.4 . . ?
C815 C816 C821 117(2) . . ?
C817 C816 C815 127(2) . . ?
C817 C816 C821 115(2) . . ?
C816 C817 C812 121(2) . . ?
C816 C817 C818 119(2) . . ?
C818 C817 C812 121(2) . . ?
C817 C818 H818 116.6 . . ?
C819 C818 C817 127(2) . . ?
C819 C818 H818 116.6 . . ?
C818 C819 H819 123.0 . . ?
C820 C819 C818 114(2) . . ?
C820 C819 H819 123.0 . . ?
C819 C820 O822 123(2) . . ?
C821 C820 O822 114(2) . . ?
C821 C820 C819 123(2) . . ?
C816 C821 H821 119.7 . . ?
C820 C821 C816 121(2) . . ?
C820 C821 H821 119.7 . . ?
Cu9 C901 Cu10 81.3(8) . . ?
Cu9 C901 Cu14 82.1(9) . . ?
Cu14 C901 Cu10 116.7(10) . . ?
C902 C901 Cu9 152(2) . . ?
C902 C901 Cu10 72.6(16) . . ?
C902 C901 Cu14 117.8(16) . . ?
C901 C902 Cu10 73.9(15) . . ?
C901 C902 C903 160(2) . . ?
C903 C902 Cu10 126.3(18) . . ?
O904 C903 C902 101.5(17) . . ?
O904 C903 C905 108.8(16) . . ?
O904 C903 C908 117(2) . . ?
C902 C903 C905 110(2) . . ?
C902 C903 C908 114.6(18) . . ?
C908 C903 C905 104.9(16) . . ?
C903 C905 H90A 110.8 . . ?
C903 C905 H90B 110.8 . . ?
C903 C905 C906 104.8(15) . . ?
H90A C905 H90B 108.9 . . ?
C906 C905 H90A 110.8 . . ?
C906 C905 H90B 110.8 . . ?
C905 C906 H90C 111.1 . . ?
C905 C906 H90D 111.1 . . ?
H90C C906 H90D 109.1 . . ?
C907 C906 C905 103.3(17) . . ?
C907 C906 H90C 111.1 . . ?
C907 C906 H90D 111.1 . . ?
C906 C907 H907 105.6 . . ?
C906 C907 C908 105.8(19) . . ?
C906 C907 C913 117.7(18) . . ?
C908 C907 H907 105.6 . . ?
C913 C907 H907 105.6 . . ?
C913 C907 C908 116(2) . . ?
C903 C908 C907 99.9(18) . . ?
C903 C908 C910 118.0(17) . . ?
C907 C908 C910 107.7(19) . . ?
C909 C908 C903 107.6(18) . . ?
C909 C908 C907 109.3(18) . . ?
C909 C908 C910 113(2) . . ?
C908 C909 H90E 109.5 . . ?
C908 C909 H90F 109.5 . . ?
C908 C909 H90G 109.5 . . ?
H90E C909 H90F 109.5 . . ?
H90E C909 H90G 109.5 . . ?
H90F C909 H90G 109.5 . . ?
C908 C910 H91A 109.1 . . ?
C908 C910 H91B 109.1 . . ?
H91A C910 H91B 107.8 . . ?
C911 C910 C908 112.6(17) . . ?
C911 C910 H91A 109.1 . . ?
C911 C910 H91B 109.1 . . ?
C910 C911 H91C 109.8 . . ?
C910 C911 H91D 109.8 . . ?
C910 C911 C912 109.5(19) . . ?
H91C C911 H91D 108.2 . . ?
C912 C911 H91C 109.8 . . ?
C912 C911 H91D 109.8 . . ?
C911 C912 H912 106.1 . . ?
C913 C912 C911 108.9(18) . . ?
C913 C912 H912 106.1 . . ?
C917 C912 C911 115(2) . . ?
C917 C912 H912 106.1 . . ?
C917 C912 C913 114.1(18) . . ?
C907 C913 C912 111.5(17) . . ?
C907 C913 H913 108.2 . . ?
C907 C913 C914 113.8(19) . . ?
C912 C913 H913 108.2 . . ?
C912 C913 C914 106.7(18) . . ?
C914 C913 H913 108.2 . . ?
C913 C914 H91E 108.9 . . ?
C913 C914 H91F 108.9 . . ?
H91E C914 H91F 107.7 . . ?
C915 C914 C913 114(2) . . ?
C915 C914 H91E 108.9 . . ?
C915 C914 H91F 108.9 . . ?
C914 C915 H91G 108.9 . . ?
C914 C915 H91H 108.9 . . ?
H91G C915 H91H 107.7 . . ?
C916 C915 C914 113.2(19) . . ?
C916 C915 H91G 108.9 . . ?
C916 C915 H91H 108.9 . . ?
C915 C916 C921 114(2) . . ?
C917 C916 C915 125(2) . . ?
C917 C916 C921 121(2) . . ?
C912 C917 C916 118.6(19) . . ?
C918 C917 C912 126(2) . . ?
C918 C917 C916 115(2) . . ?
C917 C918 H918 118.8 . . ?
C917 C918 C919 122(2) . . ?
C919 C918 H918 118.8 . . ?
C918 C919 H919 122.1 . . ?
C920 C919 C918 116(2) . . ?
C920 C919 H919 122.1 . . ?
C919 C920 O922 116(2) . . ?
C921 C920 O922 115(2) . . ?
C921 C920 C919 128(2) . . ?
C916 C921 H921 122.1 . . ?
C920 C921 C916 116(2) . . ?
C920 C921 H921 122.1 . . ?
Cu6 C923 Cu15 126.9(10) . . ?
Cu10 C923 Cu6 76.6(8) . . ?
Cu10 C923 Cu15 89.3(8) . . ?
C924 C923 Cu6 123.6(18) . . ?
C924 C923 Cu10 159.8(18) . . ?
C924 C923 Cu15 77.4(14) . . ?
C923 C924 Cu15 69.7(13) . . ?
C923 C924 C925 166(2) . . ?
C925 C924 Cu15 122.9(14) . . ?
O926 C925 C924 109.3(16) . . ?
O926 C925 C927 117.8(18) . . ?
O926 C925 C930 110.4(16) . . ?
C924 C925 C927 108.1(17) . . ?
C924 C925 C930 108.6(17) . . ?
C927 C925 C930 102.2(15) . . ?
C925 C927 H92A 110.1 . . ?
C925 C927 H92B 110.1 . . ?
H92A C927 H92B 108.4 . . ?
C928 C927 C925 107.9(16) . . ?
C928 C927 H92A 110.1 . . ?
C928 C927 H92B 110.1 . . ?
C927 C928 H92C 110.5 . . ?
C927 C928 H92D 110.5 . . ?
C927 C928 C929 106.0(16) . . ?
H92C C928 H92D 108.7 . . ?
C929 C928 H92C 110.5 . . ?
C929 C928 H92D 110.5 . . ?
C928 C929 H929 105.6 . . ?
C928 C929 C930 103.5(17) . . ?
C930 C929 H929 105.6 . . ?
C935 C929 C928 122.5(18) . . ?
C935 C929 H929 105.6 . . ?
C935 C929 C930 112.9(16) . . ?
C929 C930 C925 100.4(15) . . ?
C931 C930 C925 108.8(18) . . ?
C931 C930 C929 113.8(18) . . ?
C931 C930 C932 109.9(17) . . ?
C932 C930 C925 115.5(17) . . ?
C932 C930 C929 108.2(18) . . ?
C930 C931 H93A 109.5 . . ?
C930 C931 H93B 109.5 . . ?
C930 C931 H93C 109.5 . . ?
H93A C931 H93B 109.5 . . ?
H93A C931 H93C 109.5 . . ?
H93B C931 H93C 109.5 . . ?
C930 C932 H93D 109.1 . . ?
C930 C932 H93E 109.1 . . ?
C930 C932 C933 112.4(16) . . ?
H93D C932 H93E 107.9 . . ?
C933 C932 H93D 109.1 . . ?
C933 C932 H93E 109.1 . . ?
C932 C933 H93F 109.0 . . ?
C932 C933 H93G 109.0 . . ?
H93F C933 H93G 107.8 . . ?
C934 C933 C932 113.1(16) . . ?
C934 C933 H93F 109.0 . . ?
C934 C933 H93G 109.0 . . ?
C933 C934 H934 106.5 . . ?
C933 C934 C935 110.7(18) . . ?
C933 C934 C939 114.2(15) . . ?
C935 C934 H934 106.5 . . ?
C935 C934 C939 112.0(15) . . ?
C939 C934 H934 106.5 . . ?
C929 C935 C934 111.5(17) . . ?
C929 C935 H935 108.3 . . ?
C929 C935 C936 111.8(16) . . ?
C934 C935 H935 108.3 . . ?
C934 C935 C936 108.4(18) . . ?
C936 C935 H935 108.3 . . ?
C935 C936 H93H 110.6 . . ?
C935 C936 H93I 110.6 . . ?
H93H C936 H93I 108.7 . . ?
C937 C936 C935 105.7(16) . . ?
C937 C936 H93H 110.6 . . ?
C937 C936 H93I 110.6 . . ?
C936 C937 H93J 107.9 . . ?
C936 C937 H93K 107.9 . . ?
H93J C937 H93K 107.2 . . ?
C938 C937 C936 117.7(16) . . ?
C938 C937 H93J 107.9 . . ?
C938 C937 H93K 107.9 . . ?
O944 C942 C943 117.4(10) . . ?
O944 C942 C941 122.6(10) . . ?
C943 C942 C941 120.0 . . ?
C942 C943 H943 120.0 . . ?
C942 C943 C938 120.0 . . ?
C938 C943 H943 120.0 . . ?
C943 C938 C937 118.7(11) . . ?
C939 C938 C937 121.1(11) . . ?
C939 C938 C943 120.0 . . ?
C938 C939 C934 121.3(10) . . ?
C940 C939 C934 118.7(10) . . ?
C940 C939 C938 120.0 . . ?
C939 C940 H940 120.0 . . ?
C939 C940 C941 120.0 . . ?
C941 C940 H940 120.0 . . ?
C942 C941 H941 120.0 . . ?
C940 C941 C942 120.0 . . ?
C940 C941 H941 120.0 . . ?
O21 Cl2 O22 113.3(10) . . ?
O21 Cl2 O23 112.0(10) . . ?
O21 Cl2 O24 109.7(10) . . ?
O22 Cl2 O23 107.7(9) . . ?
O22 Cl2 O24 106.4(9) . . ?
O24 Cl2 O23 107.4(9) . . ?
O32 Cl3 O31 109.47(8) . . ?
O32 Cl3 O33 109.48(8) . . ?
O32 Cl3 O34 109.47(8) . . ?
O33 Cl3 O31 109.46(8) . . ?
O33 Cl3 O34 109.48(8) . . ?
O34 Cl3 O31 109.46(8) . . ?

loop_
_geom_bond_atom_site_label_1
_geom_bond_atom_site_label_2
_geom_bond_distance
_geom_bond_site_symmetry_2
_geom_bond_publ_flag
Cu1 Cu2 2.530(4) . ?
Cu1 Cu5 2.715(3) . ?
Cu1 Cu6 2.844(3) . ?
Cu1 Cu11 2.539(4) . ?
Cu1 C1 2.101(18) . ?
Cu1 C101 1.963(19) . ?
Cu1 C201 2.159(18) . ?
Cu1 C202 2.236(16) . ?
Cu2 Cu3 2.706(3) . ?
Cu2 Cu8 2.870(3) . ?
Cu2 Cu12 2.537(3) . ?
Cu2 Cu13 2.924(4) . ?
Cu2 C1 2.059(16) . ?
Cu2 C201 1.968(18) . ?
Cu2 C301 2.155(17) . ?
Cu2 C302 2.312(18) . ?
Cu3 Cu4 2.649(4) . ?
Cu3 Cu13 2.962(4) . ?
Cu3 C301 1.937(14) . ?
Cu3 C401 1.957(15) . ?
Cu3 C402 2.141(16) . ?
Cu4 Cu5 2.835(4) . ?
Cu4 Cu9 3.045(4) . ?
Cu4 Cu10 2.959(3) . ?
Cu4 Cu14 2.573(3) . ?
Cu4 C1 2.259(15) . ?
Cu4 C2 2.532(16) . ?
Cu4 C401 2.007(17) . ?
Cu4 C501 2.00(2) . ?
Cu4 C502 2.133(19) . ?
Cu5 Cu15 2.629(4) . ?
Cu5 C101 1.961(18) . ?
Cu5 C102 2.052(19) . ?
Cu5 C501 1.937(17) . ?
Cu6 Cu7 2.642(3) . ?
Cu6 Cu10 2.452(3) . ?
Cu6 Cu11 2.786(4) . ?
Cu6 C2 2.188(17) . ?
Cu6 C601 1.91(2) . ?
Cu6 C923 2.03(2) . ?
Cu7 Cu8 2.757(4) . ?
Cu7 Cu12 3.049(4) . ?
Cu7 C601 1.88(2) . ?
Cu7 C602 2.21(2) . ?
Cu7 C701 1.95(2) . ?
Cu8 Cu9 2.654(3) . ?
Cu8 Cu13 2.531(4) . ?
Cu8 C2 2.082(18) . ?
Cu8 C701 2.11(2) . ?
Cu8 C702 2.51(2) . ?
Cu8 C801 2.03(2) . ?
Cu9 Cu10 2.658(4) . ?
Cu9 Cu14 2.593(3) . ?
Cu9 C2 2.364(18) . ?
Cu9 C801 2.07(2) . ?
Cu9 C802 2.25(2) . ?
Cu9 C901 1.93(2) . ?
Cu10 Cu15 2.809(4) . ?
Cu10 C2 2.089(16) . ?
Cu10 C901 2.14(2) . ?
Cu10 C902 2.13(2) . ?
Cu10 C923 1.92(2) . ?
Cu11 O1 2.027(12) . ?
Cu11 O204 2.194(11) . ?
Cu11 C101 2.067(18) . ?
Cu11 C601 2.18(2) . ?
Cu12 O11 2.330(12) . ?
Cu12 O304 2.167(12) . ?
Cu12 C201 2.065(18) . ?
Cu12 C701 2.07(2) . ?
Cu12 C702 2.17(2) . ?
Cu13 O704 2.052(12) . ?
Cu13 C301 2.012(17) . ?
Cu13 C302 2.15(2) . ?
Cu13 C801 2.10(2) . ?
Cu14 O2 2.147(13) . ?
Cu14 O504 2.105(12) . ?
Cu14 C401 2.080(17) . ?
Cu14 C901 2.01(2) . ?
Cu15 O3 2.013(18) . ?
Cu15 C501 2.203(19) . ?
Cu15 C923 2.070(19) . ?
Cu15 C924 2.15(2) . ?
Cl1 O11 1.460(13) . ?
Cl1 O12 1.418(14) . ?
Cl1 O13 1.499(14) . ?
Cl1 O14 1.468(15) . ?
O1 H1 0.884(12) . ?
O1 C3 1.348(14) . ?
O2 H2 0.870(13) . ?
O2 C4 1.348(14) . ?
O3 C5 1.348(14) . ?
O3 H3 0.8400(14) . ?
O104 H104 0.8400 . ?
O104 C103 1.42(2) . ?
O122 H122 0.8400 . ?
O122 C120 1.41(2) . ?
O204 H204 0.875(12) . ?
O204 C203 1.39(2) . ?
O222 H222 0.8400 . ?
O222 C220 1.32(2) . ?
O304 H304 0.869(13) . ?
O304 C303 1.46(2) . ?
O322 H322 0.8400 . ?
O322 C320 1.42(2) . ?
O404 H404 0.8400 . ?
O404 C403 1.45(2) . ?
O422 H422 0.8400 . ?
O422 C420 1.44(3) . ?
O504 H504 0.8400 . ?
O504 C503 1.43(2) . ?
O522 H522 0.8400 . ?
O522 C520 1.41(2) . ?
O604 H604 0.8400 . ?
O604 C603 1.42(2) . ?
O622 H622 0.8400 . ?
O622 C620 1.406(16) . ?
O704 H704 0.868(13) . ?
O704 C703 1.46(2) . ?
O722 H722 0.8400 . ?
O722 C720 1.38(2) . ?
O804 H804 0.8400 . ?
O804 C803 1.47(2) . ?
O822 H822 0.8400 . ?
O822 C820 1.40(2) . ?
O904 H904 0.8400 . ?
O904 C903 1.41(3) . ?
O922 H922 0.8400 . ?
O922 C920 1.40(3) . ?
O926 H926 0.8400 . ?
O926 C925 1.38(3) . ?
O944 H944 0.8400 . ?
O944 C942 1.358(15) . ?
C1 C2 1.25(3) . ?
C3 H3A 0.9800 . ?
C3 H3B 0.9800 . ?
C3 H3C 0.9800 . ?
C4 H4A 0.9800 . ?
C4 H4B 0.9800 . ?
C4 H4C 0.9800 . ?
C5 H5A 0.9800 . ?
C5 H5B 0.9800 . ?
C5 H5C 0.9800 . ?
C101 C102 1.16(2) . ?
C102 C103 1.51(3) . ?
C103 C105 1.61(3) . ?
C103 C108 1.55(2) . ?
C105 H10A 0.9900 . ?
C105 H10B 0.9900 . ?
C105 C106 1.52(2) . ?
C106 H10C 0.9900 . ?
C106 H10D 0.9900 . ?
C106 C107 1.58(3) . ?
C107 H107 1.0000 . ?
C107 C108 1.52(3) . ?
C107 C113 1.55(2) . ?
C108 C109 1.58(3) . ?
C108 C110 1.49(3) . ?
C109 H10E 0.9800 . ?
C109 H10F 0.9800 . ?
C109 H10G 0.9800 . ?
C110 H11A 0.9900 . ?
C110 H11B 0.9900 . ?
C110 C111 1.61(2) . ?
C111 H11C 0.9900 . ?
C111 H11D 0.9900 . ?
C111 C112 1.51(2) . ?
C112 H112 1.0000 . ?
C112 C113 1.52(3) . ?
C112 C117 1.51(2) . ?
C113 H113 1.0000 . ?
C113 C114 1.48(3) . ?
C114 H11E 0.9900 . ?
C114 H11F 0.9900 . ?
C114 C115 1.57(2) . ?
C115 H11G 0.9900 . ?
C115 H11H 0.9900 . ?
C115 C116 1.45(3) . ?
C116 C117 1.39(3) . ?
C116 C121 1.48(2) . ?
C117 C118 1.40(3) . ?
C118 H118 0.9500 . ?
C118 C119 1.33(2) . ?
C119 H119 0.9500 . ?
C119 C120 1.38(3) . ?
C120 C121 1.37(3) . ?
C121 H121 0.9500 . ?
C201 C202 1.18(3) . ?
C202 C203 1.47(3) . ?
C203 C205 1.61(2) . ?
C203 C208 1.60(2) . ?
C205 H20A 0.9900 . ?
C205 H20B 0.9900 . ?
C205 C206 1.56(2) . ?
C206 H20C 0.9900 . ?
C206 H20D 0.9900 . ?
C206 C207 1.51(2) . ?
C207 H207 1.0000 . ?
C207 C208 1.58(3) . ?
C207 C213 1.49(2) . ?
C208 C209 1.54(3) . ?
C208 C210 1.51(2) . ?
C209 H20E 0.9800 . ?
C209 H20F 0.9800 . ?
C209 H20G 0.9800 . ?
C210 H21A 0.9900 . ?
C210 H21B 0.9900 . ?
C210 C211 1.54(2) . ?
C211 H21C 0.9900 . ?
C211 H21D 0.9900 . ?
C211 C212 1.53(3) . ?
C212 H212 1.0000 . ?
C212 C213 1.51(2) . ?
C212 C217 1.50(2) . ?
C213 H213 1.0000 . ?
C213 C214 1.50(3) . ?
C214 H21E 0.9900 . ?
C214 H21F 0.9900 . ?
C214 C215 1.56(2) . ?
C215 H21G 0.9900 . ?
C215 H21H 0.9900 . ?
C215 C216 1.47(2) . ?
C216 C217 1.40(2) . ?
C216 C221 1.39(2) . ?
C217 C218 1.35(2) . ?
C218 H218 0.9500 . ?
C218 C219 1.42(2) . ?
C219 H219 0.9500 . ?
C219 C220 1.46(2) . ?
C220 C221 1.37(2) . ?
C221 H221 0.9500 . ?
C301 C302 1.24(2) . ?
C302 C303 1.48(3) . ?
C303 C305 1.55(3) . ?
C303 C308 1.51(3) . ?
C305 H30A 0.9900 . ?
C305 H30B 0.9900 . ?
C305 C306 1.56(2) . ?
C306 H30C 0.9900 . ?
C306 H30D 0.9900 . ?
C306 C307 1.50(3) . ?
C307 H307 1.0000 . ?
C307 C308 1.56(2) . ?
C307 C313 1.51(2) . ?
C308 C309 1.52(3) . ?
C308 C310 1.53(3) . ?
C309 H30E 0.9800 . ?
C309 H30F 0.9800 . ?
C309 H30G 0.9800 . ?
C310 H31A 0.9900 . ?
C310 H31B 0.9900 . ?
C310 C311 1.53(2) . ?
C311 H31C 0.9900 . ?
C311 H31D 0.9900 . ?
C311 C312 1.57(3) . ?
C312 H312 1.0000 . ?
C312 C313 1.52(3) . ?
C312 C317 1.53(2) . ?
C313 H313 1.0000 . ?
C313 C314 1.59(3) . ?
C314 H31E 0.9900 . ?
C314 H31F 0.9900 . ?
C314 C315 1.53(3) . ?
C315 H31G 0.9900 . ?
C315 H31H 0.9900 . ?
C315 C316 1.52(3) . ?
C316 C317 1.40(3) . ?
C316 C321 1.35(3) . ?
C317 C318 1.47(3) . ?
C318 H318 0.9500 . ?
C318 C319 1.34(3) . ?
C319 H319 0.9500 . ?
C319 C320 1.34(3) . ?
C320 C321 1.42(3) . ?
C321 H321 0.9500 . ?
C401 C402 1.27(3) . ?
C402 C403 1.44(3) . ?
C403 C405 1.56(3) . ?
C403 C408 1.55(2) . ?
C405 H40A 0.9900 . ?
C405 H40B 0.9900 . ?
C405 C406 1.56(2) . ?
C406 H40C 0.9900 . ?
C406 H40D 0.9900 . ?
C406 C407 1.59(2) . ?
C407 H407 1.0000 . ?
C407 C408 1.53(2) . ?
C407 C413 1.51(2) . ?
C408 C409 1.53(3) . ?
C408 C410 1.53(2) . ?
C409 H40E 0.9800 . ?
C409 H40F 0.9800 . ?
C409 H40G 0.9800 . ?
C410 H41A 0.9900 . ?
C410 H41B 0.9900 . ?
C410 C411 1.55(2) . ?
C411 H41C 0.9900 . ?
C411 H41D 0.9900 . ?
C411 C412 1.54(3) . ?
C412 H412 1.0000 . ?
C412 C413 1.55(2) . ?
C412 C417 1.48(2) . ?
C413 H413 1.0000 . ?
C413 C414 1.53(2) . ?
C414 H41E 0.9900 . ?
C414 H41F 0.9900 . ?
C414 C415 1.47(2) . ?
C415 H41G 0.9900 . ?
C415 H41H 0.9900 . ?
C415 C416 1.62(2) . ?
C416 C417 1.41(2) . ?
C416 C421 1.36(2) . ?
C417 C418 1.40(3) . ?
C418 H418 0.9500 . ?
C418 C419 1.34(3) . ?
C419 H419 0.9500 . ?
C419 C420 1.34(3) . ?
C420 C421 1.35(3) . ?
C421 H421 0.9500 . ?
C501 C502 1.15(2) . ?
C502 C503 1.56(2) . ?
C503 C505 1.54(3) . ?
C503 C508 1.52(2) . ?
C505 H50A 0.9900 . ?
C505 H50B 0.9900 . ?
C505 C506 1.53(2) . ?
C506 H50C 0.9900 . ?
C506 H50D 0.9900 . ?
C506 C507 1.46(3) . ?
C507 H507 1.0000 . ?
C507 C508 1.56(3) . ?
C507 C513 1.51(2) . ?
C508 C509 1.48(2) . ?
C508 C510 1.55(3) . ?
C509 H50E 0.9800 . ?
C509 H50F 0.9800 . ?
C509 H50G 0.9800 . ?
C510 H51A 0.9900 . ?
C510 H51B 0.9900 . ?
C510 C511 1.54(2) . ?
C511 H51C 0.9900 . ?
C511 H51D 0.9900 . ?
C511 C512 1.44(3) . ?
C512 H512 1.0000 . ?
C512 C513 1.53(3) . ?
C512 C517 1.55(2) . ?
C513 H513 1.0000 . ?
C513 C514 1.56(3) . ?
C514 H51E 0.9900 . ?
C514 H51F 0.9900 . ?
C514 C515 1.50(2) . ?
C515 H51G 0.9900 . ?
C515 H51H 0.9900 . ?
C515 C516 1.58(3) . ?
C516 C517 1.40(3) . ?
C516 C521 1.42(2) . ?
C517 C518 1.36(3) . ?
C518 H518 0.9500 . ?
C518 C519 1.43(2) . ?
C519 H519 0.9500 . ?
C519 C520 1.35(3) . ?
C520 C521 1.33(3) . ?
C521 H521 0.9500 . ?
C601 C602 1.21(3) . ?
C602 C603 1.48(3) . ?
C603 C605 1.52(3) . ?
C603 C608 1.59(3) . ?
C605 H60A 0.9900 . ?
C605 H60B 0.9900 . ?
C605 C606 1.57(2) . ?
C606 H60C 0.9900 . ?
C606 H60D 0.9900 . ?
C606 C607 1.51(3) . ?
C607 H607 1.0000 . ?
C607 C608 1.57(3) . ?
C607 C613 1.52(3) . ?
C608 C609 1.49(3) . ?
C608 C610 1.46(3) . ?
C609 H60E 0.9800 . ?
C609 H60F 0.9800 . ?
C609 H60G 0.9800 . ?
C610 H61A 0.9900 . ?
C610 H61B 0.9900 . ?
C610 C611 1.56(3) . ?
C611 H61C 0.9900 . ?
C611 H61D 0.9900 . ?
C611 C612 1.51(3) . ?
C612 H612 1.0000 . ?
C612 C613 1.56(3) . ?
C612 C617 1.54(2) . ?
C613 H613 1.0000 . ?
C613 C614 1.53(3) . ?
C614 H61E 0.9900 . ?
C614 H61F 0.9900 . ?
C614 C615 1.56(3) . ?
C615 H61G 0.9900 . ?
C615 H61H 0.9900 . ?
C615 C616 1.45(3) . ?
C616 C617 1.3900 . ?
C616 C621 1.3900 . ?
C617 C618 1.3900 . ?
C618 H618 0.9500 . ?
C618 C619 1.3900 . ?
C619 H619 0.9500 . ?
C619 C620 1.3900 . ?
C620 C621 1.3900 . ?
C621 H621 0.9500 . ?
C701 C702 1.20(3) . ?
C702 C703 1.54(3) . ?
C703 C705 1.51(3) . ?
C703 C708 1.58(3) . ?
C705 H70A 0.9900 . ?
C705 H70B 0.9900 . ?
C705 C706 1.58(3) . ?
C706 H70C 0.9900 . ?
C706 H70D 0.9900 . ?
C706 C707 1.52(3) . ?
C707 H707 1.0000 . ?
C707 C708 1.52(3) . ?
C707 C713 1.50(3) . ?
C708 C709 1.54(3) . ?
C708 C710 1.51(3) . ?
C709 H70E 0.9800 . ?
C709 H70F 0.9800 . ?
C709 H70G 0.9800 . ?
C710 H71A 0.9900 . ?
C710 H71B 0.9900 . ?
C710 C711 1.54(3) . ?
C711 H71C 0.9900 . ?
C711 H71D 0.9900 . ?
C711 C712 1.60(3) . ?
C712 H712 1.0000 . ?
C712 C713 1.53(3) . ?
C712 C717 1.51(3) . ?
C713 H713 1.0000 . ?
C713 C714 1.51(3) . ?
C714 H71E 0.9900 . ?
C714 H71F 0.9900 . ?
C714 C715 1.53(3) . ?
C715 H71G 0.9900 . ?
C715 H71H 0.9900 . ?
C715 C716 1.56(3) . ?
C716 C717 1.38(3) . ?
C716 C721 1.34(3) . ?
C717 C718 1.45(3) . ?
C718 H718 0.9500 . ?
C718 C719 1.39(3) . ?
C719 H719 0.9500 . ?
C719 C720 1.35(3) . ?
C720 C721 1.42(3) . ?
C721 H721 0.9500 . ?
C801 C802 1.21(3) . ?
C802 C803 1.52(3) . ?
C803 C805 1.58(3) . ?
C803 C808 1.54(3) . ?
C805 H80A 0.9900 . ?
C805 H80B 0.9900 . ?
C805 C806 1.52(3) . ?
C806 H80C 0.9900 . ?
C806 H80D 0.9900 . ?
C806 C807 1.54(3) . ?
C807 H807 1.0000 . ?
C807 C808 1.57(3) . ?
C807 C813 1.54(3) . ?
C808 C809 1.55(3) . ?
C808 C810 1.48(3) . ?
C809 H80E 0.9800 . ?
C809 H80F 0.9800 . ?
C809 H80G 0.9800 . ?
C810 H81A 0.9900 . ?
C810 H81B 0.9900 . ?
C810 C811 1.48(3) . ?
C811 H81C 0.9900 . ?
C811 H81D 0.9900 . ?
C811 C812 1.53(3) . ?
C812 H812 1.0000 . ?
C812 C813 1.52(3) . ?
C812 C817 1.56(3) . ?
C813 H813 1.0000 . ?
C813 C814 1.54(3) . ?
C814 H81E 0.9900 . ?
C814 H81F 0.9900 . ?
C814 C815 1.60(3) . ?
C815 H81G 0.9900 . ?
C815 H81H 0.9900 . ?
C815 C816 1.37(3) . ?
C816 C817 1.33(3) . ?
C816 C821 1.52(3) . ?
C817 C818 1.38(3) . ?
C818 H818 0.9500 . ?
C818 C819 1.38(3) . ?
C819 H819 0.9500 . ?
C819 C820 1.34(3) . ?
C820 C821 1.33(3) . ?
C821 H821 0.9500 . ?
C901 C902 1.23(3) . ?
C902 C903 1.50(3) . ?
C903 C905 1.56(3) . ?
C903 C908 1.52(3) . ?
C905 H90A 0.9900 . ?
C905 H90B 0.9900 . ?
C905 C906 1.57(3) . ?
C906 H90C 0.9900 . ?
C906 H90D 0.9900 . ?
C906 C907 1.50(3) . ?
C907 H907 1.0000 . ?
C907 C908 1.52(4) . ?
C907 C913 1.50(3) . ?
C908 C909 1.48(3) . ?
C908 C910 1.54(3) . ?
C909 H90E 0.9800 . ?
C909 H90F 0.9800 . ?
C909 H90G 0.9800 . ?
C910 H91A 0.9900 . ?
C910 H91B 0.9900 . ?
C910 C911 1.53(3) . ?
C911 H91C 0.9900 . ?
C911 H91D 0.9900 . ?
C911 C912 1.64(4) . ?
C912 H912 1.0000 . ?
C912 C913 1.56(3) . ?
C912 C917 1.45(3) . ?
C913 H913 1.0000 . ?
C913 C914 1.59(4) . ?
C914 H91E 0.9900 . ?
C914 H91F 0.9900 . ?
C914 C915 1.51(3) . ?
C915 H91G 0.9900 . ?
C915 H91H 0.9900 . ?
C915 C916 1.47(3) . ?
C916 C917 1.46(3) . ?
C916 C921 1.47(3) . ?
C917 C918 1.43(3) . ?
C918 H918 0.9500 . ?
C918 C919 1.43(3) . ?
C919 H919 0.9500 . ?
C919 C920 1.35(3) . ?
C920 C921 1.34(3) . ?
C921 H921 0.9500 . ?
C923 C924 1.20(3) . ?
C924 C925 1.51(3) . ?
C925 C927 1.56(3) . ?
C925 C930 1.60(3) . ?
C927 H92A 0.9900 . ?
C927 H92B 0.9900 . ?
C927 C928 1.49(3) . ?
C928 H92C 0.9900 . ?
C928 H92D 0.9900 . ?
C928 C929 1.52(3) . ?
C929 H929 1.0000 . ?
C929 C930 1.53(3) . ?
C929 C935 1.49(3) . ?
C930 C931 1.45(3) . ?
C930 C932 1.50(3) . ?
C931 H93A 0.9800 . ?
C931 H93B 0.9800 . ?
C931 H93C 0.9800 . ?
C932 H93D 0.9900 . ?
C932 H93E 0.9900 . ?
C932 C933 1.59(3) . ?
C933 H93F 0.9900 . ?
C933 H93G 0.9900 . ?
C933 C934 1.50(3) . ?
C934 H934 1.0000 . ?
C934 C935 1.53(3) . ?
C934 C939 1.56(2) . ?
C935 H935 1.0000 . ?
C935 C936 1.62(3) . ?
C936 H93H 0.9900 . ?
C936 H93I 0.9900 . ?
C936 C937 1.55(3) . ?
C937 H93J 0.9900 . ?
C937 H93K 0.9900 . ?
C937 C938 1.50(2) . ?
C942 C943 1.3900 . ?
C942 C941 1.3900 . ?
C943 H943 0.9500 . ?
C943 C938 1.3900 . ?
C938 C939 1.3900 . ?
C939 C940 1.3900 . ?
C940 H940 0.9500 . ?
C940 C941 1.3900 . ?
C941 H941 0.9500 . ?
Cl2 O21 1.368(18) . ?
Cl2 O22 1.421(15) . ?
Cl2 O23 1.608(18) . ?
Cl2 O24 1.441(15) . ?
Cl3 O31 1.431(11) . ?
Cl3 O32 1.431(11) . ?
Cl3 O33 1.431(11) . ?
Cl3 O34 1.431(11) . ?

loop_
_geom_torsion_atom_site_label_1
_geom_torsion_atom_site_label_2
_geom_torsion_atom_site_label_3
_geom_torsion_atom_site_label_4
_geom_torsion
_geom_torsion_site_symmetry_1
_geom_torsion_site_symmetry_2
_geom_torsion_site_symmetry_3
_geom_torsion_site_symmetry_4
_geom_torsion_publ_flag
Cu1 C1 C2 Cu4 -131.4(13) . . . . ?
Cu1 C1 C2 Cu6 -14.5(15) . . . . ?
Cu1 C1 C2 Cu8 98.5(11) . . . . ?
Cu1 C1 C2 Cu9 173.9(7) . . . . ?
Cu1 C1 C2 Cu10 -92.2(17) . . . . ?
Cu1 C101 C102 Cu5 -52(4) . . . . ?
Cu1 C101 C102 C103 153(4) . . . . ?
Cu1 C202 C203 O204 -49.5(16) . . . . ?
Cu1 C202 C203 C205 -168.7(10) . . . . ?
Cu1 C202 C203 C208 76.1(16) . . . . ?
Cu2 C1 C2 Cu4 137.9(16) . . . . ?
Cu2 C1 C2 Cu6 -105.2(14) . . . . ?
Cu2 C1 C2 Cu8 7.8(17) . . . . ?
Cu2 C1 C2 Cu9 83.2(16) . . . . ?
Cu2 C1 C2 Cu10 177.1(9) . . . . ?
Cu2 C201 C202 Cu1 -25(3) . . . . ?
Cu2 C301 C302 Cu13 -90.8(5) . . . . ?
Cu2 C301 C302 C303 132(5) . . . . ?
Cu2 C302 C303 O304 -50(2) . . . . ?
Cu2 C302 C303 C305 -168.7(12) . . . . ?
Cu2 C302 C303 C308 72.3(19) . . . . ?
Cu3 C301 C302 Cu2 14(5) . . . . ?
Cu3 C301 C302 Cu13 -77(5) . . . . ?
Cu3 C301 C302 C303 146(4) . . . . ?
Cu3 C401 C402 C403 -169(7) . . . . ?
Cu3 C402 C403 O404 -63(2) . . . . ?
Cu3 C402 C403 C405 -177.3(12) . . . . ?
Cu3 C402 C403 C408 64(2) . . . . ?
Cu4 C1 C2 Cu6 116.8(8) . . . . ?
Cu4 C1 C2 Cu8 -130.1(7) . . . . ?
Cu4 C1 C2 Cu9 -54.7(12) . . . . ?
Cu4 C1 C2 Cu10 39.2(17) . . . . ?
Cu4 C401 C402 Cu3 -34(4) . . . . ?
Cu4 C401 C402 C403 156(5) . . . . ?
Cu4 C501 C502 C503 162(8) . . . . ?
Cu4 C502 C503 O504 -41.1(18) . . . . ?
Cu4 C502 C503 C505 -160.4(12) . . . . ?
Cu4 C502 C503 C508 85.4(19) . . . . ?
Cu5 C101 C102 C103 -155(6) . . . . ?
Cu5 C102 C103 O104 -53(2) . . . . ?
Cu5 C102 C103 C105 -172.3(12) . . . . ?
Cu5 C102 C103 C108 72.7(19) . . . . ?
Cu5 C501 C502 Cu4 -52(8) . . . . ?
Cu5 C501 C502 C503 110(11) . . . . ?
Cu6 Cu7 C601 Cu11 84.6(10) . . . . ?
Cu6 Cu7 C601 C602 179.8(17) . . . . ?
Cu6 C923 C924 Cu15 -126.1(16) . . . . ?
Cu6 C923 C924 C925 26(10) . . . . ?
Cu7 C602 C603 O604 -66(2) . . . . ?
Cu7 C602 C603 C605 -177.4(13) . . . . ?
Cu7 C602 C603 C608 69(2) . . . . ?
Cu8 Cu7 C601 Cu6 5.6(10) . . . . ?
Cu8 Cu7 C601 Cu11 90.2(11) . . . . ?
Cu8 Cu7 C601 C602 -174.6(10) . . . . ?
Cu8 C701 C702 Cu12 -99.0(8) . . . . ?
Cu8 C701 C702 C703 101(7) . . . . ?
Cu8 C702 C703 O704 -41(2) . . . . ?
Cu8 C702 C703 C705 -162.4(13) . . . . ?
Cu8 C702 C703 C708 82.4(18) . . . . ?
Cu8 C801 C802 Cu9 -34(4) . . . . ?
Cu8 C801 C802 C803 134(8) . . . . ?
Cu9 C801 C802 C803 168(10) . . . . ?
Cu9 C802 C803 O804 -55(2) . . . . ?
Cu9 C802 C803 C805 -173.5(13) . . . . ?
Cu9 C802 C803 C808 68(2) . . . . ?
Cu9 C901 C902 Cu10 -21(4) . . . . ?
Cu9 C901 C902 C903 159(4) . . . . ?
Cu10 C901 C902 C903 179(100) . . . . ?
Cu10 C902 C903 O904 -37(2) . . . . ?
Cu10 C902 C903 C905 -151.7(15) . . . . ?
Cu10 C902 C903 C908 91(2) . . . . ?
Cu10 C923 C924 Cu15 50(5) . . . . ?
Cu10 C923 C924 C925 -157(6) . . . . ?
Cu11 O204 C203 C202 31.9(17) . . . . ?
Cu11 O204 C203 C205 152.3(10) . . . . ?
Cu11 O204 C203 C208 -93.1(14) . . . . ?
Cu11 C101 C102 Cu5 128.9(15) . . . . ?
Cu11 C101 C102 C103 -26(7) . . . . ?
Cu11 C601 C602 Cu7 116.3(10) . . . . ?
Cu12 Cu7 C601 Cu6 -92.3(11) . . . . ?
Cu12 Cu7 C601 Cu11 -7.7(18) . . . . ?
Cu12 Cu7 C601 C602 87.5(15) . . . . ?
Cu12 O304 C303 C302 17.8(18) . . . . ?
Cu12 O304 C303 C305 137.4(11) . . . . ?
Cu12 O304 C303 C308 -103.8(14) . . . . ?
Cu12 C201 C202 Cu1 132.4(16) . . . . ?
Cu12 C701 C702 Cu8 99.0(8) . . . . ?
Cu12 C701 C702 C703 -160(7) . . . . ?
Cu12 C702 C703 O704 73.1(19) . . . . ?
Cu12 C702 C703 C705 -49(2) . . . . ?
Cu12 C702 C703 C708 -163.9(13) . . . . ?
Cu13 O704 C703 C702 1.3(18) . . . . ?
Cu13 O704 C703 C705 121.5(14) . . . . ?
Cu13 O704 C703 C708 -117.8(15) . . . . ?
Cu13 C301 C302 Cu2 90.8(5) . . . . ?
Cu13 C301 C302 C303 -137(5) . . . . ?
Cu13 C302 C303 O304 59.5(19) . . . . ?
Cu13 C302 C303 C305 -59.2(19) . . . . ?
Cu13 C302 C303 C308 -178.2(12) . . . . ?
Cu13 C801 C802 Cu9 138.9(17) . . . . ?
Cu13 C801 C802 C803 -53(10) . . . . ?
Cu14 O504 C503 C502 14.5(19) . . . . ?
Cu14 O504 C503 C505 132.1(12) . . . . ?
Cu14 O504 C503 C508 -112.4(14) . . . . ?
Cu14 C401 C402 Cu3 135.0(13) . . . . ?
Cu14 C401 C402 C403 -34(8) . . . . ?
Cu14 C901 C902 Cu10 111.5(15) . . . . ?
Cu14 C901 C902 C903 -69(6) . . . . ?
Cu15 C501 C502 Cu4 126.0(12) . . . . ?
Cu15 C501 C502 C503 -72(8) . . . . ?
Cu15 C923 C924 C925 153(9) . . . . ?
Cu15 C924 C925 O926 79.9(19) . . . . ?
Cu15 C924 C925 C927 -50(2) . . . . ?
Cu15 C924 C925 C930 -159.6(13) . . . . ?
O12 Cl1 O11 Cu12 -37.4(15) . . . . ?
O13 Cl1 O11 Cu12 -156.3(11) . . . . ?
O14 Cl1 O11 Cu12 85.6(13) . . . . ?
O104 C103 C105 C106 138.7(15) . . . . ?
O104 C103 C108 C107 -156.9(15) . . . . ?
O104 C103 C108 C109 -41(2) . . . . ?
O104 C103 C108 C110 84(2) . . . . ?
O122 C120 C121 C116 -178.6(16) . . . . ?
O204 C203 C205 C206 137.8(15) . . . . ?
O204 C203 C208 C207 -153.8(13) . . . . ?
O204 C203 C208 C209 -40.7(17) . . . . ?
O204 C203 C208 C210 91.0(19) . . . . ?
O222 C220 C221 C216 -178.9(19) . . . . ?
O304 C303 C305 C306 144.7(14) . . . . ?
O304 C303 C308 C307 -162.3(14) . . . . ?
O304 C303 C308 C309 -47(2) . . . . ?
O304 C303 C308 C310 81.0(19) . . . . ?
O322 C320 C321 C316 178(2) . . . . ?
O404 C403 C405 C406 147.6(15) . . . . ?
O404 C403 C408 C407 -160.7(13) . . . . ?
O404 C403 C408 C409 -39.0(18) . . . . ?
O404 C403 C408 C410 86.8(19) . . . . ?
O422 C420 C421 C416 172(2) . . . . ?
O504 C503 C505 C506 148.3(14) . . . . ?
O504 C503 C508 C507 -164.7(14) . . . . ?
O504 C503 C508 C509 -45(2) . . . . ?
O504 C503 C508 C510 80.4(19) . . . . ?
O522 C520 C521 C516 -179.1(16) . . . . ?
O604 C603 C605 C606 136.3(17) . . . . ?
O604 C603 C608 C607 -149.9(18) . . . . ?
O604 C603 C608 C609 -34(2) . . . . ?
O604 C603 C608 C610 95(2) . . . . ?
O622 C620 C621 C616 172.8(14) . . . . ?
O704 C703 C705 C706 144.1(17) . . . . ?
O704 C703 C708 C707 -164.6(16) . . . . ?
O704 C703 C708 C709 -43(2) . . . . ?
O704 C703 C708 C710 77(2) . . . . ?
O722 C720 C721 C716 -179(2) . . . . ?
O804 C803 C805 C806 136.3(16) . . . . ?
O804 C803 C808 C807 -154.2(18) . . . . ?
O804 C803 C808 C809 -44(2) . . . . ?
O804 C803 C808 C810 81(2) . . . . ?
O822 C820 C821 C816 -179.1(17) . . . . ?
O904 C903 C905 C906 146.4(19) . . . . ?
O904 C903 C908 C907 -160.8(18) . . . . ?
O904 C903 C908 C909 -47(2) . . . . ?
O904 C903 C908 C910 83(3) . . . . ?
O922 C920 C921 C916 178(2) . . . . ?
O926 C925 C927 C928 136(2) . . . . ?
O926 C925 C930 C929 -162.4(18) . . . . ?
O926 C925 C930 C931 -43(2) . . . . ?
O926 C925 C930 C932 81(2) . . . . ?
O944 C942 C943 C938 179.0(16) . . . . ?
O944 C942 C941 C940 -178.9(17) . . . . ?
C101 C102 C103 O104 98(6) . . . . ?
C101 C102 C103 C105 -22(7) . . . . ?
C101 C102 C103 C108 -137(6) . . . . ?
C102 C103 C105 C106 -104.9(17) . . . . ?
C102 C103 C108 C107 82.4(18) . . . . ?
C102 C103 C108 C109 -161.6(15) . . . . ?
C102 C103 C108 C110 -37(2) . . . . ?
C103 C105 C106 C107 9.3(18) . . . . ?
C103 C108 C110 C111 169.8(14) . . . . ?
C105 C103 C108 C107 -36.7(17) . . . . ?
C105 C103 C108 C109 79.3(16) . . . . ?
C105 C103 C108 C110 -155.7(15) . . . . ?
C105 C106 C107 C108 -33.0(18) . . . . ?
C105 C106 C107 C113 -163.3(15) . . . . ?
C106 C107 C108 C103 43.7(17) . . . . ?
C106 C107 C108 C109 -70.8(17) . . . . ?
C106 C107 C108 C110 167.6(14) . . . . ?
C106 C107 C113 C112 -179.1(15) . . . . ?
C106 C107 C113 C114 -53(2) . . . . ?
C107 C108 C110 C111 54.5(19) . . . . ?
C107 C113 C114 C115 176.6(16) . . . . ?
C108 C103 C105 C106 16.7(18) . . . . ?
C108 C107 C113 C112 56(2) . . . . ?
C108 C107 C113 C114 -177.6(17) . . . . ?
C108 C110 C111 C112 -51(2) . . . . ?
C109 C108 C110 C111 -66.7(18) . . . . ?
C110 C111 C112 C113 50(2) . . . . ?
C110 C111 C112 C117 -176.0(16) . . . . ?
C111 C112 C113 C107 -51(2) . . . . ?
C111 C112 C113 C114 -178.3(15) . . . . ?
C111 C112 C117 C116 -150.9(17) . . . . ?
C111 C112 C117 C118 26(3) . . . . ?
C112 C113 C114 C115 -60(2) . . . . ?
C112 C117 C118 C119 177.8(18) . . . . ?
C113 C107 C108 C103 175.2(16) . . . . ?
C113 C107 C108 C109 61(2) . . . . ?
C113 C107 C108 C110 -61(2) . . . . ?
C113 C112 C117 C116 -16(2) . . . . ?
C113 C112 C117 C118 161.3(17) . . . . ?
C113 C114 C115 C116 41(2) . . . . ?
C114 C115 C116 C117 -12(3) . . . . ?
C114 C115 C116 C121 162.9(16) . . . . ?
C115 C116 C117 C112 -1(3) . . . . ?
C115 C116 C117 C118 -178.1(19) . . . . ?
C115 C116 C121 C120 -178.6(17) . . . . ?
C116 C117 C118 C119 -5(3) . . . . ?
C117 C112 C113 C107 175.4(15) . . . . ?
C117 C112 C113 C114 48(2) . . . . ?
C117 C116 C121 C120 -3(3) . . . . ?
C117 C118 C119 C120 -1(3) . . . . ?
C118 C119 C120 O122 -179.5(17) . . . . ?
C118 C119 C120 C121 5(3) . . . . ?
C119 C120 C121 C116 -3(3) . . . . ?
C121 C116 C117 C112 -175.9(16) . . . . ?
C121 C116 C117 C118 7(3) . . . . ?
C202 C203 C205 C206 -103.2(16) . . . . ?
C202 C203 C208 C207 83.1(16) . . . . ?
C202 C203 C208 C209 -163.7(14) . . . . ?
C202 C203 C208 C210 -32(2) . . . . ?
C203 C205 C206 C207 10(2) . . . . ?
C203 C208 C210 C211 168.0(16) . . . . ?
C205 C203 C208 C207 -36.2(16) . . . . ?
C205 C203 C208 C209 76.9(16) . . . . ?
C205 C203 C208 C210 -151.4(17) . . . . ?
C205 C206 C207 C208 -34.6(19) . . . . ?
C205 C206 C207 C213 -164.3(17) . . . . ?
C206 C207 C208 C203 44.4(16) . . . . ?
C206 C207 C208 C209 -67.0(17) . . . . ?
C206 C207 C208 C210 168.3(14) . . . . ?
C206 C207 C213 C212 -176.4(17) . . . . ?
C206 C207 C213 C214 -53(2) . . . . ?
C207 C208 C210 C211 56.7(19) . . . . ?
C207 C213 C214 C215 169.7(15) . . . . ?
C208 C203 C205 C206 17.1(18) . . . . ?
C208 C207 C213 C212 58(2) . . . . ?
C208 C207 C213 C214 -178.7(15) . . . . ?
C208 C210 C211 C212 -58(2) . . . . ?
C209 C208 C210 C211 -64(2) . . . . ?
C210 C211 C212 C213 55(2) . . . . ?
C210 C211 C212 C217 -173.4(15) . . . . ?
C211 C212 C213 C207 -55(2) . . . . ?
C211 C212 C213 C214 177.8(15) . . . . ?
C211 C212 C217 C216 -144.2(18) . . . . ?
C211 C212 C217 C218 39(3) . . . . ?
C212 C213 C214 C215 -66.1(18) . . . . ?
C212 C217 C218 C219 -177.7(18) . . . . ?
C213 C207 C208 C203 177.4(14) . . . . ?
C213 C207 C208 C209 66.0(18) . . . . ?
C213 C207 C208 C210 -58.6(19) . . . . ?
C213 C212 C217 C216 -15(3) . . . . ?
C213 C212 C217 C218 168.4(18) . . . . ?
C213 C214 C215 C216 53(2) . . . . ?
C214 C215 C216 C217 -21(3) . . . . ?
C214 C215 C216 C221 157.2(18) . . . . ?
C215 C216 C217 C212 2(3) . . . . ?
C215 C216 C217 C218 178.5(19) . . . . ?
C215 C216 C221 C220 -179.8(19) . . . . ?
C216 C217 C218 C219 6(3) . . . . ?
C217 C212 C213 C207 175.2(16) . . . . ?
C217 C212 C213 C214 48(2) . . . . ?
C217 C216 C221 C220 -1(3) . . . . ?
C217 C218 C219 C220 -10(3) . . . . ?
C218 C219 C220 O222 -175.4(17) . . . . ?
C218 C219 C220 C221 8(3) . . . . ?
C219 C220 C221 C216 -3(3) . . . . ?
C221 C216 C217 C212 -176.5(18) . . . . ?
C221 C216 C217 C218 0(3) . . . . ?
C301 C302 C303 O304 -173(5) . . . . ?
C301 C302 C303 C305 69(6) . . . . ?
C301 C302 C303 C308 -50(6) . . . . ?
C302 C303 C305 C306 -101.7(17) . . . . ?
C302 C303 C308 C307 81.9(18) . . . . ?
C302 C303 C308 C309 -163.2(16) . . . . ?
C302 C303 C308 C310 -35(2) . . . . ?
C303 C305 C306 C307 8.1(17) . . . . ?
C303 C308 C310 C311 167.6(15) . . . . ?
C305 C303 C308 C307 -40.7(16) . . . . ?
C305 C303 C308 C309 74.2(17) . . . . ?
C305 C303 C308 C310 -157.4(15) . . . . ?
C305 C306 C307 C308 -33.7(17) . . . . ?
C305 C306 C307 C313 -157.1(15) . . . . ?
C306 C307 C308 C303 46.1(16) . . . . ?
C306 C307 C308 C309 -68.3(19) . . . . ?
C306 C307 C308 C310 171.7(14) . . . . ?
C306 C307 C313 C312 -176.8(15) . . . . ?
C306 C307 C313 C314 -59(2) . . . . ?
C307 C308 C310 C311 55.3(19) . . . . ?
C307 C313 C314 C315 177.8(16) . . . . ?
C308 C303 C305 C306 21.3(17) . . . . ?
C308 C307 C313 C312 63.0(19) . . . . ?
C308 C307 C313 C314 -179.5(15) . . . . ?
C308 C310 C311 C312 -52(2) . . . . ?
C309 C308 C310 C311 -64.5(19) . . . . ?
C310 C311 C312 C313 52.7(18) . . . . ?
C310 C311 C312 C317 177.6(15) . . . . ?
C311 C312 C313 C307 -59.0(18) . . . . ?
C311 C312 C313 C314 -177.4(13) . . . . ?
C311 C312 C317 C316 -157.3(19) . . . . ?
C311 C312 C317 C318 25(2) . . . . ?
C312 C313 C314 C315 -63.1(19) . . . . ?
C312 C317 C318 C319 177(2) . . . . ?
C313 C307 C308 C303 175.1(15) . . . . ?
C313 C307 C308 C309 61(2) . . . . ?
C313 C307 C308 C310 -59.4(19) . . . . ?
C313 C312 C317 C316 -32(2) . . . . ?
C313 C312 C317 C318 150.4(17) . . . . ?
C313 C314 C315 C316 43(2) . . . . ?
C314 C315 C316 C317 -17(3) . . . . ?
C314 C315 C316 C321 170.1(18) . . . . ?
C315 C316 C317 C312 11(3) . . . . ?
C315 C316 C317 C318 -172.0(18) . . . . ?
C315 C316 C321 C320 173(2) . . . . ?
C316 C317 C318 C319 -1(3) . . . . ?
C317 C312 C313 C307 174.6(14) . . . . ?
C317 C312 C313 C314 56.3(18) . . . . ?
C317 C316 C321 C320 1(3) . . . . ?
C317 C318 C319 C320 -2(4) . . . . ?
C318 C319 C320 O322 -177(2) . . . . ?
C318 C319 C320 C321 3(4) . . . . ?
C319 C320 C321 C316 -3(3) . . . . ?
C321 C316 C317 C312 -176.5(19) . . . . ?
C321 C316 C317 C318 1(3) . . . . ?
C401 C402 C403 O404 104(7) . . . . ?
C401 C402 C403 C405 -10(8) . . . . ?
C401 C402 C403 C408 -129(7) . . . . ?
C402 C403 C405 C406 -98.1(18) . . . . ?
C402 C403 C408 C407 74.8(18) . . . . ?
C402 C403 C408 C409 -163.4(15) . . . . ?
C402 C403 C408 C410 -38(2) . . . . ?
C403 C405 C406 C407 -1.8(19) . . . . ?
C403 C408 C410 C411 165.4(16) . . . . ?
C405 C403 C408 C407 -47.9(16) . . . . ?
C405 C403 C408 C409 73.9(17) . . . . ?
C405 C403 C408 C410 -160.4(16) . . . . ?
C405 C406 C407 C408 -28.6(18) . . . . ?
C405 C406 C407 C413 -154.8(16) . . . . ?
C406 C407 C408 C403 47.2(16) . . . . ?
C406 C407 C408 C409 -71.5(18) . . . . ?
C406 C407 C408 C410 165.9(15) . . . . ?
C406 C407 C413 C412 -176.6(16) . . . . ?
C406 C407 C413 C414 -51(2) . . . . ?
C407 C408 C410 C411 58(2) . . . . ?
C407 C413 C414 C415 174.0(16) . . . . ?
C408 C403 C405 C406 31.0(19) . . . . ?
C408 C407 C413 C412 62(2) . . . . ?
C408 C407 C413 C414 -172.1(16) . . . . ?
C408 C410 C411 C412 -53(2) . . . . ?
C409 C408 C410 C411 -68(2) . . . . ?
C410 C411 C412 C413 49(2) . . . . ?
C410 C411 C412 C417 179.2(16) . . . . ?
C411 C412 C413 C407 -51(2) . . . . ?
C411 C412 C413 C414 179.5(15) . . . . ?
C411 C412 C417 C416 -149.8(18) . . . . ?
C411 C412 C417 C418 34(3) . . . . ?
C412 C413 C414 C415 -62(2) . . . . ?
C412 C417 C418 C419 -179(2) . . . . ?
C413 C407 C408 C403 175.3(15) . . . . ?
C413 C407 C408 C409 57(2) . . . . ?
C413 C407 C408 C410 -66.0(19) . . . . ?
C413 C412 C417 C416 -21(3) . . . . ?
C413 C412 C417 C418 163.5(19) . . . . ?
C413 C414 C415 C416 44(2) . . . . ?
C414 C415 C416 C417 -15(3) . . . . ?
C414 C415 C416 C421 168.1(19) . . . . ?
C415 C416 C417 C412 3(3) . . . . ?
C415 C416 C417 C418 179.6(17) . . . . ?
C415 C416 C421 C420 176(2) . . . . ?
C416 C417 C418 C419 5(3) . . . . ?
C417 C412 C413 C407 178.8(16) . . . . ?
C417 C412 C413 C414 49(2) . . . . ?
C417 C416 C421 C420 0(4) . . . . ?
C417 C418 C419 C420 -1(4) . . . . ?
C418 C419 C420 O422 -171(2) . . . . ?
C418 C419 C420 C421 -4(4) . . . . ?
C419 C420 C421 C416 5(4) . . . . ?
C421 C416 C417 C412 180(2) . . . . ?
C421 C416 C417 C418 -4(3) . . . . ?
C501 C502 C503 O504 159(8) . . . . ?
C501 C502 C503 C505 40(8) . . . . ?
C501 C502 C503 C508 -74(8) . . . . ?
C502 C503 C505 C506 -96.9(16) . . . . ?
C502 C503 C508 C507 74.1(19) . . . . ?
C502 C503 C508 C509 -166.1(17) . . . . ?
C502 C503 C508 C510 -41(2) . . . . ?
C503 C505 C506 C507 3.3(19) . . . . ?
C503 C508 C510 C511 167.8(16) . . . . ?
C505 C503 C508 C507 -43.9(16) . . . . ?
C505 C503 C508 C509 75.9(19) . . . . ?
C505 C503 C508 C510 -158.9(16) . . . . ?
C505 C506 C507 C508 -29.7(18) . . . . ?
C505 C506 C507 C513 -156.3(17) . . . . ?
C506 C507 C508 C503 45.4(16) . . . . ?
C506 C507 C508 C509 -71.4(18) . . . . ?
C506 C507 C508 C510 168.0(13) . . . . ?
C506 C507 C513 C512 177.0(18) . . . . ?
C506 C507 C513 C514 -57(2) . . . . ?
C507 C508 C510 C511 55.0(19) . . . . ?
C507 C513 C514 C515 172.2(14) . . . . ?
C508 C503 C505 C506 25.4(17) . . . . ?
C508 C507 C513 C512 57(2) . . . . ?
C508 C507 C513 C514 -177.4(14) . . . . ?
C508 C510 C511 C512 -54(2) . . . . ?
C509 C508 C510 C511 -67(2) . . . . ?
C510 C511 C512 C513 50(2) . . . . ?
C510 C511 C512 C517 179.1(14) . . . . ?
C511 C512 C513 C507 -50(2) . . . . ?
C511 C512 C513 C514 -176.0(14) . . . . ?
C511 C512 C517 C516 -153.1(17) . . . . ?
C511 C512 C517 C518 27(2) . . . . ?
C512 C513 C514 C515 -63.5(19) . . . . ?
C512 C517 C518 C519 176.0(16) . . . . ?
C513 C507 C508 C503 177.1(14) . . . . ?
C513 C507 C508 C509 60(2) . . . . ?
C513 C507 C508 C510 -60.3(18) . . . . ?
C513 C512 C517 C516 -23(2) . . . . ?
C513 C512 C517 C518 156.6(18) . . . . ?
C513 C514 C515 C516 39(2) . . . . ?
C514 C515 C516 C517 -11(3) . . . . ?
C514 C515 C516 C521 171.0(16) . . . . ?
C515 C516 C517 C512 2(3) . . . . ?
C515 C516 C517 C518 -178.2(17) . . . . ?
C515 C516 C521 C520 179.2(17) . . . . ?
C516 C517 C518 C519 -4(3) . . . . ?
C517 C512 C513 C507 -179.5(16) . . . . ?
C517 C512 C513 C514 54(2) . . . . ?
C517 C516 C521 C520 1(3) . . . . ?
C517 C518 C519 C520 7(3) . . . . ?
C518 C519 C520 O522 175.1(15) . . . . ?
C518 C519 C520 C521 -7(3) . . . . ?
C519 C520 C521 C516 3(3) . . . . ?
C521 C516 C517 C512 -180.0(16) . . . . ?
C521 C516 C517 C518 0(3) . . . . ?
C602 Cu7 C601 Cu6 -179.8(17) . . . . ?
C602 Cu7 C601 Cu11 -95.2(17) . . . . ?
C602 C603 C605 C606 -108.9(19) . . . . ?
C602 C603 C608 C607 80(2) . . . . ?
C602 C603 C608 C609 -164.3(18) . . . . ?
C602 C603 C608 C610 -35(3) . . . . ?
C603 C605 C606 C607 17(2) . . . . ?
C603 C608 C610 C611 168.1(17) . . . . ?
C605 C603 C608 C607 -35(2) . . . . ?
C605 C603 C608 C609 80(2) . . . . ?
C605 C603 C608 C610 -150(2) . . . . ?
C605 C606 C607 C608 -40(2) . . . . ?
C605 C606 C607 C613 -165.0(19) . . . . ?
C606 C607 C608 C603 48.1(19) . . . . ?
C606 C607 C608 C609 -64(2) . . . . ?
C606 C607 C608 C610 168.5(17) . . . . ?
C606 C607 C613 C612 -179(2) . . . . ?
C606 C607 C613 C614 -56(3) . . . . ?
C607 C608 C610 C611 59(2) . . . . ?
C607 C613 C614 C615 176.1(19) . . . . ?
C608 C603 C605 C606 12(2) . . . . ?
C608 C607 C613 C612 60(2) . . . . ?
C608 C607 C613 C614 -177.0(19) . . . . ?
C608 C610 C611 C612 -58(3) . . . . ?
C609 C608 C610 C611 -67(2) . . . . ?
C610 C611 C612 C613 54(2) . . . . ?
C610 C611 C612 C617 179.5(17) . . . . ?
C611 C612 C613 C607 -56(2) . . . . ?
C611 C612 C613 C614 -179.6(17) . . . . ?
C611 C612 C617 C616 -149.8(16) . . . . ?
C611 C612 C617 C618 38(2) . . . . ?
C612 C613 C614 C615 -62(2) . . . . ?
C612 C617 C618 C619 172.4(16) . . . . ?
C613 C607 C608 C603 177.5(18) . . . . ?
C613 C607 C608 C609 66(2) . . . . ?
C613 C607 C608 C610 -62(2) . . . . ?
C613 C612 C617 C616 -24(2) . . . . ?
C613 C612 C617 C618 163.7(14) . . . . ?
C613 C614 C615 C616 44(3) . . . . ?
C614 C615 C616 C617 -18(3) . . . . ?
C614 C615 C616 C621 162.1(15) . . . . ?
C615 C616 C617 C612 8(2) . . . . ?
C615 C616 C617 C618 179.9(18) . . . . ?
C615 C616 C621 C620 -179.9(17) . . . . ?
C616 C617 C618 C619 0.0 . . . . ?
C617 C612 C613 C607 175.3(17) . . . . ?
C617 C612 C613 C614 51(2) . . . . ?
C617 C616 C621 C620 0.0 . . . . ?
C617 C618 C619 C620 0.0 . . . . ?
C618 C619 C620 O622 -172.4(15) . . . . ?
C618 C619 C620 C621 0.0 . . . . ?
C619 C620 C621 C616 0.0 . . . . ?
C621 C616 C617 C612 -172.1(16) . . . . ?
C621 C616 C617 C618 0.0 . . . . ?
C701 C702 C703 O704 -130(7) . . . . ?
C701 C702 C703 C705 108(7) . . . . ?
C701 C702 C703 C708 -7(8) . . . . ?
C702 C703 C705 C706 -99.8(19) . . . . ?
C702 C703 C708 C707 79.3(19) . . . . ?
C702 C703 C708 C709 -159.0(16) . . . . ?
C702 C703 C708 C710 -39(2) . . . . ?
C703 C705 C706 C707 11(2) . . . . ?
C703 C708 C710 C711 169.5(17) . . . . ?
C705 C703 C708 C707 -40(2) . . . . ?
C705 C703 C708 C709 82.1(19) . . . . ?
C705 C703 C708 C710 -158.1(18) . . . . ?
C705 C706 C707 C708 -36(2) . . . . ?
C705 C706 C707 C713 -161.8(18) . . . . ?
C706 C707 C708 C703 46.7(19) . . . . ?
C706 C707 C708 C709 -66(2) . . . . ?
C706 C707 C708 C710 170.8(17) . . . . ?
C706 C707 C713 C712 -179.2(18) . . . . ?
C706 C707 C713 C714 -61(3) . . . . ?
C707 C708 C710 C711 57(2) . . . . ?
C707 C713 C714 C715 175.8(18) . . . . ?
C708 C703 C705 C706 18(2) . . . . ?
C708 C707 C713 C712 60(2) . . . . ?
C708 C707 C713 C714 178.4(18) . . . . ?
C708 C710 C711 C712 -53(2) . . . . ?
C709 C708 C710 C711 -71(2) . . . . ?
C710 C711 C712 C713 52(2) . . . . ?
C710 C711 C712 C717 -178.5(18) . . . . ?
C711 C712 C713 C707 -54(2) . . . . ?
C711 C712 C713 C714 -176.6(16) . . . . ?
C711 C712 C717 C716 -157(2) . . . . ?
C711 C712 C717 C718 28(3) . . . . ?
C712 C713 C714 C715 -64(2) . . . . ?
C712 C717 C718 C719 177(2) . . . . ?
C713 C707 C708 C703 174.0(17) . . . . ?
C713 C707 C708 C709 61(2) . . . . ?
C713 C707 C708 C710 -62(2) . . . . ?
C713 C712 C717 C716 -30(3) . . . . ?
C713 C712 C717 C718 155(2) . . . . ?
C713 C714 C715 C716 47(3) . . . . ?
C714 C715 C716 C717 -18(3) . . . . ?
C714 C715 C716 C721 165(2) . . . . ?
C715 C716 C717 C712 10(3) . . . . ?
C715 C716 C717 C718 -175(2) . . . . ?
C715 C716 C721 C720 173(2) . . . . ?
C716 C717 C718 C719 2(3) . . . . ?
C717 C712 C713 C707 178.1(18) . . . . ?
C717 C712 C713 C714 55(2) . . . . ?
C717 C716 C721 C720 -3(4) . . . . ?
C717 C718 C719 C720 -3(3) . . . . ?
C718 C719 C720 O722 -178(2) . . . . ?
C718 C719 C720 C721 1(3) . . . . ?
C719 C720 C721 C716 2(3) . . . . ?
C721 C716 C717 C712 -174(2) . . . . ?
C721 C716 C717 C718 1(3) . . . . ?
C801 C802 C803 O804 139(9) . . . . ?
C801 C802 C803 C805 21(10) . . . . ?
C801 C802 C803 C808 -98(10) . . . . ?
C802 C803 C805 C806 -107.6(19) . . . . ?
C802 C803 C808 C807 87(2) . . . . ?
C802 C803 C808 C809 -162.6(17) . . . . ?
C802 C803 C808 C810 -37(2) . . . . ?
C803 C805 C806 C807 13(2) . . . . ?
C803 C808 C810 C811 166.6(17) . . . . ?
C805 C803 C808 C807 -33(2) . . . . ?
C805 C803 C808 C809 76.8(19) . . . . ?
C805 C803 C808 C810 -158.1(18) . . . . ?
C805 C806 C807 C808 -34(2) . . . . ?
C805 C806 C807 C813 -161.2(18) . . . . ?
C806 C807 C808 C803 42(2) . . . . ?
C806 C807 C808 C809 -68(2) . . . . ?
C806 C807 C808 C810 172.0(17) . . . . ?
C806 C807 C813 C812 -177.6(18) . . . . ?
C806 C807 C813 C814 -59(3) . . . . ?
C807 C808 C810 C811 48(2) . . . . ?
C807 C813 C814 C815 171.8(19) . . . . ?
C808 C803 C805 C806 14(2) . . . . ?
C808 C807 C813 C812 57(2) . . . . ?
C808 C807 C813 C814 176.5(19) . . . . ?
C808 C810 C811 C812 -49(3) . . . . ?
C809 C808 C810 C811 -70(2) . . . . ?
C810 C811 C812 C813 53(3) . . . . ?
C810 C811 C812 C817 180(2) . . . . ?
C811 C812 C813 C807 -57(2) . . . . ?
C811 C812 C813 C814 -177.3(16) . . . . ?
C811 C812 C817 C816 -147(2) . . . . ?
C811 C812 C817 C818 37(3) . . . . ?
C812 C813 C814 C815 -68(2) . . . . ?
C812 C817 C818 C819 -175(2) . . . . ?
C813 C807 C808 C803 175.8(18) . . . . ?
C813 C807 C808 C809 67(2) . . . . ?
C813 C807 C808 C810 -54(2) . . . . ?
C813 C812 C817 C816 -20(3) . . . . ?
C813 C812 C817 C818 164.6(19) . . . . ?
C813 C814 C815 C816 53(2) . . . . ?
C814 C815 C816 C817 -23(3) . . . . ?
C814 C815 C816 C821 159.8(17) . . . . ?
C815 C816 C817 C812 6(3) . . . . ?
C815 C816 C817 C818 -179(2) . . . . ?
C815 C816 C821 C820 175(2) . . . . ?
C816 C817 C818 C819 10(3) . . . . ?
C817 C812 C813 C807 172.0(16) . . . . ?
C817 C812 C813 C814 52(2) . . . . ?
C817 C816 C821 C820 -2(3) . . . . ?
C817 C818 C819 C820 -13(3) . . . . ?
C818 C819 C820 O822 -174.1(19) . . . . ?
C818 C819 C820 C821 9(3) . . . . ?
C819 C820 C821 C816 -2(3) . . . . ?
C821 C816 C817 C812 -176.8(18) . . . . ?
C821 C816 C817 C818 -1(3) . . . . ?
C901 C902 C903 O904 144(6) . . . . ?
C901 C902 C903 C905 29(7) . . . . ?
C901 C902 C903 C908 -89(6) . . . . ?
C902 C903 C905 C906 -103(2) . . . . ?
C902 C903 C908 C907 80(2) . . . . ?
C902 C903 C908 C909 -166(2) . . . . ?
C902 C903 C908 C910 -36(3) . . . . ?
C903 C905 C906 C907 8(3) . . . . ?
C903 C908 C910 C911 171(2) . . . . ?
C905 C903 C908 C907 -40(2) . . . . ?
C905 C903 C908 C909 74(2) . . . . ?
C905 C903 C908 C910 -156(2) . . . . ?
C905 C906 C907 C908 -34(2) . . . . ?
C905 C906 C907 C913 -165(2) . . . . ?
C906 C907 C908 C903 47(2) . . . . ?
C906 C907 C908 C909 -66(2) . . . . ?
C906 C907 C908 C910 170.6(18) . . . . ?
C906 C907 C913 C912 -177(2) . . . . ?
C906 C907 C913 C914 -57(3) . . . . ?
C907 C908 C910 C911 59(3) . . . . ?
C907 C913 C914 C915 178.0(19) . . . . ?
C908 C903 C905 C906 20(3) . . . . ?
C908 C907 C913 C912 56(3) . . . . ?
C908 C907 C913 C914 177.1(19) . . . . ?
C908 C910 C911 C912 -59(3) . . . . ?
C909 C908 C910 C911 -62(3) . . . . ?
C910 C911 C912 C913 54(2) . . . . ?
C910 C911 C912 C917 -176.9(19) . . . . ?
C911 C912 C913 C907 -52(3) . . . . ?
C911 C912 C913 C914 -176.6(18) . . . . ?
C911 C912 C917 C916 -158(2) . . . . ?
C911 C912 C917 C918 14(3) . . . . ?
C912 C913 C914 C915 -59(2) . . . . ?
C912 C917 C918 C919 172(2) . . . . ?
C913 C907 C908 C903 179.0(18) . . . . ?
C913 C907 C908 C909 66(2) . . . . ?
C913 C907 C908 C910 -57(3) . . . . ?
C913 C912 C917 C916 -31(3) . . . . ?
C913 C912 C917 C918 141(2) . . . . ?
C913 C914 C915 C916 39(3) . . . . ?
C914 C915 C916 C917 -14(4) . . . . ?
C914 C915 C916 C921 176(2) . . . . ?
C915 C916 C917 C912 10(4) . . . . ?
C915 C916 C917 C918 -163(2) . . . . ?
C915 C916 C921 C920 176(2) . . . . ?
C916 C917 C918 C919 -16(3) . . . . ?
C917 C912 C913 C907 179(2) . . . . ?
C917 C912 C913 C914 54(3) . . . . ?
C917 C916 C921 C920 6(4) . . . . ?
C917 C918 C919 C920 13(4) . . . . ?
C918 C919 C920 O922 173(2) . . . . ?
C918 C919 C920 C921 1(4) . . . . ?
C919 C920 C921 C916 -10(4) . . . . ?
C921 C916 C917 C912 179(2) . . . . ?
C921 C916 C917 C918 6(3) . . . . ?
C923 C924 C925 O926 -69(9) . . . . ?
C923 C924 C925 C927 161(8) . . . . ?
C923 C924 C925 C930 51(9) . . . . ?
C924 C925 C927 C928 -99(2) . . . . ?
C924 C925 C930 C929 78(2) . . . . ?
C924 C925 C930 C931 -162.4(17) . . . . ?
C924 C925 C930 C932 -38(2) . . . . ?
C925 C927 C928 C929 12(2) . . . . ?
C925 C930 C932 C933 164.8(18) . . . . ?
C927 C925 C930 C929 -36(2) . . . . ?
C927 C925 C930 C931 83(2) . . . . ?
C927 C925 C930 C932 -152.4(19) . . . . ?
C927 C928 C929 C930 -36(2) . . . . ?
C927 C928 C929 C935 -165(2) . . . . ?
C928 C929 C930 C925 45(2) . . . . ?
C928 C929 C930 C931 -71(2) . . . . ?
C928 C929 C930 C932 166.2(17) . . . . ?
C928 C929 C935 C934 -175(2) . . . . ?
C928 C929 C935 C936 -54(3) . . . . ?
C929 C930 C932 C933 53(2) . . . . ?
C929 C935 C936 C937 171.7(19) . . . . ?
C930 C925 C927 C928 15(2) . . . . ?
C930 C929 C935 C934 60(3) . . . . ?
C930 C929 C935 C936 -178.4(19) . . . . ?
C930 C932 C933 C934 -51(3) . . . . ?
C931 C930 C932 C933 -72(2) . . . . ?
C932 C933 C934 C935 49(3) . . . . ?
C932 C933 C934 C939 176.8(18) . . . . ?
C933 C934 C935 C929 -54(2) . . . . ?
C933 C934 C935 C936 -177.6(17) . . . . ?
C933 C934 C939 C938 -146.8(16) . . . . ?
C933 C934 C939 C940 34(2) . . . . ?
C934 C935 C936 C937 -65(2) . . . . ?
C934 C939 C940 C941 179.2(17) . . . . ?
C935 C929 C930 C925 179.2(19) . . . . ?
C935 C929 C930 C931 63(2) . . . . ?
C935 C929 C930 C932 -59(2) . . . . ?
C935 C934 C939 C938 -20(2) . . . . ?
C935 C934 C939 C940 160.9(14) . . . . ?
C935 C936 C937 C938 44(3) . . . . ?
C936 C937 C938 C943 165.0(16) . . . . ?
C936 C937 C938 C939 -11(3) . . . . ?
C937 C938 C939 C934 -3(2) . . . . ?
C937 C938 C939 C940 176.0(18) . . . . ?
C942 C943 C938 C937 -176.1(17) . . . . ?
C942 C943 C938 C939 0.0 . . . . ?
C943 C942 C941 C940 0.0 . . . . ?
C943 C938 C939 C934 -179.1(17) . . . . ?
C943 C938 C939 C940 0.0 . . . . ?
C938 C939 C940 C941 0.0 . . . . ?
C939 C934 C935 C929 177.3(18) . . . . ?
C939 C934 C935 C936 54(2) . . . . ?
C939 C940 C941 C942 0.0 . . . . ?
C941 C942 C943 C938 0.0 . . . . ?

loop_
_smtbx_masks_void_nr
_smtbx_masks_void_average_x
_smtbx_masks_void_average_y
_smtbx_masks_void_average_z
_smtbx_masks_void_volume
_smtbx_masks_void_count_electrons
_smtbx_masks_void_content
1 -0.493 -0.651 0.000 3783.6 802.9 ?
2 0.173 0.808 0.400 7.3 0.0 ?
3 0.827 0.308 0.600 7.3 0.0 ?
